data_7131134
loop_
_publ_author_name
'Barth&#xe9;lemy, Antoine'
'Scherer, Harald'
'Weller, Hanna'
'Krossing, Ingo'

_publ_section_title
;
 How long are Ga&#x21c6;Ga double bonds and Ga-Ga single bonds in
 dicationic gallium dimers?
;
_journal_issue 10
_journal_name_full 'Chemical communications (Cambridge, England)'
_journal_page_first 1353
_journal_page_last 1356
_journal_paper_doi 10.1039/d2cc06377h
_journal_volume 59
_journal_year 2023
_chemical_formula_moiety '4(C16 Al F36 O4), 2(C46 H58 Ga2 N4), 3(C6 H4 F2)'
_chemical_formula_sum 'C174 H128 Al4 F150 Ga4 N8 O16'
_chemical_formula_weight 5823.65
_chemical_properties_physical Air-sensitive,Moisture-sensitive,Oxygen-sensitive
_space_group_crystal_system triclinic
_space_group_IT_number 2
_space_group_name_Hall '-P 1'
_space_group_name_H-M_alt 'P -1'
_atom_sites_solution_hydrogens geom
_atom_sites_solution_primary direct
_audit_creation_method
;FinalCif V110 by Daniel Kratzert, Freiburg 2022,
https://dkratzert.de/finalcif.html
;
_audit_update_record
;
2022-11-16 deposited with the CCDC.	2022-12-20 downloaded from the CCDC.
;
_cell_angle_alpha 88.15(2)
_cell_angle_beta 87.32(3)
_cell_angle_gamma 88.370(13)
_cell_formula_units_Z 2
_cell_length_a 18.321(8)
_cell_length_b 19.089(9)
_cell_length_c 30.659(14)
_cell_measurement_reflns_used 9775
_cell_measurement_temperature 100(2)
_cell_measurement_theta_max 30.947
_cell_measurement_theta_min 2.3535
_cell_volume 10701(8)
_computing_cell_refinement 'SAINT V8.40B'
_computing_data_collection 'Bruker BIS V6.2.15 Patch 4/2021-03-15 && APEX4 2021.10-0'
_computing_data_reduction 'SAINT V8.40B'
_computing_molecular_graphics 'Olex2 (Dolomanov et al., 2009)'
_computing_structure_refinement 'SHELXL-2019/1 (Sheldrick, 2019)'
_computing_structure_solution 'SHELXT 2018/2 (Sheldrick, 2018)'
_diffrn_ambient_environment N~2~
_diffrn_ambient_temperature 100(2)
_diffrn_detector CPAD
_diffrn_detector_area_resol_mean 7.41
_diffrn_detector_type 'Bruker PHOTON III'
_diffrn_measured_fraction_theta_full 1.000
_diffrn_measured_fraction_theta_max 0.998
_diffrn_measurement_device 'three-circle diffractometer'
_diffrn_measurement_device_type 'Bruker D8 VENTURE dual wavelength Mo/Cu'
_diffrn_measurement_method '\w and \f scans'
_diffrn_measurement_specimen_support 'MiTeGen micromount'
_diffrn_radiation_monochromator 'mirror optics'
_diffrn_radiation_probe x-ray
_diffrn_radiation_type MoK\a
_diffrn_radiation_wavelength 0.71073
_diffrn_reflns_av_R_equivalents 0.0355
_diffrn_reflns_av_unetI/netI 0.0331
_diffrn_reflns_Laue_measured_fraction_full 1.000
_diffrn_reflns_Laue_measured_fraction_max 0.998
_diffrn_reflns_limit_h_max 26
_diffrn_reflns_limit_h_min -26
_diffrn_reflns_limit_k_max 28
_diffrn_reflns_limit_k_min -28
_diffrn_reflns_limit_l_max 45
_diffrn_reflns_limit_l_min -45
_diffrn_reflns_number 347634
_diffrn_reflns_point_group_measured_fraction_full 1.000
_diffrn_reflns_point_group_measured_fraction_max 0.998
_diffrn_reflns_theta_full 25.242
_diffrn_reflns_theta_max 31.586
_diffrn_reflns_theta_min 1.275
_diffrn_source 'microfocus sealed X-ray tube'
_diffrn_source_current 1.4
_diffrn_source_type 'Incoatec I\ms'
_diffrn_source_voltage 50.0
_exptl_absorpt_coefficient_mu 0.706
_exptl_absorpt_correction_T_max 0.7463
_exptl_absorpt_correction_T_min 0.6753
_exptl_absorpt_correction_type multi-scan
_exptl_absorpt_process_details
;SADABS-2016/2 - Bruker AXS area detector scaling and absorption correction:
Krause, L., Herbst-Irmer, R., Sheldrick G.M. & Stalke D., J. Appl. Cryst. 48
(2015) 3-10
;
_exptl_crystal_colour yellow
_exptl_crystal_density_diffrn 1.807
_exptl_crystal_description block
_exptl_crystal_F_000 5764
_exptl_crystal_recrystallization_method 'Re-crystallisation from solvent: ortho-difluorobenzene/pentane'
_exptl_crystal_size_max 0.491
_exptl_crystal_size_mid 0.386
_exptl_crystal_size_min 0.216
_refine_diff_density_max 1.142
_refine_diff_density_min -0.670
_refine_diff_density_rms 0.092
_refine_ls_extinction_method none
_refine_ls_goodness_of_fit_ref 1.031
_refine_ls_hydrogen_treatment constr
_refine_ls_matrix_type full
_refine_ls_number_parameters 4964
_refine_ls_number_reflns 71603
_refine_ls_number_restraints 124253
_refine_ls_restrained_S_all 0.945
_refine_ls_R_factor_all 0.0714
_refine_ls_R_factor_gt 0.0501
_refine_ls_shift/su_max 0.003
_refine_ls_shift/su_mean 0.000
_refine_ls_structure_factor_coef Fsqd
_refine_ls_weighting_details 'w=1/[\s^2^(Fo^2^)+(0.0735P)^2^+10.5301P] where P=(Fo^2^+2Fc^2^)/3'
_refine_ls_weighting_scheme calc
_refine_ls_wR_factor_gt 0.1310
_refine_ls_wR_factor_ref 0.1461
_reflns_Friedel_coverage 0.000
_reflns_number_gt 53961
_reflns_number_total 71603
_reflns_threshold_expression 'I > 2\s(I)'
_cod_data_source_file d2cc06377h2.cif
_cod_data_source_block P-1_a
_cod_depositor_comments 'Adding full bibliography for 7131134--7131136.cif.'
_cod_original_cell_volume 10701(9)
_cod_database_code 7131134
_shelx_shelxl_version_number 2019/1
_shelx_space_group_comment
;
The symmetry employed for this shelxl refinement is uniquely defined
by the following loop, which should always be used as a source of
symmetry information in preference to the above space-group names.
They are only intended as comments.
;
_olex2_diffrn_ambient_temperature_device 'Oxford Cryostream 800'

loop_
_space_group_symop_operation_xyz
'x, y, z'
'-x, -y, -z'

loop_
_atom_site_label
_atom_site_type_symbol
_atom_site_fract_x
_atom_site_fract_y
_atom_site_fract_z
_atom_site_U_iso_or_equiv
_atom_site_adp_type
_atom_site_occupancy
_atom_site_site_symmetry_order
_atom_site_calc_flag
_atom_site_refinement_flags_posn
_atom_site_refinement_flags_adp
_atom_site_refinement_flags_occupancy
_atom_site_disorder_assembly
_atom_site_disorder_group
Ga1 Ga 0.68543(2) 0.80913(2) 0.07866(2) 0.01380(4) Uani 1 1 d . . . . .
Ga2 Ga 0.64129(2) 0.72393(2) 0.13112(2) 0.01393(4) Uani 1 1 d . . . . .
Ga3 Ga 0.86591(2) 0.27070(2) 0.37094(2) 0.01376(4) Uani 1 1 d . . . . .
Ga4 Ga 0.80699(2) 0.18986(2) 0.42089(2) 0.01431(4) Uani 1 1 d . . . . .
Al1 Al 0.31598(3) 0.21453(3) 0.22208(2) 0.01503(10) Uani 1 1 d . . . . .
Al2 Al 0.34191(3) 0.23099(3) 0.56003(2) 0.01312(10) Uani 1 1 d . . . . .
Al3 Al -0.19497(3) 0.25139(3) 0.72058(2) 0.01446(10) Uani 1 1 d . . . . .
Al4 Al -0.15428(3) 0.22433(3) 1.06143(2) 0.02038(12) Uani 1 1 d . . . . .
N1 N 0.77820(8) 0.81327(8) 0.05257(5) 0.0153(3) Uani 1 1 d . . . . .
N2 N 0.63966(8) 0.88739(8) 0.05435(5) 0.0150(3) Uani 1 1 d . . . . .
N3 N 0.65100(8) 0.72423(8) 0.19077(5) 0.0150(3) Uani 1 1 d . . . . .
N4 N 0.59130(9) 0.64239(8) 0.12464(5) 0.0177(3) Uani 1 1 d . . . . .
N5 N 0.86091(9) 0.27210(8) 0.31093(5) 0.0158(3) Uani 1 1 d . . . . .
N6 N 0.92535(9) 0.34525(8) 0.37904(5) 0.0151(3) Uani 1 1 d . . . . .
N7 N 0.84531(9) 0.10828(8) 0.44573(5) 0.0162(3) Uani 1 1 d . . . . .
N8 N 0.71182(8) 0.19077(8) 0.44372(5) 0.0163(3) Uani 1 1 d . . . . .
C1A C 0.83049(10) 0.76028(10) 0.06735(6) 0.0160(3) Uani 1 1 d . . . . .
C2A C 0.87522(11) 0.77601(10) 0.10142(7) 0.0198(3) Uani 1 1 d . . . . .
C3A C 0.92245(12) 0.72331(12) 0.11658(8) 0.0261(4) Uani 1 1 d . . . . .
H3A H 0.954221 0.733306 0.139058 0.031 Uiso 1 1 calc R U . . .
C4A C 0.92454(11) 0.65638(12) 0.09979(8) 0.0255(4) Uani 1 1 d . . . . .
C5A C 0.87848(11) 0.64262(11) 0.06650(7) 0.0228(4) Uani 1 1 d . . . . .
H5A H 0.879148 0.596895 0.055116 0.027 Uiso 1 1 calc R U . . .
C6A C 0.83138(10) 0.69391(10) 0.04935(6) 0.0182(3) Uani 1 1 d . . . . .
C7A C 0.87248(14) 0.84745(12) 0.12078(8) 0.0295(5) Uani 1 1 d . . . . .
H7AA H 0.881440 0.883102 0.097576 0.044 Uiso 1 1 calc R U . . .
H7AB H 0.910028 0.849683 0.142392 0.044 Uiso 1 1 calc R U . . .
H7AC H 0.824182 0.856124 0.134986 0.044 Uiso 1 1 calc R U . . .
C8A C 0.97636(16) 0.60053(15) 0.11680(11) 0.0434(7) Uani 1 1 d . . . . .
H8AA H 0.954313 0.554549 0.115276 0.065 Uiso 1 1 calc R U . . .
H8AB H 0.986328 0.609576 0.147208 0.065 Uiso 1 1 calc R U . . .
H8AC H 1.022193 0.601088 0.098998 0.065 Uiso 1 1 calc R U . . .
C9A C 0.78467(13) 0.67805(12) 0.01179(7) 0.0266(4) Uani 1 1 d . . . . .
H9AA H 0.800024 0.706573 -0.013996 0.040 Uiso 1 1 calc R U . . .
H9AB H 0.733306 0.689046 0.019784 0.040 Uiso 1 1 calc R U . . .
H9AC H 0.790378 0.628251 0.005188 0.040 Uiso 1 1 calc R U . . .
C10A C 0.79598(10) 0.86428(10) 0.02287(6) 0.0170(3) Uani 1 1 d . . . . .
C11A C 0.74717(10) 0.91801(10) 0.01035(6) 0.0177(3) Uani 1 1 d . . . . .
H11A H 0.766098 0.951160 -0.010702 0.021 Uiso 1 1 calc R U . . .
C12A C 0.67435(10) 0.92970(9) 0.02452(6) 0.0161(3) Uani 1 1 d . . . . .
C13A C 0.87122(11) 0.86327(12) 0.00172(7) 0.0241(4) Uani 1 1 d . . . . .
H13A H 0.886338 0.814879 -0.004666 0.036 Uiso 1 1 calc R U . . .
H13B H 0.905376 0.882711 0.021506 0.036 Uiso 1 1 calc R U . . .
H13C H 0.871261 0.891561 -0.025525 0.036 Uiso 1 1 calc R U . . .
C14A C 0.63289(11) 0.99138(11) 0.00568(7) 0.0221(4) Uani 1 1 d . . . . .
H14A H 0.662138 1.012861 -0.018494 0.033 Uiso 1 1 calc R U . . .
H14B H 0.622684 1.025832 0.028340 0.033 Uiso 1 1 calc R U . . .
H14C H 0.586732 0.975797 -0.005124 0.033 Uiso 1 1 calc R U . . .
C15A C 0.56431(9) 0.90117(9) 0.06894(6) 0.0146(3) Uani 1 1 d . . . . .
C16A C 0.50910(10) 0.86759(10) 0.04819(6) 0.0160(3) Uani 1 1 d . . . . .
C17A C 0.43768(10) 0.87572(10) 0.06537(6) 0.0171(3) Uani 1 1 d . . . . .
H17A H 0.399358 0.853823 0.051572 0.020 Uiso 1 1 calc R U . . .
C18A C 0.42088(10) 0.91502(10) 0.10217(6) 0.0166(3) Uani 1 1 d . . . . .
C19A C 0.47719(10) 0.94870(10) 0.12125(6) 0.0184(3) Uani 1 1 d . . . . .
H19A H 0.466072 0.976448 0.145985 0.022 Uiso 1 1 calc R U . . .
C20A C 0.54944(10) 0.94284(10) 0.10508(6) 0.0170(3) Uani 1 1 d . . . . .
C21A C 0.52603(12) 0.82366(12) 0.00859(7) 0.0252(4) Uani 1 1 d . . . . .
H21A H 0.480413 0.806633 -0.002137 0.038 Uiso 1 1 calc R U . . .
H21B H 0.557822 0.783630 0.016658 0.038 Uiso 1 1 calc R U . . .
H21C H 0.550812 0.852267 -0.014397 0.038 Uiso 1 1 calc R U . . .
C22A C 0.34325(11) 0.92028(11) 0.12050(7) 0.0225(4) Uani 1 1 d . . . . .
H22A H 0.315797 0.955425 0.103413 0.034 Uiso 1 1 calc R U . . .
H22B H 0.343050 0.934176 0.151001 0.034 Uiso 1 1 calc R U . . .
H22C H 0.320414 0.874669 0.119010 0.034 Uiso 1 1 calc R U . . .
C23A C 0.60950(11) 0.98084(12) 0.12602(7) 0.0244(4) Uani 1 1 d . . . . .
H23A H 0.633347 1.012444 0.104288 0.037 Uiso 1 1 calc R U . . .
H23B H 0.645582 0.946584 0.137013 0.037 Uiso 1 1 calc R U . . .
H23C H 0.588456 1.008095 0.150301 0.037 Uiso 1 1 calc R U . . .
C24A C 0.69948(10) 0.77411(9) 0.20787(6) 0.0145(3) Uani 1 1 d . . . . .
C25A C 0.67306(10) 0.84144(10) 0.21800(6) 0.0173(3) Uani 1 1 d . . . . .
C26A C 0.72267(11) 0.88764(10) 0.23377(7) 0.0197(3) Uani 1 1 d . . . . .
H26A H 0.706438 0.934052 0.240162 0.024 Uiso 1 1 calc R U . . .
C27A C 0.79501(11) 0.86788(10) 0.24041(6) 0.0197(3) Uani 1 1 d . . . . .
C28A C 0.81902(10) 0.80031(11) 0.22999(7) 0.0200(3) Uani 1 1 d . . . . .
H28A H 0.868418 0.786465 0.234378 0.024 Uiso 1 1 calc R U . . .
C29A C 0.77233(10) 0.75255(10) 0.21329(6) 0.0168(3) Uani 1 1 d . . . . .
C30A C 0.59352(11) 0.86205(11) 0.21463(8) 0.0254(4) Uani 1 1 d . . . . .
H30A H 0.578727 0.855048 0.184807 0.038 Uiso 1 1 calc R U . . .
H30B H 0.586100 0.911522 0.221700 0.038 Uiso 1 1 calc R U . . .
H30C H 0.563966 0.832998 0.235182 0.038 Uiso 1 1 calc R U . . .
C31A C 0.84627(13) 0.91840(12) 0.25899(8) 0.0281(4) Uani 1 1 d . . . . .
H31A H 0.867027 0.948584 0.235378 0.042 Uiso 1 1 calc R U . . .
H31B H 0.885762 0.892091 0.273201 0.042 Uiso 1 1 calc R U . . .
H31C H 0.819330 0.947367 0.280466 0.042 Uiso 1 1 calc R U . . .
C32A C 0.79893(11) 0.67948(11) 0.20242(8) 0.0254(4) Uani 1 1 d . . . . .
H32A H 0.791257 0.671314 0.171597 0.038 Uiso 1 1 calc R U . . .
H32B H 0.771682 0.645303 0.220791 0.038 Uiso 1 1 calc R U . . .
H32C H 0.851135 0.674296 0.207809 0.038 Uiso 1 1 calc R U . . .
C33A C 0.61837(10) 0.67607(10) 0.21787(6) 0.0160(3) Uani 1 1 d . . . . .
C34A C 0.57923(10) 0.62080(10) 0.20277(6) 0.0186(3) Uani 1 1 d . . . . .
H34A H 0.557689 0.590711 0.224739 0.022 Uiso 1 1 calc R U . . .
C35A C 0.56740(10) 0.60366(10) 0.15972(6) 0.0193(3) Uani 1 1 d . . . . .
C36A C 0.62452(11) 0.68208(11) 0.26612(6) 0.0209(4) Uani 1 1 d . . . . .
H36A H 0.675704 0.674919 0.273531 0.031 Uiso 1 1 calc R U . . .
H36B H 0.594704 0.646446 0.281525 0.031 Uiso 1 1 calc R U . . .
H36C H 0.607170 0.728812 0.274892 0.031 Uiso 1 1 calc R U . . .
C37A C 0.52587(13) 0.53887(12) 0.15239(8) 0.0273(4) Uani 1 1 d . . . . .
H37A H 0.483010 0.551254 0.135493 0.041 Uiso 1 1 calc R U . . .
H37B H 0.509968 0.517564 0.180629 0.041 Uiso 1 1 calc R U . . .
H37C H 0.557476 0.505420 0.136243 0.041 Uiso 1 1 calc R U . . .
C38A C 0.57901(11) 0.62072(10) 0.08081(6) 0.0188(3) Uani 1 1 d . . . . .
C39A C 0.51653(11) 0.64589(10) 0.06029(7) 0.0214(4) Uani 1 1 d . . . . .
C40A C 0.50787(13) 0.62715(12) 0.01728(7) 0.0263(4) Uani 1 1 d . . . . .
H40A H 0.465889 0.643978 0.002729 0.032 Uiso 1 1 calc R U . . .
C41A C 0.55905(13) 0.58443(12) -0.00495(7) 0.0280(4) Uani 1 1 d . . . . .
C42A C 0.61993(13) 0.55946(12) 0.01686(7) 0.0279(4) Uani 1 1 d . . . . .
H42A H 0.654845 0.529861 0.002078 0.033 Uiso 1 1 calc R U . . .
C43A C 0.63100(12) 0.57682(11) 0.05996(7) 0.0231(4) Uani 1 1 d . . . . .
C44A C 0.45989(12) 0.69100(12) 0.08429(8) 0.0267(4) Uani 1 1 d . . . . .
H44A H 0.483230 0.732032 0.095318 0.040 Uiso 1 1 calc R U . . .
H44B H 0.437634 0.663795 0.108841 0.040 Uiso 1 1 calc R U . . .
H44C H 0.422024 0.706453 0.064303 0.040 Uiso 1 1 calc R U . . .
C45A C 0.54900(17) 0.56560(15) -0.05161(8) 0.0396(6) Uani 1 1 d . . . . .
H45A H 0.510586 0.595949 -0.063892 0.059 Uiso 1 1 calc R U . . .
H45B H 0.534949 0.516534 -0.052510 0.059 Uiso 1 1 calc R U . . .
H45C H 0.594937 0.572071 -0.068763 0.059 Uiso 1 1 calc R U . . .
C46A C 0.69734(13) 0.54861(13) 0.08303(8) 0.0300(5) Uani 1 1 d . . . . .
H46A H 0.726756 0.518315 0.063426 0.045 Uiso 1 1 calc R U . . .
H46B H 0.681549 0.521476 0.109298 0.045 Uiso 1 1 calc R U . . .
H46C H 0.726713 0.587752 0.091316 0.045 Uiso 1 1 calc R U . . .
C47A C 0.80869(10) 0.22700(10) 0.29266(6) 0.0160(3) Uani 1 1 d . . . . .
C48A C 0.73738(11) 0.25333(10) 0.28748(7) 0.0197(3) Uani 1 1 d . . . . .
C49A C 0.68733(11) 0.20943(11) 0.27014(7) 0.0230(4) Uani 1 1 d . . . . .
H49A H 0.638888 0.226602 0.266015 0.028 Uiso 1 1 calc R U . . .
C50A C 0.70640(11) 0.14118(11) 0.25872(7) 0.0223(4) Uani 1 1 d . . . . .
C51A C 0.77751(11) 0.11659(11) 0.26495(7) 0.0222(4) Uani 1 1 d . . . . .
H51A H 0.790687 0.069832 0.257531 0.027 Uiso 1 1 calc R U . . .
C52A C 0.83019(10) 0.15852(10) 0.28177(6) 0.0179(3) Uani 1 1 d . . . . .
C53A C 0.71591(12) 0.32718(11) 0.29991(8) 0.0278(4) Uani 1 1 d . . . . .
H53A H 0.749311 0.360119 0.284821 0.042 Uiso 1 1 calc R U . . .
H53B H 0.718656 0.331402 0.331563 0.042 Uiso 1 1 calc R U . . .
H53C H 0.665827 0.337998 0.291433 0.042 Uiso 1 1 calc R U . . .
C54A C 0.65117(13) 0.09488(13) 0.24022(9) 0.0320(5) Uani 1 1 d . . . . .
H54A H 0.612154 0.124029 0.227576 0.048 Uiso 1 1 calc R U . . .
H54B H 0.630281 0.064242 0.263554 0.048 Uiso 1 1 calc R U . . .
H54C H 0.675115 0.066202 0.217480 0.048 Uiso 1 1 calc R U . . .
C55A C 0.90771(11) 0.13172(11) 0.28636(8) 0.0244(4) Uani 1 1 d . . . . .
H55A H 0.911198 0.081981 0.279343 0.037 Uiso 1 1 calc R U . . .
H55B H 0.921876 0.137379 0.316451 0.037 Uiso 1 1 calc R U . . .
H55C H 0.940449 0.158380 0.266284 0.037 Uiso 1 1 calc R U . . .
C56A C 0.89963(10) 0.31715(10) 0.28490(6) 0.0164(3) Uani 1 1 d . . . . .
C57A C 0.94406(10) 0.36741(10) 0.30130(6) 0.0176(3) Uani 1 1 d . . . . .
H57A H 0.970518 0.395031 0.279993 0.021 Uiso 1 1 calc R U . . .
C58A C 0.95494(10) 0.38263(10) 0.34473(6) 0.0168(3) Uani 1 1 d . . . . .
C59A C 0.89435(12) 0.31362(11) 0.23655(6) 0.0223(4) Uani 1 1 d . . . . .
H59A H 0.927356 0.347434 0.221967 0.034 Uiso 1 1 calc R U . . .
H59B H 0.844023 0.324885 0.228700 0.034 Uiso 1 1 calc R U . . .
H59C H 0.908200 0.266241 0.227261 0.034 Uiso 1 1 calc R U . . .
C60A C 1.00064(12) 0.44409(11) 0.35387(7) 0.0227(4) Uani 1 1 d . . . . .
H60A H 1.025581 0.460790 0.326685 0.034 Uiso 1 1 calc R U . . .
H60B H 1.037016 0.429727 0.375067 0.034 Uiso 1 1 calc R U . . .
H60C H 0.969152 0.481857 0.365815 0.034 Uiso 1 1 calc R U . . .
C61A C 0.93444(10) 0.36753(9) 0.42307(6) 0.0154(3) Uani 1 1 d . . . . .
C62A C 0.88194(10) 0.41373(10) 0.44150(6) 0.0178(3) Uani 1 1 d . . . . .
C63A C 0.89125(11) 0.43455(11) 0.48413(6) 0.0206(4) Uani 1 1 d . . . . .
H63A H 0.856185 0.465804 0.497353 0.025 Uiso 1 1 calc R U . . .
C64A C 0.95065(11) 0.41063(10) 0.50771(6) 0.0196(3) Uani 1 1 d . . . . .
C65A C 1.00141(11) 0.36445(11) 0.48813(6) 0.0203(4) Uani 1 1 d . . . . .
H65A H 1.041826 0.347689 0.504152 0.024 Uiso 1 1 calc R U . . .
C66A C 0.99473(10) 0.34213(10) 0.44583(6) 0.0180(3) Uani 1 1 d . . . . .
C67A C 0.81832(12) 0.44136(12) 0.41600(7) 0.0246(4) Uani 1 1 d . . . . .
H67A H 0.836615 0.465242 0.389067 0.037 Uiso 1 1 calc R U . . .
H67B H 0.788907 0.474522 0.433681 0.037 Uiso 1 1 calc R U . . .
H67C H 0.788063 0.402276 0.408662 0.037 Uiso 1 1 calc R U . . .
C68A C 0.96067(13) 0.43637(12) 0.55296(7) 0.0267(4) Uani 1 1 d . . . . .
H68A H 0.997141 0.473044 0.551527 0.040 Uiso 1 1 calc R U . . .
H68B H 0.977361 0.397270 0.571813 0.040 Uiso 1 1 calc R U . . .
H68C H 0.914034 0.455516 0.564947 0.040 Uiso 1 1 calc R U . . .
C69A C 1.05152(12) 0.29349(12) 0.42486(7) 0.0248(4) Uani 1 1 d . . . . .
H69A H 1.027745 0.252051 0.414707 0.037 Uiso 1 1 calc R U . . .
H69B H 1.087455 0.278948 0.446288 0.037 Uiso 1 1 calc R U . . .
H69C H 1.076223 0.317878 0.399978 0.037 Uiso 1 1 calc R U . . .
C70A C 0.91899(10) 0.08728(9) 0.43177(6) 0.0159(3) Uani 1 1 d . . . . .
C71A C 0.97757(10) 0.11508(10) 0.45257(6) 0.0169(3) Uani 1 1 d . . . . .
C72A C 1.04809(10) 0.09811(10) 0.43647(6) 0.0184(3) Uani 1 1 d . . . . .
H72A H 1.088603 0.117080 0.449804 0.022 Uiso 1 1 calc R U . . .
C73A C 1.06085(11) 0.05403(10) 0.40129(6) 0.0203(4) Uani 1 1 d . . . . .
C74A C 1.00091(12) 0.02628(11) 0.38223(7) 0.0228(4) Uani 1 1 d . . . . .
H74A H 1.009034 -0.004541 0.358666 0.027 Uiso 1 1 calc R U . . .
C75A C 0.92948(11) 0.04242(11) 0.39673(6) 0.0206(4) Uani 1 1 d . . . . .
C76A C 0.96516(12) 0.16126(12) 0.49140(7) 0.0241(4) Uani 1 1 d . . . . .
H76A H 0.938260 0.204113 0.482584 0.036 Uiso 1 1 calc R U . . .
H76B H 1.012398 0.173566 0.502338 0.036 Uiso 1 1 calc R U . . .
H76C H 0.936770 0.136101 0.514495 0.036 Uiso 1 1 calc R U . . .
C77A C 1.13718(12) 0.03624(13) 0.38435(8) 0.0286(4) Uani 1 1 d . . . . .
H77A H 1.138738 0.036915 0.352345 0.043 Uiso 1 1 calc R U . . .
H77B H 1.151790 -0.010584 0.395391 0.043 Uiso 1 1 calc R U . . .
H77C H 1.170817 0.070777 0.394265 0.043 Uiso 1 1 calc R U . . .
C78A C 0.86585(13) 0.01179(13) 0.37513(8) 0.0301(5) Uani 1 1 d . . . . .
H78A H 0.835110 0.049801 0.363019 0.045 Uiso 1 1 calc R U . . .
H78B H 0.836926 -0.015896 0.396759 0.045 Uiso 1 1 calc R U . . .
H78C H 0.884178 -0.018429 0.351567 0.045 Uiso 1 1 calc R U . . .
C79A C 0.80558(11) 0.06899(10) 0.47504(6) 0.0186(3) Uani 1 1 d . . . . .
C80A C 0.73359(11) 0.08581(10) 0.48780(6) 0.0202(4) Uani 1 1 d . . . . .
H80A H 0.711664 0.055007 0.509231 0.024 Uiso 1 1 calc R U . . .
C81A C 0.68881(10) 0.14186(10) 0.47348(6) 0.0181(3) Uani 1 1 d . . . . .
C82A C 0.84112(13) 0.00449(11) 0.49461(8) 0.0267(4) Uani 1 1 d . . . . .
H82A H 0.855530 -0.027963 0.471421 0.040 Uiso 1 1 calc R U . . .
H82B H 0.806572 -0.018252 0.515533 0.040 Uiso 1 1 calc R U . . .
H82C H 0.884525 0.017492 0.509677 0.040 Uiso 1 1 calc R U . . .
C83A C 0.61207(12) 0.14709(12) 0.49224(8) 0.0270(4) Uani 1 1 d . . . . .
H83A H 0.579132 0.125731 0.472512 0.041 Uiso 1 1 calc R U . . .
H83B H 0.597802 0.196531 0.495723 0.041 Uiso 1 1 calc R U . . .
H83C H 0.609013 0.122431 0.520774 0.041 Uiso 1 1 calc R U . . .
C84A C 0.66252(10) 0.24472(10) 0.42681(6) 0.0159(3) Uani 1 1 d . . . . .
C85A C 0.61880(10) 0.22845(10) 0.39241(6) 0.0184(3) Uani 1 1 d . . . . .
C86A C 0.57278(11) 0.28121(11) 0.37611(7) 0.0211(4) Uani 1 1 d . . . . .
H86A H 0.541763 0.270897 0.353317 0.025 Uiso 1 1 calc R U . . .
C87A C 0.57076(11) 0.34875(11) 0.39218(7) 0.0217(4) Uani 1 1 d . . . . .
C88A C 0.61611(11) 0.36298(10) 0.42582(7) 0.0213(4) Uani 1 1 d . . . . .
H88A H 0.615780 0.409085 0.436622 0.026 Uiso 1 1 calc R U . . .
C89A C 0.66180(11) 0.31182(10) 0.44406(6) 0.0185(3) Uani 1 1 d . . . . .
C90A C 0.61977(13) 0.15614(11) 0.37425(8) 0.0273(4) Uani 1 1 d . . . . .
H90A H 0.588197 0.155952 0.349323 0.041 Uiso 1 1 calc R U . . .
H90B H 0.601881 0.122670 0.396916 0.041 Uiso 1 1 calc R U . . .
H90C H 0.669857 0.142688 0.364684 0.041 Uiso 1 1 calc R U . . .
C91A C 0.51997(14) 0.40427(13) 0.37354(9) 0.0353(5) Uani 1 1 d . . . . .
H91A H 0.548214 0.444750 0.362993 0.053 Uiso 1 1 calc R U . . .
H91B H 0.483891 0.418945 0.396283 0.053 Uiso 1 1 calc R U . . .
H91C H 0.494761 0.385231 0.349224 0.053 Uiso 1 1 calc R U . . .
C92A C 0.70659(13) 0.32689(12) 0.48259(7) 0.0271(4) Uani 1 1 d . . . . .
H92A H 0.758260 0.315963 0.475400 0.041 Uiso 1 1 calc R U . . .
H92B H 0.690022 0.297940 0.507921 0.041 Uiso 1 1 calc R U . . .
H92C H 0.700579 0.376560 0.489477 0.041 Uiso 1 1 calc R U . . .
O1_1 O 0.30954(19) 0.21633(18) 0.16570(9) 0.0207(4) Uani 0.910(2) 1 d D U P A 1
C1_1 C 0.30343(14) 0.17862(13) 0.12970(8) 0.0236(4) Uani 0.910(2) 1 d D U P A 1
C2_1 C 0.3063(2) 0.23066(14) 0.08894(9) 0.0439(7) Uani 0.910(2) 1 d D U P A 1
F1_1 F 0.2640(2) 0.28692(13) 0.09690(10) 0.0631(10) Uani 0.910(2) 1 d D U P A 1
F2_1 F 0.28432(17) 0.20050(10) 0.05321(6) 0.0530(6) Uani 0.910(2) 1 d D U P A 1
F3_1 F 0.37431(15) 0.25111(10) 0.07938(6) 0.0579(6) Uani 0.910(2) 1 d D U P A 1
C3_1 C 0.36752(15) 0.12472(13) 0.12426(8) 0.0268(5) Uani 0.910(2) 1 d D U P A 1
F4_1 F 0.35737(10) 0.07037(8) 0.15173(5) 0.0323(4) Uani 0.910(2) 1 d D U P A 1
F5_1 F 0.43037(10) 0.15193(12) 0.13314(7) 0.0429(5) Uani 0.910(2) 1 d D U P A 1
F6_1 F 0.37490(15) 0.09857(15) 0.08405(9) 0.0369(6) Uani 0.910(2) 1 d D U P A 1
C4_1 C 0.22999(15) 0.13954(16) 0.13176(10) 0.0356(6) Uani 0.910(2) 1 d D U P A 1
F7_1 F 0.21715(12) 0.11103(12) 0.17119(7) 0.0451(5) Uani 0.910(2) 1 d D U P A 1
F8_1 F 0.22949(16) 0.08826(16) 0.10271(8) 0.0437(6) Uani 0.910(2) 1 d D U P A 1
F9_1 F 0.17446(11) 0.18393(13) 0.12300(8) 0.0617(7) Uani 0.910(2) 1 d D U P A 1
O1_2 O 0.23152(7) 0.21648(7) 0.24986(5) 0.0202(3) Uani 1 1 d D U . B 1
C1_2 C 0.17204(10) 0.25511(10) 0.26256(7) 0.0213(4) Uani 1 1 d D U . B 1
C2_2 C 0.12111(13) 0.20730(14) 0.29273(11) 0.0414(6) Uani 1 1 d D U . B 1
F1_2 F 0.11658(9) 0.14486(8) 0.27617(7) 0.0523(5) Uani 1 1 d D U . B 1
F2_2 F 0.05276(8) 0.23527(9) 0.29699(8) 0.0532(5) Uani 1 1 d D U . B 1
F3_2 F 0.14822(10) 0.19938(10) 0.33292(6) 0.0534(5) Uani 1 1 d D U . B 1
C3_2 C 0.19285(13) 0.31782(13) 0.29016(9) 0.0344(5) Uani 1 1 d D U . B 1
F4_2 F 0.21860(9) 0.37001(8) 0.26381(7) 0.0526(5) Uani 1 1 d D U . B 1
F5_2 F 0.24456(9) 0.29986(10) 0.31702(6) 0.0452(4) Uani 1 1 d D U . B 1
F6_2 F 0.13520(8) 0.34380(9) 0.31383(6) 0.0434(4) Uani 1 1 d D U . B 1
C4_2 C 0.13016(15) 0.28326(16) 0.22278(9) 0.0429(6) Uani 1 1 d D U . B 1
F7_2 F 0.17633(11) 0.30774(11) 0.19168(6) 0.0560(5) Uani 1 1 d D U . B 1
F8_2 F 0.08220(10) 0.33586(10) 0.23278(6) 0.0496(4) Uani 1 1 d D U . B 1
F9_2 F 0.09320(11) 0.23033(13) 0.20668(7) 0.0687(7) Uani 1 1 d D U . B 1
O1_3 O 0.36257(7) 0.13824(7) 0.23723(4) 0.0167(2) Uani 1 1 d D U . C 1
C1_3 C 0.37608(10) 0.09045(10) 0.26967(6) 0.0186(3) Uani 1 1 d D U . C 1
C2_3 C 0.30367(13) 0.05850(12) 0.28912(8) 0.0299(5) Uani 1 1 d D U . C 1
F1_3 F 0.27026(8) 0.10233(8) 0.31733(5) 0.0382(3) Uani 1 1 d D U . C 1
F2_3 F 0.31459(10) -0.00281(9) 0.31025(6) 0.0489(4) Uani 1 1 d D U . C 1
F3_3 F 0.25825(8) 0.04861(8) 0.25784(6) 0.0376(3) Uani 1 1 d D U . C 1
C3_3 C 0.42530(12) 0.03053(11) 0.25005(7) 0.0240(4) Uani 1 1 d D U . C 1
F4_3 F 0.47709(7) 0.05645(8) 0.22256(4) 0.0296(3) Uani 1 1 d D U . C 1
F5_3 F 0.38653(8) -0.01238(7) 0.22729(4) 0.0292(3) Uani 1 1 d D U . C 1
F6_3 F 0.45826(9) -0.00895(8) 0.28056(5) 0.0395(4) Uani 1 1 d D U . C 1
C4_3 C 0.41611(13) 0.12410(13) 0.30669(7) 0.0308(5) Uani 1 1 d D U . C 1
F7_3 F 0.48601(8) 0.13451(10) 0.29471(6) 0.0463(4) Uani 1 1 d D U . C 1
F8_3 F 0.41476(11) 0.08432(10) 0.34341(5) 0.0501(5) Uani 1 1 d D U . C 1
F9_3 F 0.38590(9) 0.18657(8) 0.31603(5) 0.0345(3) Uani 1 1 d D U . C 1
O1_4 O 0.3612(3) 0.2892(3) 0.2345(2) 0.0170(7) Uani 0.804(4) 1 d D U P A 1
C1_4 C 0.41732(16) 0.33144(16) 0.22325(9) 0.0191(5) Uani 0.804(4) 1 d D U P A 1
C2_4 C 0.4046(2) 0.4007(2) 0.24879(12) 0.0260(6) Uani 0.804(4) 1 d D U P A 1
F1_4 F 0.35238(17) 0.44109(15) 0.23133(10) 0.0367(6) Uani 0.804(4) 1 d D U P A 1
F2_4 F 0.4653(3) 0.4387(3) 0.2489(2) 0.0388(9) Uani 0.804(4) 1 d D U P A 1
F3_4 F 0.3841(3) 0.3869(2) 0.29025(11) 0.0302(7) Uani 0.804(4) 1 d D U P A 1
C3_4 C 0.49140(15) 0.29589(17) 0.23628(11) 0.0272(6) Uani 0.804(4) 1 d D U P A 1
F4_4 F 0.49732(11) 0.23108(11) 0.22209(8) 0.0340(5) Uani 0.804(4) 1 d D U P A 1
F5_4 F 0.49502(12) 0.29230(14) 0.27972(8) 0.0375(5) Uani 0.804(4) 1 d D U P A 1
F6_4 F 0.54945(10) 0.33072(13) 0.22062(9) 0.0429(6) Uani 0.804(4) 1 d D U P A 1
C4_4 C 0.42225(17) 0.34975(14) 0.17345(9) 0.0259(5) Uani 0.804(4) 1 d D U P A 1
F7_4 F 0.45144(12) 0.29641(11) 0.15117(6) 0.0315(5) Uani 0.804(4) 1 d D U P A 1
F8_4 F 0.46352(15) 0.40527(11) 0.16385(7) 0.0424(6) Uani 0.804(4) 1 d D U P A 1
F9_4 F 0.35597(14) 0.36368(10) 0.15890(6) 0.0331(5) Uani 0.804(4) 1 d D U P A 1
O1_5 O 0.3202(5) 0.2094(5) 0.50857(19) 0.0223(13) Uani 0.689(4) 1 d D U P D 1
C1_5 C 0.3391(2) 0.2042(2) 0.46583(17) 0.0170(7) Uani 0.689(4) 1 d D U P D 1
C2_5 C 0.3818(2) 0.2684(2) 0.44744(10) 0.0342(7) Uani 0.689(4) 1 d D U P D 1
F1_5 F 0.3500(4) 0.3283(3) 0.4595(2) 0.0494(14) Uani 0.689(4) 1 d D U P D 1
F2_5 F 0.3880(2) 0.2698(2) 0.40388(8) 0.0533(9) Uani 0.689(4) 1 d D U P D 1
F3_5 F 0.4490(3) 0.2674(2) 0.46109(17) 0.0453(10) Uani 0.689(4) 1 d D U P D 1
C3_5 C 0.3910(2) 0.1376(2) 0.46111(11) 0.0345(7) Uani 0.689(4) 1 d D U P D 1
F4_5 F 0.3524(2) 0.07998(14) 0.46477(10) 0.0474(7) Uani 0.689(4) 1 d D U P D 1
F5_5 F 0.4383(4) 0.1354(3) 0.49280(18) 0.0424(11) Uani 0.689(4) 1 d D U P D 1
F6_5 F 0.4288(2) 0.1364(2) 0.42371(11) 0.0526(9) Uani 0.689(4) 1 d D U P D 1
C4_5 C 0.27067(17) 0.19519(19) 0.43932(10) 0.0276(6) Uani 0.689(4) 1 d D U P D 1
F7_5 F 0.2252(2) 0.1485(3) 0.4615(2) 0.0323(8) Uani 0.689(4) 1 d D U P D 1
F8_5 F 0.2863(3) 0.1692(3) 0.39993(11) 0.0378(9) Uani 0.689(4) 1 d D U P D 1
F9_5 F 0.23439(15) 0.25542(18) 0.43389(10) 0.0407(7) Uani 0.689(4) 1 d D U P D 1
O1_6 O 0.26286(9) 0.24268(10) 0.59247(6) 0.0166(4) Uani 0.9116(17) 1 d D U P D 1
C1_6 C 0.19429(11) 0.27010(12) 0.59516(7) 0.0187(4) Uani 0.9116(17) 1 d D U P D 1
C2_6 C 0.19237(15) 0.34871(14) 0.58051(10) 0.0355(6) Uani 0.9116(17) 1 d D U P D 1
F1_6 F 0.21670(12) 0.38738(10) 0.61287(9) 0.0612(7) Uani 0.9116(17) 1 d D U P D 1
F2_6 F 0.12570(11) 0.37335(10) 0.57164(7) 0.0420(5) Uani 0.9116(17) 1 d D U P D 1
F3_6 F 0.23603(10) 0.35920(10) 0.54580(7) 0.0469(5) Uani 0.9116(17) 1 d D U P D 1
C3_6 C 0.14321(14) 0.22980(16) 0.56643(10) 0.0353(6) Uani 0.9116(17) 1 d D U P D 1
F4_6 F 0.15797(11) 0.16188(10) 0.56799(9) 0.0534(6) Uani 0.9116(17) 1 d D U P D 1
F5_6 F 0.15340(10) 0.25107(13) 0.52429(6) 0.0487(5) Uani 0.9116(17) 1 d D U P D 1
F6_6 F 0.07256(8) 0.24055(11) 0.57739(7) 0.0455(5) Uani 0.9116(17) 1 d D U P D 1
C4_6 C 0.16546(16) 0.2637(2) 0.64358(9) 0.0453(7) Uani 0.9116(17) 1 d D U P D 1
F7_6 F 0.14631(12) 0.19680(15) 0.65328(9) 0.0681(7) Uani 0.9116(17) 1 d D U P D 1
F8_6 F 0.10693(11) 0.30542(14) 0.65157(6) 0.0596(6) Uani 0.9116(17) 1 d D U P D 1
F9_6 F 0.21618(12) 0.27917(14) 0.67051(6) 0.0565(6) Uani 0.9116(17) 1 d D U P D 1
O1_7 O 0.3937(4) 0.1663(3) 0.5851(2) 0.0161(7) Uani 0.742(2) 1 d D U P D 1
C1_7 C 0.39107(19) 0.1044(2) 0.60752(12) 0.0177(5) Uani 0.742(2) 1 d D U P D 1
C2_7 C 0.34842(16) 0.04960(14) 0.58293(10) 0.0259(5) Uani 0.742(2) 1 d D U P D 1
F1_7 F 0.2898(2) 0.0793(2) 0.56516(11) 0.0304(7) Uani 0.742(2) 1 d D U P D 1
F2_7 F 0.32516(18) -0.00400(13) 0.60870(10) 0.0362(7) Uani 0.742(2) 1 d D U P D 1
F3_7 F 0.38928(14) 0.02202(13) 0.55035(9) 0.0369(5) Uani 0.742(2) 1 d D U P D 1
C3_7 C 0.47117(16) 0.07664(15) 0.61269(10) 0.0260(5) Uani 0.742(2) 1 d D U P D 1
F4_7 F 0.50353(15) 0.11228(16) 0.64252(10) 0.0369(6) Uani 0.742(2) 1 d D U P D 1
F5_7 F 0.5103(3) 0.0843(4) 0.5759(2) 0.0342(10) Uani 0.742(2) 1 d D U P D 1
F6_7 F 0.4737(2) 0.00872(15) 0.62489(11) 0.0344(7) Uani 0.742(2) 1 d D U P D 1
C4_7 C 0.35327(18) 0.11325(16) 0.65364(10) 0.0295(6) Uani 0.742(2) 1 d D U P D 1
F7_7 F 0.3716(2) 0.1718(2) 0.67109(18) 0.0382(9) Uani 0.742(2) 1 d D U P D 1
F8_7 F 0.37117(17) 0.06009(17) 0.68133(9) 0.0424(7) Uani 0.742(2) 1 d D U P D 1
F9_7 F 0.28109(16) 0.11525(18) 0.65205(10) 0.0372(7) Uani 0.742(2) 1 d D U P D 1
O1_8 O 0.3939(2) 0.30615(19) 0.55453(16) 0.0153(6) Uani 0.800(2) 1 d D U P D 1
C1_8 C 0.44208(16) 0.34752(16) 0.57237(9) 0.0164(5) Uani 0.800(2) 1 d D U P D 1
C2_8 C 0.50954(18) 0.30427(16) 0.58818(13) 0.0367(7) Uani 0.800(2) 1 d D U P D 1
F1_8 F 0.49284(15) 0.27050(13) 0.62582(10) 0.0533(7) Uani 0.800(2) 1 d D U P D 1
F2_8 F 0.56630(16) 0.34484(18) 0.59447(11) 0.0450(8) Uani 0.800(2) 1 d D U P D 1
F3_8 F 0.5304(2) 0.25757(16) 0.55874(14) 0.0582(10) Uani 0.800(2) 1 d D U P D 1
C3_8 C 0.46576(19) 0.40422(17) 0.53756(10) 0.0248(6) Uani 0.800(2) 1 d D U P D 1
F4_8 F 0.4097(2) 0.43001(17) 0.51591(11) 0.0405(8) Uani 0.800(2) 1 d D U P D 1
F5_8 F 0.51428(18) 0.37701(15) 0.50871(10) 0.0499(8) Uani 0.800(2) 1 d D U P D 1
F6_8 F 0.4984(3) 0.4578(3) 0.5550(2) 0.0312(10) Uani 0.800(2) 1 d D U P D 1
C4_8 C 0.40505(17) 0.38625(16) 0.61215(9) 0.0298(6) Uani 0.800(2) 1 d D U P D 1
F7_8 F 0.36176(12) 0.43869(12) 0.59898(9) 0.0447(5) Uani 0.800(2) 1 d D U P D 1
F8_8 F 0.45389(15) 0.41249(14) 0.63795(9) 0.0415(7) Uani 0.800(2) 1 d D U P D 1
F9_8 F 0.3642(2) 0.3413(2) 0.63635(13) 0.0447(10) Uani 0.800(2) 1 d D U P D 1
O1_9 O -0.20655(8) 0.23294(8) 0.66645(4) 0.0188(3) Uani 1 1 d D U . E 1
C1_9 C -0.18497(11) 0.24421(11) 0.62431(6) 0.0212(4) Uani 1 1 d D U . E 1
C2_9 C -0.10206(13) 0.22642(15) 0.61667(8) 0.0348(5) Uani 1 1 d D U . E 1
F1_9 F -0.06458(8) 0.24904(12) 0.64859(5) 0.0502(5) Uani 1 1 d D U . E 1
F2_9 F -0.07508(8) 0.25301(10) 0.57867(5) 0.0432(4) Uani 1 1 d D U . E 1
F3_9 F -0.09026(9) 0.15667(10) 0.61621(6) 0.0487(4) Uani 1 1 d D U . E 1
C3_9 C -0.22904(13) 0.19606(13) 0.59562(7) 0.0305(5) Uani 1 1 d D U . E 1
F4_9 F -0.29710(8) 0.22121(10) 0.59103(5) 0.0417(4) Uani 1 1 d D U . E 1
F5_9 F -0.23476(10) 0.13249(9) 0.61332(6) 0.0448(4) Uani 1 1 d D U . E 1
F6_9 F -0.19870(9) 0.19145(10) 0.55495(5) 0.0439(4) Uani 1 1 d D U . E 1
C4_9 C -0.20102(15) 0.32199(13) 0.60982(7) 0.0321(5) Uani 1 1 d D U . E 1
F7_9 F -0.26505(10) 0.34394(9) 0.62533(6) 0.0487(4) Uani 1 1 d D U . E 1
F8_9 F -0.19751(10) 0.33254(9) 0.56653(5) 0.0426(4) Uani 1 1 d D U . E 1
F9_9 F -0.15066(11) 0.36313(9) 0.62527(5) 0.0488(4) Uani 1 1 d D U . E 1
O1_10 O -0.27935(7) 0.24807(8) 0.74801(5) 0.0199(3) Uani 1 1 d D U . F 1
C1_10 C -0.35170(10) 0.26273(11) 0.74759(7) 0.0221(4) Uani 1 1 d D U . F 1
C2_10 C -0.38733(12) 0.22408(14) 0.71034(7) 0.0308(5) Uani 1 1 d D U . F 1
F1_10 F -0.37436(8) 0.25708(10) 0.67198(5) 0.0401(4) Uani 1 1 d D U . F 1
F2_10 F -0.45994(8) 0.21973(11) 0.71665(5) 0.0459(4) Uani 1 1 d D U . F 1
F3_10 F -0.35950(9) 0.15936(9) 0.70711(5) 0.0404(4) Uani 1 1 d D U . F 1
C3_10 C -0.38706(11) 0.23665(13) 0.79236(7) 0.0272(4) Uani 1 1 d D U . F 1
F4_10 F -0.34707(8) 0.25372(9) 0.82517(4) 0.0353(3) Uani 1 1 d D U . F 1
F5_10 F -0.39297(8) 0.16731(8) 0.79361(5) 0.0357(3) Uani 1 1 d D U . F 1
F6_10 F -0.45463(7) 0.26408(9) 0.79999(5) 0.0367(3) Uani 1 1 d D U . F 1
C4_10 C -0.36702(13) 0.34306(13) 0.74163(8) 0.0332(5) Uani 1 1 d D U . F 1
F7_10 F -0.35740(10) 0.37588(9) 0.77836(6) 0.0459(4) Uani 1 1 d D U . F 1
F8_10 F -0.43558(8) 0.35806(10) 0.72987(6) 0.0472(4) Uani 1 1 d D U . F 1
F9_10 F -0.32191(8) 0.37028(8) 0.71082(5) 0.0380(3) Uani 1 1 d D U . F 1
O1_11 O -0.13590(7) 0.19402(7) 0.74646(5) 0.0184(3) Uani 1 1 d D U . G 1
C1_11 C -0.12342(10) 0.12913(10) 0.76442(6) 0.0175(3) Uani 1 1 d D U . G 1
C2_11 C -0.05293(12) 0.13140(12) 0.79080(8) 0.0273(4) Uani 1 1 d D U . G 1
F1_11 F -0.00213(7) 0.16844(8) 0.76912(6) 0.0369(3) Uani 1 1 d D U . G 1
F2_11 F -0.02407(8) 0.06705(8) 0.79863(6) 0.0396(4) Uani 1 1 d D U . G 1
F3_11 F -0.06645(9) 0.16121(9) 0.82924(5) 0.0397(4) Uani 1 1 d D U . G 1
C3_11 C -0.18820(12) 0.10677(11) 0.79584(7) 0.0251(4) Uani 1 1 d D U . G 1
F4_11 F -0.24552(7) 0.09073(8) 0.77324(5) 0.0337(3) Uani 1 1 d D U . G 1
F5_11 F -0.20940(8) 0.15901(8) 0.82138(4) 0.0303(3) Uani 1 1 d D U . G 1
F6_11 F -0.17102(9) 0.05158(8) 0.82129(5) 0.0407(4) Uani 1 1 d D U . G 1
C4_11 C -0.11151(12) 0.07539(12) 0.72769(8) 0.0274(4) Uani 1 1 d D U . G 1
F7_11 F -0.16331(9) 0.08337(8) 0.69877(5) 0.0366(3) Uani 1 1 d D U . G 1
F8_11 F -0.11196(9) 0.00908(7) 0.74206(6) 0.0394(4) Uani 1 1 d D U . G 1
F9_11 F -0.04687(9) 0.08559(9) 0.70619(5) 0.0411(4) Uani 1 1 d D U . G 1
O1_12 O -0.15693(8) 0.33360(8) 0.72242(5) 0.0210(3) Uani 1 1 d D U . H 1
C1_12 C -0.11850(11) 0.37640(11) 0.74616(7) 0.0225(4) Uani 1 1 d D U . H 1
C2_12 C -0.12888(14) 0.36037(13) 0.79630(8) 0.0311(5) Uani 1 1 d D U . H 1
F1_12 F -0.19734(9) 0.34324(10) 0.80653(5) 0.0429(4) Uani 1 1 d D U . H 1
F2_12 F -0.11347(9) 0.41497(8) 0.81996(5) 0.0413(4) Uani 1 1 d D U . H 1
F3_12 F -0.08578(9) 0.30646(8) 0.80867(5) 0.0388(3) Uani 1 1 d D U . H 1
C3_12 C -0.03583(12) 0.36989(12) 0.73240(9) 0.0310(5) Uani 1 1 d D U . H 1
F4_12 F -0.02211(9) 0.39956(8) 0.69289(6) 0.0424(4) Uani 1 1 d D U . H 1
F5_12 F -0.01375(8) 0.30342(8) 0.73042(5) 0.0346(3) Uani 1 1 d D U . H 1
F6_12 F 0.00669(9) 0.40104(9) 0.76035(7) 0.0485(4) Uani 1 1 d D U . H 1
C4_12 C -0.14635(14) 0.45346(12) 0.73633(8) 0.0307(5) Uani 1 1 d D U . H 1
F7_12 F -0.15324(9) 0.46501(8) 0.69403(5) 0.0373(3) Uani 1 1 d D U . H 1
F8_12 F -0.10024(10) 0.50133(8) 0.74952(6) 0.0439(4) Uani 1 1 d D U . H 1
F9_12 F -0.21105(9) 0.46528(8) 0.75653(6) 0.0399(3) Uani 1 1 d D U . H 1
O1_13 O -0.1090(4) 0.1639(2) 1.0900(2) 0.0290(11) Uani 0.604(7) 1 d D U P I 1
C1_13 C -0.1083(3) 0.1017(3) 1.11251(17) 0.0244(8) Uani 0.604(7) 1 d D U P I 1
C2_13 C -0.1863(3) 0.0703(2) 1.11620(19) 0.0346(9) Uani 0.604(7) 1 d D U P I 1
F1_13 F -0.2298(2) 0.1026(2) 1.14429(15) 0.0473(10) Uani 0.604(7) 1 d D U P I 1
F2_13 F -0.18326(18) 0.00175(14) 1.12809(17) 0.0458(10) Uani 0.604(7) 1 d D U P I 1
F3_13 F -0.21656(16) 0.07440(17) 1.07691(14) 0.0422(9) Uani 0.604(7) 1 d D U P I 1
C3_13 C -0.0521(4) 0.0497(3) 1.0916(2) 0.0306(10) Uani 0.604(7) 1 d D U P I 1
F4_13 F 0.0085(3) 0.0812(3) 1.07777(17) 0.0424(10) Uani 0.604(7) 1 d D U P I 1
F5_13 F -0.0802(4) 0.0222(3) 1.05650(18) 0.0432(11) Uani 0.604(7) 1 d D U P I 1
F6_13 F -0.0343(3) -0.0043(3) 1.1194(2) 0.0376(10) Uani 0.604(7) 1 d D U P I 1
C4_13 C -0.0839(4) 0.1173(3) 1.15856(16) 0.0414(11) Uani 0.604(7) 1 d D U P I 1
F7_13 F -0.0126(3) 0.1278(2) 1.15891(15) 0.0540(10) Uani 0.604(7) 1 d D U P I 1
F8_13 F -0.0993(3) 0.0640(2) 1.18720(11) 0.0564(11) Uani 0.604(7) 1 d D U P I 1
F9_13 F -0.1201(3) 0.1741(2) 1.17346(13) 0.0556(11) Uani 0.604(7) 1 d D U P I 1
O1_14 O -0.10430(13) 0.30010(13) 1.05474(9) 0.0199(5) Uani 0.635(2) 1 d D U P I 1
C1_14 C -0.0557(2) 0.3426(2) 1.07109(14) 0.0172(6) Uani 0.635(2) 1 d D U P I 1
C2_14 C -0.0897(2) 0.3787(2) 1.11237(12) 0.0300(7) Uani 0.635(2) 1 d D U P I 1
F1_14 F -0.13682(17) 0.43000(16) 1.10218(10) 0.0416(7) Uani 0.635(2) 1 d D U P I 1
F2_14 F -0.03903(16) 0.40695(14) 1.13632(8) 0.0417(6) Uani 0.635(2) 1 d D U P I 1
F3_14 F -0.12602(15) 0.33261(15) 1.13793(7) 0.0415(6) Uani 0.635(2) 1 d D U P I 1
C3_14 C 0.0154(3) 0.3025(3) 1.0829(2) 0.0398(10) Uani 0.635(2) 1 d D U P I 1
F4_14 F 0.0329(2) 0.2558(2) 1.05253(16) 0.0597(11) Uani 0.635(2) 1 d D U P I 1
F5_14 F 0.00501(19) 0.26784(17) 1.12152(13) 0.0573(9) Uani 0.635(2) 1 d D U P I 1
F6_14 F 0.07194(19) 0.3440(2) 1.08688(16) 0.0530(10) Uani 0.635(2) 1 d D U P I 1
C4_14 C -0.0385(2) 0.4008(2) 1.03569(12) 0.0317(7) Uani 0.635(2) 1 d D U P I 1
F7_14 F 0.00792(19) 0.37575(18) 1.00484(10) 0.0629(9) Uani 0.635(2) 1 d D U P I 1
F8_14 F -0.00607(16) 0.45617(14) 1.05260(10) 0.0360(6) Uani 0.635(2) 1 d D U P I 1
F9_14 F -0.09835(18) 0.42499(16) 1.01722(10) 0.0486(7) Uani 0.635(2) 1 d D U P I 1
O1_15 O -0.17901(15) 0.20431(14) 1.00833(7) 0.0256(5) Uani 0.650(2) 1 d D U P I 1
C1_15 C -0.1545(2) 0.1910(2) 0.96745(14) 0.0193(7) Uani 0.650(2) 1 d D U P I 1
C2_15 C -0.0707(2) 0.1945(3) 0.96176(13) 0.0400(8) Uani 0.650(2) 1 d D U P I 1
F1_15 F -0.04833(17) 0.25927(18) 0.95905(10) 0.0637(9) Uani 0.650(2) 1 d D U P I 1
F2_15 F -0.04295(14) 0.16091(17) 0.92650(9) 0.0489(7) Uani 0.650(2) 1 d D U P I 1
F3_15 F -0.04059(13) 0.16277(19) 0.99669(9) 0.0561(8) Uani 0.650(2) 1 d D U P I 1
C3_15 C -0.1775(2) 0.11607(19) 0.95579(11) 0.0287(6) Uani 0.650(2) 1 d D U P I 1
F4_15 F -0.24677(14) 0.10594(15) 0.96953(9) 0.0440(6) Uani 0.650(2) 1 d D U P I 1
F5_15 F -0.13611(18) 0.06720(13) 0.97565(9) 0.0462(6) Uani 0.650(2) 1 d D U P I 1
F6_15 F -0.17270(13) 0.10550(13) 0.91300(7) 0.0352(5) Uani 0.650(2) 1 d D U P I 1
C4_15 C -0.1906(3) 0.2447(2) 0.93472(14) 0.0378(9) Uani 0.650(2) 1 d D U P I 1
F7_15 F -0.25987(16) 0.23197(15) 0.93022(9) 0.0485(7) Uani 0.650(2) 1 d D U P I 1
F8_15 F -0.1560(2) 0.24520(16) 0.89548(8) 0.0558(8) Uani 0.650(2) 1 d D U P I 1
F9_15 F -0.1851(3) 0.30903(16) 0.95022(12) 0.0589(10) Uani 0.650(2) 1 d D U P I 1
O1_16 O -0.23936(16) 0.23980(17) 1.08880(9) 0.0243(5) Uani 0.705(3) 1 d D U P I 1
C1_16 C -0.30524(19) 0.2716(2) 1.09012(12) 0.0259(5) Uani 0.705(3) 1 d D U P I 1
C2_16 C -0.3668(2) 0.2178(2) 1.09107(14) 0.0386(7) Uani 0.705(3) 1 d D U P I 1
F1_16 F -0.3506(2) 0.16658(19) 1.06357(12) 0.0459(7) Uani 0.705(3) 1 d D U P I 1
F2_16 F -0.43179(12) 0.24484(15) 1.08264(11) 0.0485(6) Uani 0.705(3) 1 d D U P I 1
F3_16 F -0.37295(17) 0.18642(19) 1.13194(11) 0.0558(7) Uani 0.705(3) 1 d D U P I 1
C3_16 C -0.3148(2) 0.3193(2) 1.13010(12) 0.0392(6) Uani 0.705(3) 1 d D U P I 1
F4_16 F -0.27635(16) 0.37796(14) 1.12334(9) 0.0461(6) Uani 0.705(3) 1 d D U P I 1
F5_16 F -0.28990(17) 0.28481(16) 1.16542(8) 0.0524(7) Uani 0.705(3) 1 d D U P I 1
F6_16 F -0.38422(14) 0.33889(16) 1.13902(9) 0.0543(7) Uani 0.705(3) 1 d D U P I 1
C4_16 C -0.31558(19) 0.3207(2) 1.04806(11) 0.0318(6) Uani 0.705(3) 1 d D U P I 1
F7_16 F -0.25344(15) 0.35064(18) 1.03680(10) 0.0342(6) Uani 0.705(3) 1 d D U P I 1
F8_16 F -0.36793(12) 0.37007(13) 1.05441(9) 0.0393(5) Uani 0.705(3) 1 d D U P I 1
F9_16 F -0.33364(14) 0.28333(15) 1.01434(8) 0.0402(6) Uani 0.705(3) 1 d D U P I 1
C1_17 C 0.22331(13) 0.44660(14) 0.43152(10) 0.0378(6) Uani 1 1 d D U . J 1
C2_17 C 0.27632(12) 0.48092(12) 0.45157(8) 0.0270(4) Uani 1 1 d D U . J 1
C3_17 C 0.33339(13) 0.51046(13) 0.42775(9) 0.0331(5) Uani 1 1 d D U . J 1
H3_17 H 0.370016 0.533974 0.442090 0.040 Uiso 1 1 calc R U . J 1
C4_17 C 0.33738(16) 0.50595(16) 0.38324(10) 0.0426(6) Uani 1 1 d D U . J 1
H4_17 H 0.376711 0.526407 0.366538 0.051 Uiso 1 1 calc R U . J 1
C5_17 C 0.28368(17) 0.4713(2) 0.36261(10) 0.0538(8) Uani 1 1 d D U . J 1
H5_17 H 0.286281 0.467932 0.331731 0.065 Uiso 1 1 calc R U . J 1
C6_17 C 0.22627(16) 0.4417(2) 0.38708(11) 0.0542(8) Uani 1 1 d D U . J 1
H6_17 H 0.189256 0.418229 0.373077 0.065 Uiso 1 1 calc R U . J 1
F1_17 F 0.16849(10) 0.41784(11) 0.45638(8) 0.0639(6) Uani 1 1 d D U . J 1
F2_17 F 0.27180(9) 0.48646(10) 0.49539(5) 0.0438(4) Uani 1 1 d D U . J 1
C1_18 C -0.28862(15) 0.47354(19) 0.88341(11) 0.0499(8) Uani 1 1 d D U . K 1
C2_18 C -0.28037(14) 0.44900(15) 0.92551(12) 0.0449(7) Uani 1 1 d D U . K 1
C3_18 C -0.22153(15) 0.46804(15) 0.94811(11) 0.0424(6) Uani 1 1 d D U . K 1
H3_18 H -0.215583 0.451082 0.977231 0.051 Uiso 1 1 calc R U . K 1
C4_18 C -0.17113(15) 0.51220(15) 0.92789(10) 0.0407(6) Uani 1 1 d D U . K 1
H4_18 H -0.129897 0.525189 0.943162 0.049 Uiso 1 1 calc R U . K 1
C5_18 C -0.17983(16) 0.53768(18) 0.88588(11) 0.0476(7) Uani 1 1 d D U . K 1
H5_18 H -0.144972 0.568528 0.872573 0.057 Uiso 1 1 calc R U . K 1
C6_18 C -0.23906(16) 0.5186(2) 0.86292(10) 0.0548(8) Uani 1 1 d D U . K 1
H6_18 H -0.245508 0.535977 0.833923 0.066 Uiso 1 1 calc R U . K 1
F1_18 F -0.34733(11) 0.45452(16) 0.86206(9) 0.0868(9) Uani 1 1 d D U . K 1
F2_18 F -0.33103(11) 0.40719(12) 0.94526(10) 0.0769(7) Uani 1 1 d D U . K 1
C1_19 C -0.28436(16) 0.48322(14) 1.22583(9) 0.0310(5) Uani 0.943(3) 1 d D U P L 1
C2_19 C -0.30076(17) 0.50427(14) 1.26774(9) 0.0333(5) Uani 0.943(3) 1 d D U P L 1
C3_19 C -0.24624(19) 0.52519(15) 1.29381(10) 0.0389(6) Uani 0.943(3) 1 d D U P L 1
H3_19 H -0.257446 0.539652 1.322780 0.047 Uiso 0.943(3) 1 calc R U P L 1
C4_19 C -0.17535(18) 0.52456(16) 1.27677(11) 0.0422(7) Uani 0.943(3) 1 d D U P L 1
H4_19 H -0.137279 0.539067 1.294152 0.051 Uiso 0.943(3) 1 calc R U P L 1
C5_19 C -0.15873(18) 0.50308(15) 1.23467(11) 0.0401(6) Uani 0.943(3) 1 d D U P L 1
H5_19 H -0.109475 0.502523 1.223503 0.048 Uiso 0.943(3) 1 calc R U P L 1
C6_19 C -0.21370(16) 0.48243(15) 1.20881(10) 0.0347(6) Uani 0.943(3) 1 d D U P L 1
H6_19 H -0.202731 0.467968 1.179820 0.042 Uiso 0.943(3) 1 calc R U P L 1
F1_19 F -0.33909(10) 0.46268(10) 1.20170(7) 0.0466(5) Uani 0.943(3) 1 d D U P L 1
F2_19 F -0.37074(11) 0.50307(10) 1.28332(6) 0.0469(5) Uani 0.943(3) 1 d D U P L 1
O1_20 O -0.1391(3) 0.2151(4) 1.00827(16) 0.0419(13) Uani 0.350(2) 1 d D U P I 2
C1_20 C -0.1519(5) 0.1838(5) 0.9708(3) 0.0353(14) Uani 0.350(2) 1 d D U P I 2
C2_20 C -0.0818(4) 0.1410(5) 0.9557(3) 0.0561(15) Uani 0.350(2) 1 d D U P I 2
F1_20 F -0.0228(3) 0.1800(4) 0.9595(2) 0.0741(17) Uani 0.350(2) 1 d D U P I 2
F2_20 F -0.0745(4) 0.0841(4) 0.9800(2) 0.0801(19) Uani 0.350(2) 1 d D U P I 2
F3_20 F -0.0853(4) 0.1211(4) 0.91468(18) 0.0741(18) Uani 0.350(2) 1 d D U P I 2
C3_20 C -0.2151(4) 0.1323(4) 0.9778(2) 0.0457(14) Uani 0.350(2) 1 d D U P I 2
F4_20 F -0.2787(3) 0.1697(3) 0.9781(2) 0.0667(16) Uani 0.350(2) 1 d D U P I 2
F5_20 F -0.2136(3) 0.0968(3) 1.01530(17) 0.0555(13) Uani 0.350(2) 1 d D U P I 2
F6_20 F -0.2167(4) 0.0862(3) 0.94590(19) 0.0615(15) Uani 0.350(2) 1 d D U P I 2
C4_20 C -0.1686(5) 0.2408(5) 0.9358(3) 0.0496(17) Uani 0.350(2) 1 d D U P I 2
F7_20 F -0.1992(4) 0.2122(4) 0.9012(2) 0.0704(17) Uani 0.350(2) 1 d D U P I 2
F8_20 F -0.2174(4) 0.2889(4) 0.9512(3) 0.072(2) Uani 0.350(2) 1 d D U P I 2
F9_20 F -0.1075(3) 0.2721(4) 0.9217(2) 0.0663(16) Uani 0.350(2) 1 d D U P I 2
O1_21 O -0.1054(7) 0.2921(7) 1.0808(4) 0.0202(18) Uani 0.219(2) 1 d D U P I 2
C1_21 C -0.0501(7) 0.3373(6) 1.0733(3) 0.0249(14) Uani 0.219(2) 1 d D U P I 2
C2_21 C 0.0221(7) 0.2971(7) 1.0856(4) 0.0330(17) Uani 0.219(2) 1 d D U P I 2
F1_21 F 0.0272(5) 0.2917(5) 1.1281(3) 0.0408(17) Uani 0.219(2) 1 d D U P I 2
F2_21 F 0.0802(6) 0.3319(6) 1.0695(4) 0.037(2) Uani 0.219(2) 1 d D U P I 2
F3_21 F 0.0252(6) 0.2332(5) 1.0690(4) 0.0307(19) Uani 0.219(2) 1 d D U P I 2
C3_21 C -0.0423(5) 0.3642(6) 1.0254(3) 0.0392(16) Uani 0.219(2) 1 d D U P I 2
F4_21 F -0.1095(4) 0.3779(5) 1.0098(3) 0.0445(19) Uani 0.219(2) 1 d D U P I 2
F5_21 F -0.0120(5) 0.3168(5) 0.9995(3) 0.0510(18) Uani 0.219(2) 1 d D U P I 2
F6_21 F -0.0030(5) 0.4226(5) 1.0207(3) 0.050(2) Uani 0.219(2) 1 d D U P I 2
C4_21 C -0.0635(5) 0.4001(5) 1.1043(3) 0.0308(15) Uani 0.219(2) 1 d D U P I 2
F7_21 F -0.1142(5) 0.4445(4) 1.0876(4) 0.0427(18) Uani 0.219(2) 1 d D U P I 2
F8_21 F -0.0031(4) 0.4352(4) 1.1086(4) 0.0361(19) Uani 0.219(2) 1 d D U P I 2
F9_21 F -0.0889(6) 0.3744(5) 1.1435(3) 0.038(2) Uani 0.219(2) 1 d D U P I 2
O1_22 O 0.3133(9) 0.2130(10) 0.5075(4) 0.0123(16) Uani 0.311(4) 1 d D U P D 2
C1_22 C 0.3353(5) 0.2073(5) 0.4652(4) 0.0217(14) Uani 0.311(4) 1 d D U P D 2
C2_22 C 0.3150(4) 0.2778(4) 0.4406(2) 0.0359(13) Uani 0.311(4) 1 d D U P D 2
F1_22 F 0.2449(4) 0.2846(4) 0.4359(3) 0.0541(19) Uani 0.311(4) 1 d D U P D 2
F2_22 F 0.3486(4) 0.2821(4) 0.40066(19) 0.0458(15) Uani 0.311(4) 1 d D U P D 2
F3_22 F 0.3350(7) 0.3299(6) 0.4641(4) 0.0324(17) Uani 0.311(4) 1 d D U P D 2
C3_22 C 0.4184(4) 0.1932(4) 0.4581(2) 0.0345(13) Uani 0.311(4) 1 d D U P D 2
F4_22 F 0.4411(10) 0.1436(9) 0.4868(5) 0.054(3) Uani 0.311(4) 1 d D U P D 2
F5_22 F 0.4568(5) 0.2464(5) 0.4666(4) 0.0412(19) Uani 0.311(4) 1 d D U P D 2
F6_22 F 0.4367(4) 0.1705(4) 0.4183(2) 0.0427(16) Uani 0.311(4) 1 d D U P D 2
C4_22 C 0.2919(4) 0.1480(4) 0.4458(2) 0.0318(13) Uani 0.311(4) 1 d D U P D 2
F7_22 F 0.3151(4) 0.0862(3) 0.4599(2) 0.0465(15) Uani 0.311(4) 1 d D U P D 2
F8_22 F 0.2978(7) 0.1481(6) 0.4028(3) 0.044(2) Uani 0.311(4) 1 d D U P D 2
F9_22 F 0.2199(6) 0.1593(9) 0.4571(6) 0.049(3) Uani 0.311(4) 1 d D U P D 2
O1_23 O 0.3904(19) 0.1612(12) 0.5845(10) 0.021(3) Uani 0.185(2) 1 d D U P D 2
C1_23 C 0.3929(6) 0.1015(7) 0.6094(4) 0.0225(15) Uani 0.185(2) 1 d D U P D 2
C2_23 C 0.4481(6) 0.0485(5) 0.5879(3) 0.0279(15) Uani 0.185(2) 1 d D U P D 2
F1_23 F 0.4206(6) 0.0198(6) 0.5540(3) 0.0352(19) Uani 0.185(2) 1 d D U P D 2
F2_23 F 0.4691(9) -0.0036(6) 0.6139(4) 0.030(2) Uani 0.185(2) 1 d D U P D 2
F3_23 F 0.5075(12) 0.0804(16) 0.5712(9) 0.031(3) Uani 0.185(2) 1 d D U P D 2
C3_23 C 0.4170(6) 0.1167(5) 0.6560(3) 0.0275(15) Uani 0.185(2) 1 d D U P D 2
F4_23 F 0.3878(9) 0.1777(8) 0.6689(7) 0.032(3) Uani 0.185(2) 1 d D U P D 2
F5_23 F 0.4875(5) 0.1266(7) 0.6563(4) 0.033(2) Uani 0.185(2) 1 d D U P D 2
F6_23 F 0.4003(6) 0.0657(6) 0.6851(4) 0.035(2) Uani 0.185(2) 1 d D U P D 2
C4_23 C 0.3166(5) 0.0685(5) 0.6132(3) 0.0264(15) Uani 0.185(2) 1 d D U P D 2
F7_23 F 0.2712(6) 0.1017(7) 0.6411(4) 0.027(2) Uani 0.185(2) 1 d D U P D 2
F8_23 F 0.3207(7) 0.0014(5) 0.6255(4) 0.029(2) Uani 0.185(2) 1 d D U P D 2
F9_23 F 0.2831(9) 0.0732(10) 0.5756(4) 0.029(2) Uani 0.185(2) 1 d D U P D 2
O1_24 O -0.2395(4) 0.2232(5) 1.0787(3) 0.0327(14) Uani 0.295(3) 1 d D U P I 2
C1_24 C -0.2961(5) 0.2610(5) 1.0958(3) 0.0413(10) Uani 0.295(3) 1 d D U P I 2
C2_24 C -0.3599(5) 0.2100(5) 1.1063(4) 0.0487(12) Uani 0.295(3) 1 d D U P I 2
F1_24 F -0.4252(3) 0.2442(4) 1.1100(3) 0.0535(14) Uani 0.295(3) 1 d D U P I 2
F2_24 F -0.3471(5) 0.1768(5) 1.1447(3) 0.0645(16) Uani 0.295(3) 1 d D U P I 2
F3_24 F -0.3638(5) 0.1622(5) 1.0770(3) 0.0451(14) Uani 0.295(3) 1 d D U P I 2
C3_24 C -0.2774(5) 0.2971(5) 1.1380(3) 0.0494(11) Uani 0.295(3) 1 d D U P I 2
F4_24 F -0.3382(4) 0.3103(4) 1.1640(2) 0.0653(16) Uani 0.295(3) 1 d D U P I 2
F5_24 F -0.2357(4) 0.2562(4) 1.1626(2) 0.0542(14) Uani 0.295(3) 1 d D U P I 2
F6_24 F -0.2433(4) 0.3580(4) 1.1266(2) 0.0521(13) Uani 0.295(3) 1 d D U P I 2
C4_24 C -0.3215(6) 0.3169(6) 1.0618(4) 0.0571(13) Uani 0.295(3) 1 d D U P I 2
F7_24 F -0.3642(4) 0.3666(4) 1.0810(3) 0.0686(16) Uani 0.295(3) 1 d D U P I 2
F8_24 F -0.2684(6) 0.3575(6) 1.0450(4) 0.0614(19) Uani 0.295(3) 1 d D U P I 2
F9_24 F -0.3568(5) 0.2799(5) 1.0317(3) 0.0745(18) Uani 0.295(3) 1 d D U P I 2
O1_25 O 0.3992(16) 0.2982(15) 0.5566(12) 0.019(3) Uani 0.124(2) 1 d D U P D 2
C1_25 C 0.4475(8) 0.3428(8) 0.5717(4) 0.0215(17) Uani 0.124(2) 1 d D U P D 2
C2_25 C 0.5262(7) 0.3139(7) 0.5606(4) 0.0231(18) Uani 0.124(2) 1 d D U P D 2
F1_25 F 0.5321(11) 0.2461(7) 0.5678(5) 0.019(2) Uani 0.124(2) 1 d D U P D 2
F2_25 F 0.5779(9) 0.3458(11) 0.5801(5) 0.029(3) Uani 0.124(2) 1 d D U P D 2
F3_25 F 0.5448(7) 0.3284(7) 0.5187(3) 0.035(2) Uani 0.124(2) 1 d D U P D 2
C3_25 C 0.4373(7) 0.4173(7) 0.5513(4) 0.0261(18) Uani 0.124(2) 1 d D U P D 2
F4_25 F 0.3775(6) 0.4498(6) 0.5682(4) 0.033(2) Uani 0.124(2) 1 d D U P D 2
F5_25 F 0.4311(9) 0.4132(10) 0.5087(4) 0.025(3) Uani 0.124(2) 1 d D U P D 2
F6_25 F 0.4909(12) 0.4604(13) 0.5592(11) 0.024(3) Uani 0.124(2) 1 d D U P D 2
C4_25 C 0.4352(7) 0.3484(7) 0.6218(4) 0.0228(17) Uani 0.124(2) 1 d D U P D 2
F7_25 F 0.3651(7) 0.3552(11) 0.6348(7) 0.019(3) Uani 0.124(2) 1 d D U P D 2
F8_25 F 0.4773(9) 0.3976(9) 0.6364(7) 0.026(3) Uani 0.124(2) 1 d D U P D 2
F9_25 F 0.4644(8) 0.2898(7) 0.6400(5) 0.030(2) Uani 0.124(2) 1 d D U P D 2
C1_26 C -0.2022(13) 0.5108(15) 1.2802(8) 0.035(3) Uani 0.057(3) 1 d D U P L 2
C2_26 C -0.1868(13) 0.4911(14) 1.2375(8) 0.036(3) Uani 0.057(3) 1 d D U P L 2
C3_26 C -0.2425(16) 0.4732(19) 1.2121(10) 0.034(4) Uani 0.057(3) 1 d D U P L 2
H3_26 H -0.232443 0.459849 1.182793 0.041 Uiso 0.057(3) 1 calc R U P L 2
C4_26 C -0.3129(16) 0.475(2) 1.2294(11) 0.034(4) Uani 0.057(3) 1 d D U P L 2
H4_26 H -0.351584 0.462478 1.211779 0.040 Uiso 0.057(3) 1 calc R U P L 2
C5_26 C -0.3289(15) 0.494(2) 1.2720(12) 0.033(4) Uani 0.057(3) 1 d D U P L 2
H5_26 H -0.377704 0.493635 1.283836 0.040 Uiso 0.057(3) 1 calc R U P L 2
C6_26 C -0.2728(14) 0.514(2) 1.2969(11) 0.033(4) Uani 0.057(3) 1 d D U P L 2
H6_26 H -0.283039 0.529196 1.325706 0.039 Uiso 0.057(3) 1 calc R U P L 2
F1_26 F -0.1469(13) 0.5294(13) 1.3044(8) 0.040(5) Uani 0.057(3) 1 d D U P L 2
F2_26 F -0.1170(13) 0.4907(15) 1.2215(9) 0.043(5) Uani 0.057(3) 1 d D U P L 2
O1_27 O 0.3590(16) 0.2905(15) 0.2343(11) 0.028(3) Uani 0.196(4) 1 d D U P A 2
C1_27 C 0.4049(7) 0.3420(7) 0.2207(4) 0.0328(18) Uani 0.196(4) 1 d D U P A 2
C2_27 C 0.3960(10) 0.4021(9) 0.2539(5) 0.038(2) Uani 0.196(4) 1 d D U P A 2
F1_27 F 0.3371(7) 0.4413(7) 0.2451(5) 0.045(3) Uani 0.196(4) 1 d D U P A 2
F2_27 F 0.4533(11) 0.4441(15) 0.2513(10) 0.044(3) Uani 0.196(4) 1 d D U P A 2
F3_27 F 0.3893(15) 0.3722(10) 0.2937(6) 0.038(3) Uani 0.196(4) 1 d D U P A 2
C3_27 C 0.4843(6) 0.3131(6) 0.2214(4) 0.0399(19) Uani 0.196(4) 1 d D U P A 2
F4_27 F 0.4892(6) 0.2502(5) 0.2034(4) 0.049(2) Uani 0.196(4) 1 d D U P A 2
F5_27 F 0.5061(5) 0.3069(6) 0.2625(4) 0.044(2) Uani 0.196(4) 1 d D U P A 2
F6_27 F 0.5292(5) 0.3551(5) 0.1980(4) 0.052(2) Uani 0.196(4) 1 d D U P A 2
C4_27 C 0.3878(7) 0.3680(6) 0.1736(4) 0.043(2) Uani 0.196(4) 1 d D U P A 2
F7_27 F 0.4182(7) 0.3236(6) 0.1443(3) 0.055(2) Uani 0.196(4) 1 d D U P A 2
F8_27 F 0.4153(7) 0.4314(5) 0.1640(3) 0.056(3) Uani 0.196(4) 1 d D U P A 2
F9_27 F 0.3158(6) 0.3727(5) 0.1693(3) 0.048(2) Uani 0.196(4) 1 d D U P A 2
O1_28 O -0.1100(11) 0.2986(12) 1.0747(8) 0.027(3) Uani 0.146(2) 1 d D U P I 3
C1_28 C -0.0512(8) 0.3399(7) 1.0719(4) 0.0302(17) Uani 0.146(2) 1 d D U P I 3
C2_28 C 0.0190(7) 0.3024(7) 1.0538(4) 0.0352(19) Uani 0.146(2) 1 d D U P I 3
F1_28 F 0.0367(10) 0.2435(8) 1.0755(6) 0.042(3) Uani 0.146(2) 1 d D U P I 3
F2_28 F 0.0766(7) 0.3426(8) 1.0520(5) 0.048(3) Uani 0.146(2) 1 d D U P I 3
F3_28 F 0.0125(6) 0.2838(7) 1.0129(4) 0.045(2) Uani 0.146(2) 1 d D U P I 3
C3_28 C -0.0678(8) 0.4043(7) 1.0415(5) 0.045(2) Uani 0.146(2) 1 d D U P I 3
F4_28 F -0.1218(7) 0.4427(6) 1.0586(5) 0.052(3) Uani 0.146(2) 1 d D U P I 3
F5_28 F -0.0815(10) 0.3859(10) 1.0018(4) 0.064(3) Uani 0.146(2) 1 d D U P I 3
F6_28 F -0.0116(8) 0.4470(9) 1.0348(6) 0.050(3) Uani 0.146(2) 1 d D U P I 3
C4_28 C -0.0353(7) 0.3662(7) 1.1177(4) 0.0362(19) Uani 0.146(2) 1 d D U P I 3
F7_28 F -0.0950(8) 0.3926(9) 1.1381(5) 0.043(3) Uani 0.146(2) 1 d D U P I 3
F8_28 F 0.0105(8) 0.4193(7) 1.1157(5) 0.042(3) Uani 0.146(2) 1 d D U P I 3
F9_28 F -0.0072(8) 0.3158(7) 1.1429(4) 0.057(3) Uani 0.146(2) 1 d D U P I 3
O1_29 O -0.1077(7) 0.1473(4) 1.0834(3) 0.0322(16) Uani 0.396(7) 1 d D U P I 2
C1_29 C -0.0957(5) 0.0956(5) 1.1139(3) 0.0360(14) Uani 0.396(7) 1 d D U P I 2
C2_29 C -0.0486(6) 0.0384(6) 1.0894(4) 0.0397(16) Uani 0.396(7) 1 d D U P I 2
F1_29 F -0.0874(6) 0.0027(5) 1.0630(3) 0.0450(17) Uani 0.396(7) 1 d D U P I 2
F2_29 F -0.0169(6) -0.0061(7) 1.1156(4) 0.055(2) Uani 0.396(7) 1 d D U P I 2
F3_29 F 0.0051(5) 0.0685(5) 1.0660(3) 0.0512(19) Uani 0.396(7) 1 d D U P I 2
C3_29 C -0.0543(6) 0.1193(5) 1.1537(3) 0.0499(16) Uani 0.396(7) 1 d D U P I 2
F4_29 F -0.0829(5) 0.1797(4) 1.1680(3) 0.070(2) Uani 0.396(7) 1 d D U P I 2
F5_29 F 0.0149(4) 0.1299(4) 1.1424(2) 0.0575(15) Uani 0.396(7) 1 d D U P I 2
F6_29 F -0.0553(6) 0.0731(4) 1.1875(2) 0.075(2) Uani 0.396(7) 1 d D U P I 2
C4_29 C -0.1677(5) 0.0621(4) 1.1312(3) 0.0501(16) Uani 0.396(7) 1 d D U P I 2
F7_29 F -0.2030(5) 0.1047(4) 1.1595(3) 0.073(2) Uani 0.396(7) 1 d D U P I 2
F8_29 F -0.1581(4) -0.0004(3) 1.1508(2) 0.0587(17) Uani 0.396(7) 1 d D U P I 2
F9_29 F -0.2120(4) 0.0532(5) 1.0980(3) 0.0729(19) Uani 0.396(7) 1 d D U P I 2
O1_30 O 0.2577(9) 0.2560(13) 0.5823(7) 0.027(3) Uani 0.0884(17) 1 d D U P D 2
C1_30 C 0.1913(8) 0.2458(7) 0.6019(4) 0.034(2) Uani 0.0884(17) 1 d D U P D 2
C2_30 C 0.1470(8) 0.3163(8) 0.6032(5) 0.036(2) Uani 0.0884(17) 1 d D U P D 2
F1_30 F 0.1724(10) 0.3536(9) 0.6353(5) 0.043(3) Uani 0.0884(17) 1 d D U P D 2
F2_30 F 0.0759(7) 0.3065(9) 0.6116(6) 0.039(3) Uani 0.0884(17) 1 d D U P D 2
F3_30 F 0.1543(10) 0.3519(10) 0.5650(5) 0.034(3) Uani 0.0884(17) 1 d D U P D 2
C3_30 C 0.1498(9) 0.1917(9) 0.5765(5) 0.036(2) Uani 0.0884(17) 1 d D U P D 2
F4_30 F 0.1960(9) 0.1408(8) 0.5628(5) 0.037(3) Uani 0.0884(17) 1 d D U P D 2
F5_30 F 0.1234(10) 0.2225(10) 0.5398(5) 0.041(3) Uani 0.0884(17) 1 d D U P D 2
F6_30 F 0.0937(8) 0.1648(9) 0.5989(5) 0.042(3) Uani 0.0884(17) 1 d D U P D 2
C4_30 C 0.1987(9) 0.2155(8) 0.6494(5) 0.036(2) Uani 0.0884(17) 1 d D U P D 2
F7_30 F 0.2173(9) 0.1473(7) 0.6496(5) 0.041(3) Uani 0.0884(17) 1 d D U P D 2
F8_30 F 0.1349(8) 0.2246(11) 0.6718(6) 0.042(3) Uani 0.0884(17) 1 d D U P D 2
F9_30 F 0.2505(8) 0.2480(9) 0.6693(5) 0.035(3) Uani 0.0884(17) 1 d D U P D 2
O1_31 O 0.3709(11) 0.1573(9) 0.5959(7) 0.018(3) Uani 0.0731(13) 1 d D U P D 3
C1_31 C 0.4121(8) 0.0977(8) 0.6017(4) 0.0234(17) Uani 0.0731(13) 1 d D U P D 3
C2_31 C 0.3817(9) 0.0574(8) 0.6429(5) 0.026(2) Uani 0.0731(13) 1 d D U P D 3
F1_31 F 0.3693(10) 0.1011(9) 0.6755(5) 0.028(3) Uani 0.0731(13) 1 d D U P D 3
F2_31 F 0.4283(9) 0.0073(8) 0.6566(6) 0.029(3) Uani 0.0731(13) 1 d D U P D 3
F3_31 F 0.3193(9) 0.0257(10) 0.6359(7) 0.029(3) Uani 0.0731(13) 1 d D U P D 3
C3_31 C 0.4095(9) 0.0517(9) 0.5610(5) 0.029(2) Uani 0.0731(13) 1 d D U P D 3
F4_31 F 0.4484(10) 0.0783(9) 0.5269(5) 0.031(3) Uani 0.0731(13) 1 d D U P D 3
F5_31 F 0.3414(9) 0.0453(10) 0.5484(6) 0.034(3) Uani 0.0731(13) 1 d D U P D 3
F6_31 F 0.4371(11) -0.0125(8) 0.5687(6) 0.033(3) Uani 0.0731(13) 1 d D U P D 3
C4_31 C 0.4926(8) 0.1187(8) 0.6072(5) 0.026(2) Uani 0.0731(13) 1 d D U P D 3
F7_31 F 0.5113(9) 0.1693(8) 0.5781(5) 0.028(3) Uani 0.0731(13) 1 d D U P D 3
F8_31 F 0.5395(9) 0.0651(8) 0.6019(7) 0.032(3) Uani 0.0731(13) 1 d D U P D 3
F9_31 F 0.4999(12) 0.1450(11) 0.6462(6) 0.026(3) Uani 0.0731(13) 1 d D U P D 3
O1_32 O 0.304(2) 0.214(2) 0.1674(10) 0.030(4) Uani 0.090(2) 1 d D U P A 2
C1_32 C 0.2927(9) 0.1759(9) 0.1317(6) 0.036(2) Uani 0.090(2) 1 d D U P A 2
C2_32 C 0.3673(9) 0.1489(10) 0.1126(6) 0.041(3) Uani 0.090(2) 1 d D U P A 2
F1_32 F 0.4055(11) 0.1999(9) 0.0926(6) 0.051(3) Uani 0.090(2) 1 d D U P A 2
F2_32 F 0.3583(18) 0.1017(16) 0.0822(10) 0.043(4) Uani 0.090(2) 1 d D U P A 2
F3_32 F 0.4104(11) 0.1233(10) 0.1431(5) 0.039(3) Uani 0.090(2) 1 d D U P A 2
C3_32 C 0.2460(9) 0.1113(9) 0.1450(6) 0.039(3) Uani 0.090(2) 1 d D U P A 2
F4_32 F 0.1901(10) 0.1302(11) 0.1709(7) 0.043(3) Uani 0.090(2) 1 d D U P A 2
F5_32 F 0.2848(9) 0.0622(8) 0.1657(5) 0.040(3) Uani 0.090(2) 1 d D U P A 2
F6_32 F 0.2183(16) 0.0786(15) 0.1122(7) 0.039(4) Uani 0.090(2) 1 d D U P A 2
C4_32 C 0.2532(10) 0.2236(9) 0.0981(5) 0.041(2) Uani 0.090(2) 1 d D U P A 2
F7_32 F 0.1838(9) 0.2329(11) 0.1122(6) 0.050(3) Uani 0.090(2) 1 d D U P A 2
F8_32 F 0.2417(11) 0.1933(9) 0.0610(5) 0.035(3) Uani 0.090(2) 1 d D U P A 2
F9_32 F 0.2823(16) 0.2855(11) 0.0902(10) 0.042(4) Uani 0.090(2) 1 d D U P A 2
O1_33 O 0.398(2) 0.2946(14) 0.5606(11) 0.022(3) Uani 0.0761(19) 1 d D U P D 3
C1_33 C 0.4237(9) 0.3552(10) 0.5756(5) 0.0257(19) Uani 0.0761(19) 1 d D U P D 3
C2_33 C 0.4769(9) 0.3362(9) 0.6124(5) 0.028(2) Uani 0.0761(19) 1 d D U P D 3
F1_33 F 0.4886(14) 0.3879(11) 0.6387(9) 0.028(3) Uani 0.0761(19) 1 d D U P D 3
F2_33 F 0.4469(13) 0.2860(12) 0.6379(8) 0.036(3) Uani 0.0761(19) 1 d D U P D 3
F3_33 F 0.5420(10) 0.3167(11) 0.5950(6) 0.031(3) Uani 0.0761(19) 1 d D U P D 3
C3_33 C 0.4633(13) 0.3951(13) 0.5373(7) 0.026(2) Uani 0.0761(19) 1 d D U P D 3
F4_33 F 0.4138(17) 0.4159(19) 0.5084(9) 0.022(3) Uani 0.0761(19) 1 d D U P D 3
F5_33 F 0.5130(13) 0.3568(12) 0.5146(8) 0.025(3) Uani 0.0761(19) 1 d D U P D 3
F6_33 F 0.495(2) 0.4529(17) 0.5489(13) 0.028(4) Uani 0.0761(19) 1 d D U P D 3
C4_33 C 0.3582(8) 0.3991(9) 0.5952(5) 0.028(2) Uani 0.0761(19) 1 d D U P D 3
F7_33 F 0.3019(8) 0.4027(8) 0.5692(5) 0.029(3) Uani 0.0761(19) 1 d D U P D 3
F8_33 F 0.3766(11) 0.4647(9) 0.6035(7) 0.033(3) Uani 0.0761(19) 1 d D U P D 3
F9_33 F 0.3343(12) 0.3720(10) 0.6335(6) 0.034(3) Uani 0.0761(19) 1 d D U P D 3

loop_
_atom_site_aniso_label
_atom_site_aniso_U_11
_atom_site_aniso_U_22
_atom_site_aniso_U_33
_atom_site_aniso_U_23
_atom_site_aniso_U_13
_atom_site_aniso_U_12
Ga1 0.01260(8) 0.01305(9) 0.01537(9) 0.00292(7) 0.00124(7) -0.00078(6)
Ga2 0.01467(9) 0.01345(9) 0.01379(9) 0.00272(7) -0.00171(7) -0.00416(7)
Ga3 0.01529(9) 0.01381(9) 0.01221(8) 0.00110(7) -0.00049(7) -0.00272(7)
Ga4 0.01379(9) 0.01486(9) 0.01405(9) 0.00292(7) -0.00019(7) -0.00099(7)
Al1 0.0143(2) 0.0173(2) 0.0138(2) -0.00208(19) -0.00220(18) -0.00131(19)
Al2 0.0121(2) 0.0152(2) 0.0123(2) -0.00184(18) -0.00070(18) -0.00227(18)
Al3 0.0122(2) 0.0191(3) 0.0122(2) -0.00176(19) -0.00054(18) -0.00222(19)
Al4 0.0218(3) 0.0227(3) 0.0170(3) -0.0069(2) 0.0054(2) -0.0093(2)
N1 0.0127(6) 0.0148(7) 0.0181(7) 0.0018(5) 0.0020(5) 0.0003(5)
N2 0.0136(6) 0.0147(7) 0.0160(7) 0.0028(5) 0.0026(5) 0.0011(5)
N3 0.0160(7) 0.0145(7) 0.0146(7) 0.0015(5) -0.0012(5) -0.0042(5)
N4 0.0211(7) 0.0158(7) 0.0168(7) 0.0030(6) -0.0046(6) -0.0063(6)
N5 0.0168(7) 0.0168(7) 0.0139(7) -0.0005(5) -0.0010(5) -0.0021(5)
N6 0.0182(7) 0.0145(7) 0.0128(6) -0.0001(5) -0.0002(5) -0.0031(5)
N7 0.0165(7) 0.0161(7) 0.0156(7) 0.0025(5) -0.0011(5) -0.0005(5)
N8 0.0149(7) 0.0170(7) 0.0167(7) 0.0025(5) 0.0008(5) 0.0000(5)
C1A 0.0125(7) 0.0163(8) 0.0190(8) 0.0011(6) 0.0006(6) 0.0006(6)
C2A 0.0182(8) 0.0185(8) 0.0229(9) -0.0003(7) -0.0033(7) -0.0032(7)
C3A 0.0225(9) 0.0259(10) 0.0307(11) 0.0016(8) -0.0112(8) -0.0020(8)
C4A 0.0199(9) 0.0249(10) 0.0318(11) 0.0027(8) -0.0066(8) 0.0028(7)
C5A 0.0218(9) 0.0178(9) 0.0286(10) -0.0013(7) -0.0008(7) 0.0028(7)
C6A 0.0175(8) 0.0167(8) 0.0204(8) -0.0005(6) -0.0011(6) -0.0002(6)
C7A 0.0375(12) 0.0210(10) 0.0311(11) -0.0039(8) -0.0100(9) -0.0039(8)
C8A 0.0393(14) 0.0332(13) 0.0589(18) 0.0006(12) -0.0236(13) 0.0140(11)
C9A 0.0318(11) 0.0238(10) 0.0250(10) -0.0037(8) -0.0089(8) 0.0007(8)
C10A 0.0153(8) 0.0180(8) 0.0174(8) 0.0007(6) 0.0022(6) -0.0027(6)
C11A 0.0174(8) 0.0173(8) 0.0179(8) 0.0035(6) 0.0031(6) -0.0016(6)
C12A 0.0184(8) 0.0136(7) 0.0159(8) 0.0027(6) 0.0010(6) -0.0005(6)
C13A 0.0157(8) 0.0271(10) 0.0285(10) 0.0037(8) 0.0078(7) -0.0019(7)
C14A 0.0231(9) 0.0196(9) 0.0224(9) 0.0073(7) 0.0029(7) 0.0042(7)
C15A 0.0133(7) 0.0150(7) 0.0150(7) 0.0018(6) 0.0016(6) 0.0008(6)
C16A 0.0170(8) 0.0157(8) 0.0150(8) -0.0001(6) 0.0005(6) 0.0002(6)
C17A 0.0159(8) 0.0180(8) 0.0173(8) -0.0002(6) -0.0021(6) -0.0009(6)
C18A 0.0139(7) 0.0183(8) 0.0172(8) 0.0018(6) 0.0016(6) 0.0021(6)
C19A 0.0168(8) 0.0209(8) 0.0171(8) -0.0031(7) 0.0018(6) 0.0015(6)
C20A 0.0163(8) 0.0187(8) 0.0158(8) -0.0007(6) -0.0003(6) 0.0003(6)
C21A 0.0250(10) 0.0292(10) 0.0216(9) -0.0100(8) 0.0036(7) -0.0041(8)
C22A 0.0167(8) 0.0262(10) 0.0242(9) -0.0013(7) 0.0027(7) 0.0006(7)
C23A 0.0215(9) 0.0292(10) 0.0231(9) -0.0059(8) -0.0015(7) -0.0063(8)
C24A 0.0149(7) 0.0143(7) 0.0143(7) 0.0014(6) -0.0003(6) -0.0033(6)
C25A 0.0166(8) 0.0175(8) 0.0177(8) 0.0021(6) 0.0004(6) -0.0007(6)
C26A 0.0224(9) 0.0156(8) 0.0211(9) -0.0014(7) 0.0009(7) -0.0021(7)
C27A 0.0203(8) 0.0213(9) 0.0180(8) -0.0023(7) 0.0005(7) -0.0074(7)
C28A 0.0161(8) 0.0218(9) 0.0223(9) -0.0018(7) -0.0018(7) -0.0036(7)
C29A 0.0160(8) 0.0157(8) 0.0185(8) -0.0006(6) -0.0002(6) -0.0017(6)
C30A 0.0189(9) 0.0237(10) 0.0330(11) 0.0026(8) 0.0002(8) 0.0030(7)
C31A 0.0284(10) 0.0267(10) 0.0303(11) -0.0074(8) -0.0034(8) -0.0105(8)
C32A 0.0193(9) 0.0201(9) 0.0369(12) -0.0056(8) -0.0015(8) 0.0016(7)
C33A 0.0146(7) 0.0183(8) 0.0148(8) 0.0037(6) -0.0005(6) -0.0013(6)
C34A 0.0188(8) 0.0184(8) 0.0186(8) 0.0040(7) -0.0014(6) -0.0054(6)
C35A 0.0188(8) 0.0181(8) 0.0212(9) 0.0048(7) -0.0038(7) -0.0068(7)
C36A 0.0252(9) 0.0226(9) 0.0146(8) 0.0038(7) 0.0007(7) -0.0052(7)
C37A 0.0307(11) 0.0239(10) 0.0285(10) 0.0055(8) -0.0073(8) -0.0156(8)
C38A 0.0240(9) 0.0158(8) 0.0172(8) 0.0013(6) -0.0061(7) -0.0064(7)
C39A 0.0233(9) 0.0191(9) 0.0225(9) 0.0017(7) -0.0071(7) -0.0044(7)
C40A 0.0311(11) 0.0250(10) 0.0241(10) 0.0000(8) -0.0136(8) -0.0029(8)
C41A 0.0362(12) 0.0271(10) 0.0217(10) -0.0045(8) -0.0095(8) -0.0037(9)
C42A 0.0314(11) 0.0281(10) 0.0248(10) -0.0057(8) -0.0054(8) -0.0004(8)
C43A 0.0238(9) 0.0232(9) 0.0230(9) 0.0003(7) -0.0069(7) -0.0035(7)
C44A 0.0252(10) 0.0274(10) 0.0279(10) -0.0008(8) -0.0059(8) 0.0004(8)
C45A 0.0505(16) 0.0443(15) 0.0258(11) -0.0112(10) -0.0145(11) 0.0011(12)
C46A 0.0256(10) 0.0344(12) 0.0304(11) -0.0014(9) -0.0078(8) 0.0027(9)
C47A 0.0172(8) 0.0164(8) 0.0147(8) -0.0005(6) -0.0023(6) -0.0018(6)
C48A 0.0190(8) 0.0179(8) 0.0221(9) 0.0003(7) -0.0020(7) 0.0011(7)
C49A 0.0173(8) 0.0247(9) 0.0273(10) -0.0004(8) -0.0047(7) -0.0002(7)
C50A 0.0205(9) 0.0235(9) 0.0236(9) -0.0025(7) -0.0039(7) -0.0040(7)
C51A 0.0226(9) 0.0186(9) 0.0260(10) -0.0045(7) -0.0043(7) -0.0009(7)
C52A 0.0177(8) 0.0179(8) 0.0184(8) -0.0013(6) -0.0022(6) 0.0002(6)
C53A 0.0229(10) 0.0201(9) 0.0403(12) -0.0040(8) -0.0008(9) 0.0030(7)
C54A 0.0250(10) 0.0322(12) 0.0400(13) -0.0072(10) -0.0079(9) -0.0075(9)
C55A 0.0208(9) 0.0218(9) 0.0309(11) -0.0029(8) -0.0062(8) 0.0045(7)
C56A 0.0186(8) 0.0165(8) 0.0138(7) 0.0004(6) 0.0008(6) 0.0001(6)
C57A 0.0201(8) 0.0174(8) 0.0149(8) 0.0023(6) 0.0024(6) -0.0031(6)
C58A 0.0171(8) 0.0153(8) 0.0178(8) 0.0003(6) 0.0018(6) -0.0023(6)
C59A 0.0294(10) 0.0253(9) 0.0124(8) 0.0003(7) -0.0007(7) -0.0043(8)
C60A 0.0277(10) 0.0197(9) 0.0209(9) -0.0015(7) 0.0018(7) -0.0103(7)
C61A 0.0177(8) 0.0157(8) 0.0128(7) 0.0005(6) -0.0011(6) -0.0036(6)
C62A 0.0184(8) 0.0193(8) 0.0156(8) 0.0010(6) -0.0007(6) -0.0020(6)
C63A 0.0222(9) 0.0219(9) 0.0177(8) -0.0031(7) 0.0001(7) -0.0012(7)
C64A 0.0238(9) 0.0206(9) 0.0147(8) -0.0011(6) -0.0016(7) -0.0050(7)
C65A 0.0205(8) 0.0224(9) 0.0184(8) 0.0012(7) -0.0053(7) -0.0038(7)
C66A 0.0187(8) 0.0171(8) 0.0184(8) 0.0001(6) -0.0013(6) -0.0023(6)
C67A 0.0231(9) 0.0294(10) 0.0212(9) -0.0020(8) -0.0038(7) 0.0063(8)
C68A 0.0330(11) 0.0326(11) 0.0154(9) -0.0035(8) -0.0031(8) -0.0072(9)
C69A 0.0227(9) 0.0272(10) 0.0245(10) -0.0021(8) -0.0023(7) 0.0042(8)
C70A 0.0165(8) 0.0153(8) 0.0156(8) 0.0012(6) -0.0011(6) 0.0023(6)
C71A 0.0183(8) 0.0174(8) 0.0152(8) -0.0019(6) -0.0015(6) 0.0014(6)
C72A 0.0172(8) 0.0206(8) 0.0176(8) -0.0021(7) -0.0025(6) 0.0017(6)
C73A 0.0204(8) 0.0208(9) 0.0194(9) -0.0017(7) 0.0007(7) 0.0032(7)
C74A 0.0271(10) 0.0238(9) 0.0177(9) -0.0057(7) -0.0005(7) 0.0027(8)
C75A 0.0241(9) 0.0202(9) 0.0180(8) -0.0028(7) -0.0042(7) -0.0003(7)
C76A 0.0225(9) 0.0273(10) 0.0232(9) -0.0112(8) -0.0006(7) 0.0001(8)
C77A 0.0238(10) 0.0333(11) 0.0281(11) -0.0053(9) 0.0047(8) 0.0061(8)
C78A 0.0305(11) 0.0363(12) 0.0248(10) -0.0087(9) -0.0069(8) -0.0048(9)
C79A 0.0221(9) 0.0172(8) 0.0166(8) 0.0037(6) -0.0028(7) -0.0023(7)
C80A 0.0224(9) 0.0207(9) 0.0172(8) 0.0058(7) 0.0005(7) -0.0032(7)
C81A 0.0177(8) 0.0203(8) 0.0161(8) 0.0016(6) 0.0022(6) -0.0036(6)
C82A 0.0292(10) 0.0218(9) 0.0284(10) 0.0110(8) -0.0017(8) 0.0016(8)
C83A 0.0208(9) 0.0306(11) 0.0284(10) 0.0061(8) 0.0086(8) -0.0011(8)
C84A 0.0137(7) 0.0161(8) 0.0176(8) 0.0009(6) 0.0003(6) 0.0001(6)
C85A 0.0176(8) 0.0164(8) 0.0213(9) -0.0014(7) -0.0019(6) -0.0011(6)
C86A 0.0181(8) 0.0206(9) 0.0250(9) -0.0015(7) -0.0060(7) -0.0001(7)
C87A 0.0192(8) 0.0196(9) 0.0260(10) -0.0002(7) -0.0014(7) 0.0032(7)
C88A 0.0247(9) 0.0159(8) 0.0233(9) -0.0029(7) 0.0003(7) 0.0010(7)
C89A 0.0199(8) 0.0191(8) 0.0165(8) -0.0016(6) 0.0006(6) -0.0015(7)
C90A 0.0355(11) 0.0185(9) 0.0287(11) -0.0053(8) -0.0085(9) -0.0009(8)
C91A 0.0339(12) 0.0249(11) 0.0473(15) -0.0001(10) -0.0126(11) 0.0104(9)
C92A 0.0363(11) 0.0247(10) 0.0213(9) -0.0042(8) -0.0079(8) -0.0037(8)
O1_1 0.0307(10) 0.0187(9) 0.0134(7) -0.0038(6) -0.0066(7) 0.0000(7)
C1_1 0.0360(11) 0.0200(9) 0.0157(9) -0.0025(7) -0.0100(8) 0.0017(8)
C2_1 0.091(2) 0.0238(11) 0.0182(10) -0.0031(8) -0.0171(11) 0.0015(12)
F1_1 0.129(3) 0.0289(9) 0.0331(14) -0.0037(8) -0.0338(15) 0.0251(12)
F2_1 0.1081(19) 0.0320(9) 0.0210(8) -0.0036(7) -0.0282(10) 0.0051(11)
F3_1 0.1114(17) 0.0394(10) 0.0229(8) 0.0019(7) 0.0049(9) -0.0211(11)
C3_1 0.0357(11) 0.0260(11) 0.0187(10) -0.0061(8) -0.0008(8) 0.0019(8)
F4_1 0.0524(10) 0.0234(7) 0.0210(7) -0.0034(5) -0.0058(6) 0.0092(6)
F5_1 0.0327(9) 0.0478(11) 0.0489(11) -0.0188(9) 0.0044(8) -0.0040(8)
F6_1 0.0564(15) 0.0343(9) 0.0197(8) -0.0088(7) 0.0046(9) 0.0033(10)
C4_1 0.0349(12) 0.0382(13) 0.0356(12) -0.0160(10) -0.0108(10) -0.0010(10)
F7_1 0.0441(11) 0.0498(12) 0.0427(10) -0.0140(9) 0.0040(9) -0.0188(9)
F8_1 0.0485(13) 0.0427(13) 0.0427(12) -0.0209(10) -0.0141(10) -0.0085(9)
F9_1 0.0429(10) 0.0703(14) 0.0760(15) -0.0365(12) -0.0333(10) 0.0189(10)
O1_2 0.0135(6) 0.0196(6) 0.0275(7) -0.0032(5) 0.0008(5) 0.0007(5)
C1_2 0.0149(8) 0.0176(8) 0.0314(10) -0.0036(7) 0.0007(7) 0.0002(6)
C2_2 0.0213(10) 0.0322(12) 0.0697(19) -0.0049(12) 0.0111(11) 0.0009(9)
F1_2 0.0290(8) 0.0238(7) 0.1033(16) -0.0090(8) 0.0140(9) -0.0069(6)
F2_2 0.0177(7) 0.0355(8) 0.1044(16) -0.0024(9) 0.0184(8) 0.0013(6)
F3_2 0.0490(10) 0.0603(11) 0.0467(10) 0.0161(8) 0.0198(8) 0.0185(9)
C3_2 0.0267(11) 0.0334(12) 0.0434(13) -0.0150(10) 0.0024(9) 0.0007(9)
F4_2 0.0392(9) 0.0235(7) 0.0938(15) -0.0099(8) 0.0187(9) -0.0063(6)
F5_2 0.0324(8) 0.0615(11) 0.0438(9) -0.0259(8) -0.0084(7) 0.0032(7)
F6_2 0.0314(8) 0.0483(9) 0.0509(10) -0.0250(8) 0.0067(7) 0.0056(7)
C4_2 0.0361(13) 0.0542(16) 0.0383(13) -0.0090(12) -0.0083(10) 0.0212(12)
F7_2 0.0618(11) 0.0671(12) 0.0351(9) 0.0144(8) 0.0066(8) 0.0355(10)
F8_2 0.0431(9) 0.0565(10) 0.0478(10) -0.0037(8) -0.0061(7) 0.0305(8)
F9_2 0.0444(10) 0.0936(16) 0.0724(14) -0.0444(12) -0.0334(10) 0.0203(10)
O1_3 0.0177(6) 0.0186(6) 0.0139(6) -0.0003(5) -0.0022(5) 0.0010(5)
C1_3 0.0177(8) 0.0244(9) 0.0134(7) -0.0016(6) -0.0011(6) 0.0046(7)
C2_3 0.0309(11) 0.0259(10) 0.0313(11) 0.0067(8) 0.0091(9) 0.0034(8)
F1_3 0.0368(8) 0.0423(8) 0.0330(8) 0.0040(6) 0.0173(6) 0.0075(6)
F2_3 0.0576(11) 0.0350(8) 0.0505(10) 0.0205(7) 0.0170(8) 0.0074(7)
F3_3 0.0257(7) 0.0334(8) 0.0537(9) -0.0015(7) 0.0025(6) -0.0084(6)
C3_3 0.0265(10) 0.0272(10) 0.0182(9) -0.0017(7) -0.0043(7) 0.0085(8)
F4_3 0.0199(6) 0.0398(7) 0.0289(7) -0.0092(6) 0.0040(5) 0.0045(5)
F5_3 0.0382(7) 0.0228(6) 0.0270(7) -0.0050(5) -0.0033(5) 0.0016(5)
F6_3 0.0488(9) 0.0428(8) 0.0261(7) -0.0010(6) -0.0105(6) 0.0265(7)
C4_3 0.0341(11) 0.0395(12) 0.0193(9) -0.0090(8) -0.0094(8) 0.0118(9)
F7_3 0.0258(7) 0.0682(11) 0.0477(9) -0.0264(8) -0.0165(6) 0.0027(7)
F8_3 0.0768(13) 0.0560(10) 0.0174(6) -0.0044(6) -0.0143(7) 0.0268(9)
F9_3 0.0432(8) 0.0363(7) 0.0249(7) -0.0138(6) -0.0063(6) 0.0075(6)
O1_4 0.0178(12) 0.0164(11) 0.0172(13) -0.0025(9) 0.0001(9) -0.0053(9)
C1_4 0.0202(11) 0.0185(11) 0.0190(10) -0.0034(8) 0.0013(8) -0.0064(8)
C2_4 0.0280(14) 0.0243(12) 0.0263(13) -0.0086(9) 0.0040(10) -0.0090(10)
F1_4 0.0461(15) 0.0200(9) 0.0439(15) -0.0066(9) -0.0003(11) 0.0008(9)
F2_4 0.0397(17) 0.0382(16) 0.0399(15) -0.0172(11) 0.0080(13) -0.0247(15)
F3_4 0.0360(14) 0.0313(16) 0.0237(11) -0.0138(9) 0.0067(9) -0.0096(12)
C3_4 0.0187(10) 0.0344(13) 0.0284(14) -0.0020(10) 0.0003(9) -0.0029(9)
F4_4 0.0253(9) 0.0334(10) 0.0428(12) -0.0028(8) 0.0017(8) 0.0055(7)
F5_4 0.0274(10) 0.0569(14) 0.0290(10) 0.0010(9) -0.0095(8) -0.0049(9)
F6_4 0.0208(8) 0.0525(13) 0.0550(14) -0.0006(10) 0.0071(8) -0.0112(8)
C4_4 0.0355(13) 0.0218(11) 0.0206(11) -0.0011(8) 0.0017(9) -0.0102(9)
F7_4 0.0381(10) 0.0332(10) 0.0231(8) -0.0086(7) 0.0097(7) -0.0117(8)
F8_4 0.0641(15) 0.0327(10) 0.0311(10) 0.0008(8) 0.0055(9) -0.0281(10)
F9_4 0.0484(13) 0.0235(8) 0.0281(9) 0.0037(7) -0.0109(9) -0.0044(8)
O1_5 0.028(3) 0.030(3) 0.0090(12) -0.0035(12) 0.0012(13) -0.011(2)
C1_5 0.0150(12) 0.0263(14) 0.0104(13) -0.0037(10) -0.0022(9) -0.0050(10)
C2_5 0.0419(16) 0.0447(16) 0.0173(12) -0.0030(11) 0.0005(11) -0.0231(13)
F1_5 0.081(3) 0.0383(16) 0.0298(19) 0.0016(12) -0.0028(19) -0.0177(17)
F2_5 0.066(2) 0.079(2) 0.0167(10) 0.0002(10) 0.0044(11) -0.0403(18)
F3_5 0.0371(17) 0.074(2) 0.0269(14) -0.0086(17) 0.0055(11) -0.0335(16)
C3_5 0.0337(15) 0.0426(16) 0.0276(14) -0.0119(12) -0.0042(11) 0.0066(12)
F4_5 0.0619(18) 0.0312(12) 0.0505(16) -0.0145(10) -0.0096(14) 0.0033(12)
F5_5 0.0322(19) 0.064(2) 0.0309(17) -0.0106(15) -0.0061(15) 0.0168(17)
F6_5 0.0472(17) 0.075(2) 0.0353(13) -0.0188(15) 0.0025(11) 0.0206(17)
C4_5 0.0230(12) 0.0433(16) 0.0171(12) -0.0043(11) -0.0033(9) -0.0058(11)
F7_5 0.0234(12) 0.0497(19) 0.0255(15) -0.0049(13) -0.0050(10) -0.0171(12)
F8_5 0.0334(14) 0.065(3) 0.0170(11) -0.0141(12) -0.0055(9) -0.0056(16)
F9_5 0.0324(12) 0.0556(17) 0.0342(12) 0.0014(13) -0.0110(10) 0.0084(12)
O1_6 0.0135(6) 0.0210(8) 0.0151(8) -0.0004(6) 0.0009(6) 0.0011(5)
C1_6 0.0134(8) 0.0250(9) 0.0178(8) -0.0033(7) -0.0005(6) 0.0015(7)
C2_6 0.0287(12) 0.0272(11) 0.0512(15) 0.0003(10) -0.0102(10) 0.0033(9)
F1_6 0.0532(12) 0.0339(9) 0.1007(17) -0.0301(10) -0.0354(12) 0.0120(8)
F2_6 0.0302(9) 0.0370(9) 0.0593(12) -0.0019(8) -0.0139(8) 0.0135(7)
F3_6 0.0372(9) 0.0407(10) 0.0604(11) 0.0275(8) 0.0001(8) 0.0013(7)
C3_6 0.0200(10) 0.0394(13) 0.0478(14) -0.0144(11) -0.0099(9) 0.0014(9)
F4_6 0.0323(10) 0.0315(9) 0.0993(17) -0.0174(9) -0.0225(10) -0.0035(7)
F5_6 0.0342(9) 0.0804(14) 0.0331(9) -0.0203(9) -0.0152(7) 0.0168(9)
F6_6 0.0144(7) 0.0551(11) 0.0677(12) -0.0094(9) -0.0053(7) -0.0017(7)
C4_6 0.0309(12) 0.0762(18) 0.0265(11) 0.0043(11) 0.0078(9) 0.0163(12)
F7_6 0.0398(11) 0.0860(16) 0.0728(16) 0.0409(12) 0.0233(11) 0.0061(11)
F8_6 0.0380(10) 0.1011(17) 0.0369(10) -0.0092(10) 0.0121(8) 0.0307(10)
F9_6 0.0456(10) 0.1053(17) 0.0176(7) -0.0110(9) -0.0012(7) 0.0256(11)
O1_7 0.0168(15) 0.0139(12) 0.0179(13) 0.0018(10) -0.0031(10) -0.0015(10)
C1_7 0.0186(11) 0.0147(11) 0.0197(11) 0.0011(8) -0.0009(8) 0.0001(8)
C2_7 0.0254(12) 0.0166(10) 0.0361(13) -0.0009(9) -0.0038(10) -0.0021(9)
F1_7 0.0251(11) 0.0238(12) 0.0431(16) 0.0039(13) -0.0100(13) -0.0077(9)
F2_7 0.0358(12) 0.0185(9) 0.0542(17) 0.0087(11) -0.0033(14) -0.0069(8)
F3_7 0.0375(13) 0.0294(11) 0.0451(12) -0.0179(9) -0.0026(10) -0.0017(11)
C3_7 0.0234(11) 0.0242(12) 0.0302(13) 0.0041(10) -0.0041(9) 0.0037(9)
F4_7 0.0345(12) 0.0370(14) 0.0404(15) 0.0029(10) -0.0189(10) 0.0016(10)
F5_7 0.0204(12) 0.040(2) 0.0404(18) 0.0057(14) 0.0045(11) 0.0071(11)
F6_7 0.0360(13) 0.0243(12) 0.0423(17) 0.0071(11) -0.0053(13) 0.0093(10)
C4_7 0.0368(14) 0.0270(13) 0.0234(12) 0.0056(10) 0.0057(10) 0.0050(10)
F7_7 0.057(2) 0.0355(13) 0.0216(12) -0.0044(9) 0.0064(15) -0.0015(12)
F8_7 0.0556(18) 0.0404(14) 0.0289(12) 0.0167(10) 0.0058(12) 0.0068(13)
F9_7 0.0355(12) 0.0367(16) 0.0366(16) 0.0102(11) 0.0162(10) 0.0064(10)
O1_8 0.0173(11) 0.0141(11) 0.0149(11) 0.0013(9) -0.0039(8) -0.0058(9)
C1_8 0.0181(10) 0.0159(10) 0.0156(9) -0.0010(7) -0.0027(8) -0.0049(8)
C2_8 0.0256(12) 0.0216(12) 0.0644(18) 0.0016(11) -0.0210(12) -0.0024(10)
F1_8 0.0547(15) 0.0356(12) 0.0726(16) 0.0223(11) -0.0437(12) -0.0163(10)
F2_8 0.0278(12) 0.0322(12) 0.077(2) 0.0051(15) -0.0260(14) -0.0091(10)
F3_8 0.0288(13) 0.0344(14) 0.113(3) -0.0224(15) -0.0100(17) 0.0078(12)
C3_8 0.0290(12) 0.0258(12) 0.0205(11) 0.0015(9) -0.0017(9) -0.0161(10)
F4_8 0.0493(17) 0.0328(16) 0.0411(16) 0.0166(12) -0.0219(13) -0.0169(11)
F5_8 0.0580(14) 0.0525(17) 0.0389(14) -0.0128(13) 0.0248(11) -0.0283(13)
F6_8 0.0329(16) 0.0258(14) 0.036(2) -0.0004(12) -0.0033(13) -0.0188(13)
C4_8 0.0357(13) 0.0314(12) 0.0231(11) -0.0087(9) 0.0035(9) -0.0138(10)
F7_8 0.0370(11) 0.0336(11) 0.0632(15) -0.0185(10) 0.0118(10) -0.0007(8)
F8_8 0.0508(15) 0.0473(15) 0.0284(10) -0.0175(10) -0.0002(11) -0.0243(12)
F9_8 0.0585(17) 0.055(2) 0.0217(12) -0.0092(12) 0.0115(10) -0.0326(14)
O1_9 0.0212(6) 0.0241(7) 0.0115(6) -0.0021(5) -0.0018(5) -0.0033(5)
C1_9 0.0218(9) 0.0282(10) 0.0139(8) -0.0038(7) -0.0015(6) -0.0015(7)
C2_9 0.0236(10) 0.0582(16) 0.0227(10) -0.0087(10) 0.0016(8) 0.0017(10)
F1_9 0.0230(7) 0.0983(15) 0.0308(8) -0.0138(9) -0.0027(6) -0.0094(8)
F2_9 0.0309(8) 0.0721(12) 0.0264(7) -0.0073(7) 0.0087(6) -0.0073(7)
F3_9 0.0389(9) 0.0599(11) 0.0460(10) -0.0065(8) 0.0024(7) 0.0195(8)
C3_9 0.0338(11) 0.0378(12) 0.0211(10) -0.0093(9) -0.0065(8) -0.0018(9)
F4_9 0.0302(7) 0.0624(11) 0.0339(8) -0.0063(7) -0.0113(6) -0.0023(7)
F5_9 0.0581(11) 0.0354(8) 0.0427(9) -0.0102(7) -0.0123(8) -0.0087(7)
F6_9 0.0463(9) 0.0669(11) 0.0201(7) -0.0193(7) -0.0026(6) -0.0060(8)
C4_9 0.0447(13) 0.0312(11) 0.0196(10) 0.0028(8) 0.0044(9) -0.0019(10)
F7_9 0.0567(10) 0.0391(9) 0.0470(10) 0.0122(7) 0.0138(8) 0.0167(8)
F8_9 0.0581(10) 0.0496(9) 0.0196(7) 0.0087(6) -0.0018(6) -0.0023(8)
F9_9 0.0766(13) 0.0417(9) 0.0291(8) 0.0029(7) 0.0001(8) -0.0267(9)
O1_10 0.0113(6) 0.0302(7) 0.0180(6) 0.0000(5) 0.0006(5) 0.0008(5)
C1_10 0.0132(8) 0.0315(10) 0.0210(9) 0.0041(7) 0.0022(6) 0.0016(7)
C2_10 0.0179(9) 0.0498(14) 0.0248(10) 0.0038(9) -0.0017(7) -0.0059(9)
F1_10 0.0237(7) 0.0743(11) 0.0221(7) 0.0087(7) -0.0046(5) -0.0062(7)
F2_10 0.0173(6) 0.0831(13) 0.0375(8) 0.0087(8) -0.0051(6) -0.0125(7)
F3_10 0.0374(8) 0.0446(9) 0.0404(9) -0.0090(7) -0.0054(7) -0.0084(7)
C3_10 0.0166(8) 0.0409(12) 0.0229(9) 0.0054(8) 0.0036(7) 0.0044(8)
F4_10 0.0271(7) 0.0585(10) 0.0195(6) -0.0011(6) 0.0018(5) 0.0060(6)
F5_10 0.0289(7) 0.0394(8) 0.0374(8) 0.0136(6) 0.0050(6) -0.0012(6)
F6_10 0.0175(6) 0.0566(9) 0.0336(7) 0.0089(7) 0.0098(5) 0.0095(6)
C4_10 0.0259(10) 0.0365(12) 0.0353(12) 0.0080(9) 0.0057(9) 0.0096(9)
F7_10 0.0535(10) 0.0364(8) 0.0469(9) -0.0069(7) 0.0054(8) 0.0117(7)
F8_10 0.0261(7) 0.0592(11) 0.0531(10) 0.0217(8) 0.0050(7) 0.0176(7)
F9_10 0.0311(7) 0.0370(8) 0.0437(9) 0.0141(7) 0.0066(6) 0.0037(6)
O1_11 0.0149(6) 0.0203(6) 0.0198(6) 0.0015(5) -0.0012(5) -0.0004(5)
C1_11 0.0135(7) 0.0203(8) 0.0188(8) -0.0019(6) -0.0018(6) -0.0007(6)
C2_11 0.0220(9) 0.0267(10) 0.0335(11) 0.0044(8) -0.0102(8) 0.0006(8)
F1_11 0.0158(6) 0.0366(8) 0.0585(10) 0.0078(7) -0.0072(6) -0.0040(5)
F2_11 0.0312(7) 0.0325(7) 0.0550(10) 0.0115(7) -0.0140(7) 0.0073(6)
F3_11 0.0447(9) 0.0466(9) 0.0298(7) -0.0044(6) -0.0175(6) -0.0030(7)
C3_11 0.0224(9) 0.0243(9) 0.0278(10) 0.0022(8) 0.0041(7) -0.0012(7)
F4_11 0.0201(6) 0.0334(7) 0.0480(9) -0.0032(6) 0.0009(6) -0.0088(5)
F5_11 0.0313(7) 0.0355(7) 0.0232(6) -0.0017(5) 0.0089(5) 0.0018(6)
F6_11 0.0432(9) 0.0328(8) 0.0436(9) 0.0171(7) 0.0092(7) 0.0017(6)
C4_11 0.0283(10) 0.0244(10) 0.0294(10) -0.0060(8) 0.0012(8) 0.0025(8)
F7_11 0.0464(9) 0.0346(8) 0.0303(7) -0.0118(6) -0.0119(6) 0.0011(6)
F8_11 0.0459(9) 0.0198(6) 0.0524(10) -0.0044(6) -0.0011(7) 0.0048(6)
F9_11 0.0377(8) 0.0435(9) 0.0405(8) -0.0115(7) 0.0176(7) 0.0044(7)
O1_12 0.0222(7) 0.0201(6) 0.0213(7) -0.0019(5) -0.0037(5) -0.0048(5)
C1_12 0.0233(9) 0.0196(9) 0.0254(9) -0.0019(7) -0.0060(7) -0.0034(7)
C2_12 0.0357(12) 0.0347(12) 0.0242(10) -0.0080(9) -0.0111(9) -0.0015(9)
F1_12 0.0439(9) 0.0630(11) 0.0227(7) -0.0034(7) 0.0002(6) -0.0132(8)
F2_12 0.0499(9) 0.0380(8) 0.0382(8) -0.0177(7) -0.0182(7) 0.0036(7)
F3_12 0.0567(10) 0.0307(7) 0.0302(7) -0.0016(6) -0.0174(7) 0.0016(7)
C3_12 0.0244(10) 0.0241(10) 0.0449(13) 0.0000(9) -0.0044(9) -0.0069(8)
F4_12 0.0367(8) 0.0346(8) 0.0543(10) 0.0096(7) 0.0091(7) -0.0068(6)
F5_12 0.0239(6) 0.0293(7) 0.0505(9) 0.0006(6) -0.0019(6) 0.0007(5)
F6_12 0.0296(8) 0.0461(9) 0.0727(12) -0.0154(9) -0.0166(8) -0.0118(7)
C4_12 0.0348(11) 0.0196(9) 0.0387(12) -0.0038(8) -0.0081(9) -0.0029(8)
F7_12 0.0472(9) 0.0258(7) 0.0392(8) 0.0063(6) -0.0094(7) -0.0014(6)
F8_12 0.0509(10) 0.0219(7) 0.0610(11) -0.0069(7) -0.0164(8) -0.0080(6)
F9_12 0.0386(8) 0.0324(8) 0.0488(9) -0.0081(7) -0.0041(7) 0.0081(6)
O1_13 0.0271(16) 0.0210(17) 0.039(2) 0.0052(16) -0.0040(16) 0.0004(15)
C1_13 0.0320(16) 0.0179(14) 0.0232(15) -0.0012(11) 0.0011(12) -0.0025(12)
C2_13 0.0356(18) 0.0215(15) 0.046(2) -0.0016(14) 0.0055(15) -0.0062(13)
F1_13 0.047(2) 0.0323(14) 0.059(2) 0.0097(13) 0.0265(16) 0.0025(14)
F2_13 0.0387(16) 0.0214(11) 0.076(3) 0.0071(13) 0.0077(15) -0.0054(10)
F3_13 0.0304(13) 0.0374(15) 0.060(2) -0.0002(13) -0.0057(13) -0.0091(11)
C3_13 0.0344(18) 0.0293(19) 0.0280(18) -0.0039(14) -0.0019(14) 0.0039(14)
F4_13 0.0307(14) 0.049(2) 0.046(3) 0.0044(18) 0.0039(15) 0.0012(13)
F5_13 0.056(2) 0.041(3) 0.0332(18) -0.0096(16) 0.0008(16) -0.0023(18)
F6_13 0.037(2) 0.0290(16) 0.046(2) 0.0083(15) 0.0001(17) 0.0024(14)
C4_13 0.069(3) 0.0295(17) 0.0268(17) -0.0009(13) -0.0095(16) -0.0050(17)
F7_13 0.071(2) 0.0544(19) 0.039(2) 0.0007(16) -0.0247(16) -0.0123(17)
F8_13 0.103(3) 0.0409(16) 0.0250(13) 0.0066(11) -0.0028(17) -0.0041(18)
F9_13 0.097(3) 0.0345(15) 0.0360(16) -0.0128(12) -0.0030(19) -0.0004(18)
O1_14 0.0201(10) 0.0197(10) 0.0205(12) -0.0015(9) -0.0033(9) -0.0080(8)
C1_14 0.0154(12) 0.0196(13) 0.0171(12) -0.0049(10) -0.0019(9) -0.0061(10)
C2_14 0.0360(16) 0.0323(15) 0.0221(14) -0.0078(12) 0.0024(11) -0.0055(12)
F1_14 0.0405(14) 0.0370(14) 0.0460(16) -0.0077(11) 0.0113(11) 0.0065(11)
F2_14 0.0556(15) 0.0456(14) 0.0260(11) -0.0119(10) -0.0081(10) -0.0180(12)
F3_14 0.0526(15) 0.0517(14) 0.0206(10) -0.0014(9) 0.0045(9) -0.0200(12)
C3_14 0.0258(16) 0.0265(17) 0.069(2) -0.0100(15) -0.0163(14) -0.0001(13)
F4_14 0.0374(17) 0.0448(19) 0.099(3) -0.0335(19) -0.005(2) 0.0090(16)
F5_14 0.0555(19) 0.0362(16) 0.083(2) 0.0089(14) -0.0402(15) -0.0035(13)
F6_14 0.0269(14) 0.0405(16) 0.095(3) -0.0165(18) -0.0213(16) -0.0050(11)
C4_14 0.0429(17) 0.0316(15) 0.0212(14) -0.0021(11) 0.0033(12) -0.0190(13)
F7_14 0.077(2) 0.0674(19) 0.0440(15) -0.0216(14) 0.0356(14) -0.0364(15)
F8_14 0.0441(14) 0.0298(12) 0.0353(14) -0.0046(10) 0.0006(11) -0.0209(10)
F9_14 0.0658(16) 0.0406(15) 0.0411(15) 0.0177(12) -0.0230(13) -0.0213(13)
O1_15 0.0223(12) 0.0376(13) 0.0173(10) -0.0076(9) 0.0020(8) -0.0048(10)
C1_15 0.0171(12) 0.0264(14) 0.0147(13) -0.0066(10) 0.0031(9) -0.0063(10)
C2_15 0.0205(13) 0.067(2) 0.0335(16) -0.0226(14) 0.0073(11) -0.0151(13)
F1_15 0.0571(17) 0.0832(19) 0.0523(16) -0.0325(14) 0.0303(13) -0.0477(14)
F2_15 0.0299(12) 0.082(2) 0.0356(13) -0.0240(13) 0.0142(10) -0.0100(12)
F3_15 0.0224(11) 0.109(2) 0.0379(13) -0.0169(13) -0.0013(9) 0.0002(13)
C3_15 0.0338(15) 0.0298(14) 0.0232(13) -0.0056(11) -0.0011(11) -0.0081(11)
F4_15 0.0401(13) 0.0531(16) 0.0402(14) -0.0110(12) 0.0057(10) -0.0255(11)
F5_15 0.0687(18) 0.0320(12) 0.0384(13) -0.0004(10) -0.0092(12) 0.0036(11)
F6_15 0.0404(12) 0.0410(12) 0.0256(10) -0.0146(9) -0.0033(8) -0.0073(10)
C4_15 0.056(2) 0.0331(17) 0.0236(15) -0.0013(12) -0.0009(14) 0.0069(15)
F7_15 0.0527(14) 0.0569(16) 0.0362(13) -0.0036(11) -0.0161(11) 0.0163(12)
F8_15 0.093(2) 0.0476(16) 0.0238(11) 0.0056(10) 0.0151(13) 0.0099(16)
F9_15 0.098(3) 0.0309(14) 0.0458(16) -0.0022(11) 0.0153(18) 0.0022(14)
O1_16 0.0164(8) 0.0368(14) 0.0194(12) -0.0019(9) 0.0031(8) -0.0021(8)
C1_16 0.0160(9) 0.0384(10) 0.0234(9) -0.0079(7) 0.0040(7) -0.0031(7)
C2_16 0.0225(10) 0.0473(13) 0.0465(15) -0.0084(10) 0.0028(9) -0.0087(9)
F1_16 0.0374(15) 0.0443(12) 0.0571(17) -0.0127(13) -0.0019(12) -0.0099(10)
F2_16 0.0210(9) 0.0587(14) 0.0665(17) -0.0098(12) -0.0018(9) -0.0066(8)
F3_16 0.0386(14) 0.0729(17) 0.0555(14) 0.0092(11) 0.0045(10) -0.0208(13)
C3_16 0.0379(13) 0.0511(13) 0.0288(11) -0.0141(9) 0.0045(9) -0.0014(10)
F4_16 0.0428(13) 0.0456(12) 0.0514(14) -0.0168(10) -0.0052(11) -0.0016(9)
F5_16 0.0581(16) 0.0714(15) 0.0278(10) -0.0062(10) 0.0000(9) -0.0011(12)
F6_16 0.0423(11) 0.0746(17) 0.0457(14) -0.0226(12) 0.0127(9) 0.0051(10)
C4_16 0.0217(10) 0.0466(12) 0.0266(11) -0.0040(9) 0.0031(8) 0.0031(9)
F7_16 0.0218(10) 0.0465(12) 0.0329(13) 0.0072(10) 0.0034(8) 0.0056(8)
F8_16 0.0278(9) 0.0471(11) 0.0426(13) -0.0068(10) 0.0015(9) 0.0091(8)
F9_16 0.0338(12) 0.0572(13) 0.0298(10) -0.0087(9) -0.0069(8) 0.0098(9)
C1_17 0.0219(10) 0.0359(13) 0.0562(16) -0.0203(11) 0.0058(10) -0.0032(9)
C2_17 0.0230(9) 0.0253(10) 0.0327(11) -0.0050(8) -0.0007(8) 0.0024(8)
C3_17 0.0229(10) 0.0293(11) 0.0471(14) -0.0026(10) 0.0003(9) -0.0018(8)
C4_17 0.0353(13) 0.0444(15) 0.0458(15) 0.0098(12) 0.0093(11) 0.0121(11)
C5_17 0.0433(15) 0.080(2) 0.0373(15) -0.0160(15) -0.0047(12) 0.0274(15)
C6_17 0.0301(13) 0.076(2) 0.0592(18) -0.0376(16) -0.0069(12) 0.0046(13)
F1_17 0.0379(9) 0.0580(12) 0.0961(16) -0.0295(11) 0.0246(10) -0.0233(8)
F2_17 0.0416(9) 0.0542(10) 0.0353(8) -0.0033(7) -0.0003(7) 0.0058(7)
C1_18 0.0244(11) 0.071(2) 0.0566(17) -0.0315(15) -0.0094(11) 0.0058(12)
C2_18 0.0249(11) 0.0351(13) 0.076(2) -0.0114(13) -0.0062(12) -0.0011(10)
C3_18 0.0338(13) 0.0411(14) 0.0529(16) 0.0034(12) -0.0109(11) -0.0030(11)
C4_18 0.0326(12) 0.0401(14) 0.0509(16) -0.0088(12) -0.0100(11) -0.0056(10)
C5_18 0.0353(14) 0.0564(18) 0.0510(17) -0.0032(14) 0.0003(12) -0.0028(12)
C6_18 0.0350(14) 0.093(3) 0.0366(15) -0.0115(15) -0.0021(11) 0.0101(15)
F1_18 0.0368(10) 0.142(2) 0.0869(17) -0.0504(17) -0.0234(11) -0.0049(12)
F2_18 0.0419(11) 0.0593(13) 0.130(2) 0.0121(13) -0.0105(12) -0.0201(10)
C1_19 0.0361(12) 0.0213(11) 0.0359(12) -0.0021(9) -0.0076(10) 0.0031(10)
C2_19 0.0427(13) 0.0214(11) 0.0350(12) 0.0033(9) -0.0026(10) 0.0055(10)
C3_19 0.0559(16) 0.0264(13) 0.0348(13) -0.0012(10) -0.0130(12) 0.0083(12)
C4_19 0.0486(15) 0.0279(13) 0.0516(15) -0.0023(11) -0.0204(12) 0.0043(11)
C5_19 0.0372(14) 0.0257(12) 0.0576(16) -0.0007(11) -0.0086(12) 0.0055(11)
C6_19 0.0388(13) 0.0257(12) 0.0394(13) -0.0046(10) -0.0016(10) 0.0067(10)
F1_19 0.0460(10) 0.0412(10) 0.0549(11) -0.0120(8) -0.0188(8) -0.0002(8)
F2_19 0.0483(10) 0.0411(10) 0.0492(11) 0.0059(8) 0.0100(8) 0.0058(8)
O1_20 0.025(2) 0.077(3) 0.026(2) -0.022(2) 0.0029(17) -0.022(2)
C1_20 0.031(2) 0.048(3) 0.028(2) -0.0151(18) -0.0103(17) -0.0013(18)
C2_20 0.048(3) 0.082(3) 0.037(3) -0.004(2) 0.003(2) 0.020(2)
F1_20 0.045(3) 0.116(4) 0.060(4) -0.001(3) 0.004(2) 0.013(3)
F2_20 0.083(4) 0.093(3) 0.061(3) 0.010(3) 0.012(3) 0.038(3)
F3_20 0.095(4) 0.084(4) 0.042(2) -0.012(2) 0.012(2) 0.024(3)
C3_20 0.041(2) 0.058(3) 0.041(3) -0.013(2) -0.015(2) -0.014(2)
F4_20 0.034(2) 0.076(3) 0.093(4) -0.004(3) -0.018(2) -0.016(2)
F5_20 0.070(3) 0.054(3) 0.046(2) -0.0090(19) -0.017(2) -0.020(2)
F6_20 0.095(4) 0.050(3) 0.043(3) -0.013(2) -0.024(3) -0.017(3)
C4_20 0.045(3) 0.058(3) 0.046(3) -0.002(2) -0.013(2) 0.000(2)
F7_20 0.092(4) 0.065(3) 0.057(3) 0.010(3) -0.040(3) -0.006(3)
F8_20 0.061(4) 0.060(4) 0.095(4) 0.001(3) -0.004(3) 0.011(3)
F9_20 0.067(3) 0.074(3) 0.058(3) -0.006(3) 0.002(2) -0.018(3)
O1_21 0.025(3) 0.025(3) 0.012(4) -0.003(2) -0.001(2) -0.011(3)
C1_21 0.025(3) 0.023(2) 0.027(2) -0.0009(18) -0.0008(18) -0.0084(19)
C2_21 0.027(3) 0.030(3) 0.043(3) -0.007(2) -0.006(2) -0.005(2)
F1_21 0.039(4) 0.040(4) 0.045(3) -0.005(2) -0.013(2) 0.000(3)
F2_21 0.026(3) 0.037(4) 0.049(5) -0.006(3) -0.005(3) -0.010(3)
F3_21 0.019(3) 0.027(3) 0.047(4) -0.010(3) -0.004(3) -0.001(2)
C3_21 0.041(3) 0.050(3) 0.028(3) 0.005(2) -0.004(2) -0.023(2)
F4_21 0.044(3) 0.060(4) 0.030(3) 0.022(3) -0.011(2) -0.027(3)
F5_21 0.055(4) 0.064(4) 0.034(3) -0.003(3) 0.009(3) -0.029(3)
F6_21 0.063(4) 0.057(4) 0.030(4) 0.008(3) -0.003(3) -0.034(3)
C4_21 0.033(3) 0.027(3) 0.034(3) -0.005(2) -0.004(2) -0.004(2)
F7_21 0.038(3) 0.031(3) 0.058(5) 0.006(3) -0.001(3) 0.002(3)
F8_21 0.034(3) 0.019(3) 0.056(5) -0.007(3) -0.008(3) -0.003(2)
F9_21 0.052(4) 0.029(4) 0.032(3) -0.010(2) 0.003(3) -0.002(3)
O1_22 0.005(2) 0.014(3) 0.018(3) -0.0025(19) -0.0044(17) 0.004(2)
C1_22 0.020(2) 0.027(2) 0.018(3) -0.0042(17) 0.0003(17) -0.0052(17)
C2_22 0.042(3) 0.035(2) 0.032(2) 0.0036(18) -0.0071(19) -0.0042(19)
F1_22 0.044(3) 0.045(4) 0.075(4) 0.004(3) -0.019(2) 0.000(2)
F2_22 0.060(3) 0.048(3) 0.029(2) 0.0066(19) -0.001(2) -0.011(3)
F3_22 0.050(4) 0.020(2) 0.027(3) 0.0097(19) -0.003(3) -0.004(2)
C3_22 0.020(2) 0.055(3) 0.029(2) -0.011(2) 0.0025(17) -0.0034(18)
F4_22 0.030(4) 0.084(4) 0.047(4) 0.006(3) 0.004(3) 0.011(3)
F5_22 0.015(2) 0.070(4) 0.039(4) -0.012(3) -0.001(2) -0.009(2)
F6_22 0.030(3) 0.069(4) 0.030(2) -0.015(2) 0.0071(18) 0.000(3)
C4_22 0.037(3) 0.035(2) 0.024(2) -0.0080(19) -0.0010(19) -0.016(2)
F7_22 0.057(3) 0.034(2) 0.051(3) -0.0068(19) -0.015(3) -0.016(2)
F8_22 0.052(5) 0.061(5) 0.022(2) -0.013(2) 0.001(2) -0.029(4)
F9_22 0.037(3) 0.074(6) 0.038(5) -0.007(4) -0.002(3) -0.019(3)
O1_23 0.019(5) 0.021(4) 0.024(5) -0.001(3) -0.002(4) -0.003(3)
C1_23 0.022(2) 0.021(3) 0.025(3) 0.000(2) -0.0012(19) -0.001(2)
C2_23 0.027(3) 0.024(3) 0.033(3) -0.001(2) 0.002(2) 0.002(2)
F1_23 0.035(4) 0.033(4) 0.037(3) -0.009(3) 0.001(3) 0.003(3)
F2_23 0.025(4) 0.023(4) 0.040(4) 0.002(3) 0.003(3) 0.003(3)
F3_23 0.027(4) 0.028(5) 0.038(5) 0.001(4) 0.005(3) 0.001(3)
C3_23 0.032(3) 0.026(3) 0.024(3) 0.000(2) -0.005(2) -0.003(2)
F4_23 0.043(5) 0.028(3) 0.026(5) -0.004(3) -0.003(4) -0.002(3)
F5_23 0.034(3) 0.033(5) 0.031(5) 0.003(3) -0.010(2) -0.004(3)
F6_23 0.044(5) 0.034(3) 0.029(3) 0.005(3) -0.007(3) -0.008(3)
C4_23 0.023(3) 0.023(3) 0.034(3) -0.001(2) 0.001(2) -0.003(2)
F7_23 0.021(3) 0.026(4) 0.034(4) 0.000(3) 0.004(3) -0.004(3)
F8_23 0.027(4) 0.022(3) 0.038(5) -0.001(3) -0.001(4) -0.005(2)
F9_23 0.025(4) 0.027(5) 0.036(4) 0.001(3) -0.002(3) -0.007(3)
O1_24 0.0213(18) 0.046(3) 0.031(3) -0.013(2) 0.0031(17) -0.0095(17)
C1_24 0.0271(16) 0.0525(17) 0.0443(18) -0.0131(13) 0.0092(13) -0.0038(13)
C2_24 0.0306(18) 0.060(2) 0.055(2) -0.0101(17) 0.0101(16) -0.0086(15)
F1_24 0.0299(18) 0.068(3) 0.062(3) -0.012(2) 0.0107(18) -0.0074(17)
F2_24 0.046(3) 0.085(3) 0.063(3) 0.003(2) 0.0086(19) -0.012(2)
F3_24 0.027(3) 0.053(2) 0.055(3) -0.005(2) 0.013(2) -0.0129(19)
C3_24 0.039(2) 0.062(2) 0.0473(19) -0.0189(16) 0.0063(15) -0.0033(16)
F4_24 0.048(2) 0.085(3) 0.063(3) -0.032(2) 0.0174(19) -0.005(2)
F5_24 0.054(3) 0.065(3) 0.045(2) -0.0223(19) -0.0004(18) -0.001(2)
F6_24 0.034(2) 0.058(2) 0.065(3) -0.0257(19) 0.011(2) 0.0010(18)
C4_24 0.046(2) 0.065(2) 0.060(2) -0.0012(17) 0.0010(17) 0.0005(17)
F7_24 0.054(3) 0.069(3) 0.082(3) -0.004(2) 0.003(3) 0.005(2)
F8_24 0.053(3) 0.066(3) 0.064(4) 0.001(3) 0.001(2) 0.000(2)
F9_24 0.070(4) 0.077(3) 0.077(3) -0.007(3) -0.018(3) 0.004(3)
O1_25 0.019(4) 0.022(5) 0.017(5) -0.001(4) -0.003(4) -0.001(4)
C1_25 0.021(3) 0.021(3) 0.023(3) -0.003(2) -0.005(2) -0.001(2)
C2_25 0.018(3) 0.024(3) 0.028(4) -0.003(3) -0.003(2) -0.001(2)
F1_25 0.013(5) 0.025(3) 0.019(4) -0.004(3) 0.003(3) 0.001(3)
F2_25 0.019(4) 0.028(5) 0.039(5) -0.004(4) -0.006(4) -0.003(3)
F3_25 0.033(5) 0.044(5) 0.030(3) -0.002(3) 0.000(3) -0.007(4)
C3_25 0.026(3) 0.023(3) 0.029(3) 0.001(2) -0.006(3) -0.002(2)
F4_25 0.027(4) 0.028(4) 0.046(5) -0.004(3) -0.003(3) 0.002(3)
F5_25 0.029(6) 0.018(5) 0.029(3) 0.004(3) -0.006(3) -0.004(4)
F6_25 0.023(4) 0.014(4) 0.035(7) -0.003(4) -0.005(4) 0.003(3)
C4_25 0.020(3) 0.028(3) 0.022(3) -0.003(2) -0.007(2) 0.004(3)
F7_25 0.018(3) 0.019(5) 0.021(5) 0.003(4) -0.008(3) 0.008(3)
F8_25 0.023(5) 0.034(5) 0.022(5) -0.008(4) -0.007(4) 0.001(4)
F9_25 0.025(5) 0.032(4) 0.034(5) 0.005(3) -0.013(4) 0.003(3)
C1_26 0.043(5) 0.021(8) 0.041(5) 0.001(5) -0.008(4) 0.005(5)
C2_26 0.043(5) 0.023(8) 0.042(5) 0.000(5) -0.007(4) 0.003(5)
C3_26 0.043(5) 0.021(8) 0.040(5) 0.002(5) -0.006(5) 0.002(5)
C4_26 0.043(5) 0.019(8) 0.039(5) 0.003(5) -0.007(5) 0.004(5)
C5_26 0.043(5) 0.017(8) 0.038(6) 0.004(6) -0.008(5) 0.005(5)
C6_26 0.043(5) 0.015(8) 0.040(5) 0.003(5) -0.008(4) 0.006(5)
F1_26 0.046(6) 0.031(11) 0.043(7) -0.001(7) -0.009(5) 0.003(6)
F2_26 0.045(5) 0.033(12) 0.050(8) -0.010(8) -0.003(5) -0.001(5)
O1_27 0.026(5) 0.029(5) 0.027(6) -0.003(4) 0.002(4) -0.008(4)
C1_27 0.031(3) 0.031(3) 0.036(3) -0.003(2) 0.005(2) -0.011(2)
C2_27 0.035(4) 0.036(4) 0.043(4) -0.010(3) 0.005(3) -0.014(3)
F1_27 0.041(4) 0.032(4) 0.063(6) -0.006(4) 0.004(4) -0.013(3)
F2_27 0.039(5) 0.041(5) 0.054(7) -0.016(4) 0.010(4) -0.018(4)
F3_27 0.039(6) 0.035(6) 0.041(4) -0.013(3) 0.007(3) -0.012(4)
C3_27 0.032(3) 0.042(4) 0.045(4) -0.003(3) 0.007(2) -0.006(2)
F4_27 0.045(5) 0.046(4) 0.056(5) -0.008(3) 0.014(4) -0.002(3)
F5_27 0.028(4) 0.054(5) 0.051(4) -0.002(3) 0.005(3) -0.001(3)
F6_27 0.036(4) 0.052(4) 0.065(5) 0.001(4) 0.019(3) -0.009(3)
C4_27 0.050(4) 0.042(4) 0.037(3) 0.004(3) -0.003(3) -0.022(3)
F7_27 0.073(6) 0.055(4) 0.039(4) 0.001(3) 0.005(3) -0.021(4)
F8_27 0.068(6) 0.049(4) 0.053(5) 0.015(3) -0.014(4) -0.032(4)
F9_27 0.054(4) 0.044(4) 0.047(5) 0.010(3) -0.009(3) -0.024(3)
O1_28 0.029(4) 0.028(4) 0.024(6) -0.009(4) 0.001(4) -0.002(3)
C1_28 0.030(3) 0.030(3) 0.031(3) -0.008(2) 0.000(2) -0.003(2)
C2_28 0.030(3) 0.033(3) 0.043(4) -0.013(3) 0.004(3) -0.003(3)
F1_28 0.030(5) 0.040(4) 0.057(6) -0.009(4) 0.000(4) -0.002(3)
F2_28 0.035(4) 0.044(5) 0.066(7) -0.015(4) 0.006(4) -0.009(3)
F3_28 0.036(5) 0.053(5) 0.047(4) -0.021(3) 0.008(3) 0.004(4)
C3_28 0.049(4) 0.040(3) 0.045(4) 0.004(3) -0.002(3) 0.001(3)
F4_28 0.054(4) 0.038(4) 0.063(6) 0.002(4) 0.001(4) 0.002(3)
F5_28 0.083(7) 0.061(6) 0.048(4) 0.004(4) -0.013(4) 0.005(5)
F6_28 0.059(5) 0.046(5) 0.044(6) 0.009(4) 0.000(4) -0.005(4)
C4_28 0.038(4) 0.036(4) 0.035(3) -0.014(3) -0.005(3) 0.001(3)
F7_28 0.043(4) 0.046(6) 0.041(5) -0.023(4) -0.004(3) 0.002(4)
F8_28 0.044(5) 0.046(5) 0.040(5) -0.015(4) -0.014(4) -0.004(4)
F9_28 0.073(6) 0.055(4) 0.044(4) -0.008(3) -0.008(4) 0.015(4)
O1_29 0.032(3) 0.038(3) 0.027(3) 0.000(2) 0.003(2) -0.010(3)
C1_29 0.044(3) 0.035(3) 0.028(2) -0.0005(17) 0.0103(17) -0.0087(19)
C2_29 0.039(3) 0.045(3) 0.036(3) -0.014(2) 0.011(2) -0.009(2)
F1_29 0.059(3) 0.045(4) 0.032(3) -0.012(2) 0.011(2) -0.020(3)
F2_29 0.059(5) 0.053(3) 0.053(3) -0.014(2) 0.006(3) 0.004(3)
F3_29 0.044(3) 0.073(4) 0.037(3) -0.013(3) 0.013(2) -0.021(2)
C3_29 0.071(4) 0.042(3) 0.038(3) -0.008(2) -0.006(2) -0.006(3)
F4_29 0.093(5) 0.045(3) 0.074(4) -0.027(2) 0.001(3) -0.009(3)
F5_29 0.071(3) 0.063(3) 0.040(3) -0.006(2) -0.016(2) -0.008(2)
F6_29 0.127(6) 0.063(3) 0.035(2) -0.004(2) -0.011(3) -0.014(3)
C4_29 0.049(3) 0.046(3) 0.053(3) -0.004(2) 0.025(2) -0.011(2)
F7_29 0.071(4) 0.065(3) 0.081(4) -0.018(3) 0.045(3) -0.015(3)
F8_29 0.077(4) 0.043(2) 0.054(3) -0.004(2) 0.025(3) -0.015(2)
F9_29 0.055(3) 0.093(4) 0.069(4) 0.005(3) 0.018(2) -0.033(3)
O1_30 0.025(4) 0.034(7) 0.022(6) -0.001(5) -0.009(4) -0.003(4)
C1_30 0.026(4) 0.045(4) 0.030(3) 0.002(3) -0.006(3) -0.004(3)
C2_30 0.027(4) 0.043(4) 0.036(4) 0.003(3) -0.002(3) -0.003(3)
F1_30 0.040(6) 0.052(6) 0.038(5) 0.000(4) 0.000(4) -0.010(5)
F2_30 0.028(4) 0.043(6) 0.047(6) 0.004(5) -0.001(3) -0.003(3)
F3_30 0.020(6) 0.046(6) 0.038(5) 0.005(4) -0.009(4) -0.011(4)
C3_30 0.028(4) 0.044(4) 0.037(4) 0.000(3) -0.010(3) -0.005(3)
F4_30 0.029(5) 0.045(5) 0.038(6) -0.002(4) -0.010(4) -0.006(4)
F5_30 0.035(6) 0.051(6) 0.037(5) -0.001(4) -0.012(4) -0.003(5)
F6_30 0.032(5) 0.050(6) 0.044(6) -0.001(5) -0.005(4) -0.007(4)
C4_30 0.029(4) 0.050(5) 0.031(4) 0.004(3) -0.007(3) -0.003(3)
F7_30 0.037(6) 0.051(5) 0.034(6) 0.005(4) -0.007(5) -0.001(4)
F8_30 0.031(5) 0.056(7) 0.039(6) 0.005(5) -0.003(4) -0.002(4)
F9_30 0.026(5) 0.055(6) 0.023(5) 0.001(4) -0.002(4) -0.003(4)
O1_31 0.020(5) 0.021(4) 0.015(5) 0.001(3) -0.003(4) -0.003(3)
C1_31 0.024(3) 0.022(3) 0.024(3) 0.002(2) -0.002(2) 0.000(3)
C2_31 0.026(4) 0.027(4) 0.026(3) 0.006(3) -0.002(3) 0.001(3)
F1_31 0.031(6) 0.028(5) 0.023(4) 0.008(4) -0.001(4) 0.002(4)
F2_31 0.028(5) 0.029(5) 0.030(6) 0.008(4) -0.004(4) 0.002(4)
F3_31 0.027(4) 0.030(5) 0.028(6) 0.007(5) -0.001(4) -0.001(4)
C3_31 0.034(4) 0.026(4) 0.028(3) -0.003(3) -0.003(3) -0.002(3)
F4_31 0.039(6) 0.029(6) 0.025(4) -0.005(4) -0.003(4) -0.005(4)
F5_31 0.038(4) 0.028(6) 0.036(6) 0.000(5) -0.007(4) -0.005(4)
F6_31 0.042(6) 0.027(4) 0.030(6) -0.004(4) -0.003(5) 0.000(4)
C4_31 0.023(3) 0.024(4) 0.032(4) 0.000(3) -0.003(3) 0.000(3)
F7_31 0.026(6) 0.023(4) 0.035(5) -0.001(4) 0.001(4) 0.001(4)
F8_31 0.025(5) 0.026(4) 0.045(6) -0.001(4) -0.001(4) 0.002(4)
F9_31 0.021(6) 0.025(6) 0.034(4) -0.001(4) -0.005(4) 0.003(5)
O1_32 0.045(7) 0.024(6) 0.023(5) -0.006(4) -0.009(4) 0.000(5)
C1_32 0.052(4) 0.031(4) 0.026(4) -0.011(3) -0.010(3) -0.001(3)
C2_32 0.054(4) 0.035(5) 0.034(5) -0.013(4) -0.006(3) -0.001(3)
F1_32 0.070(6) 0.040(5) 0.045(6) -0.015(4) 0.006(5) -0.007(5)
F2_32 0.059(8) 0.037(6) 0.033(6) -0.014(5) -0.002(5) -0.003(5)
F3_32 0.048(6) 0.039(6) 0.031(5) -0.016(4) 0.000(4) 0.002(5)
C3_32 0.052(5) 0.031(4) 0.035(5) -0.012(3) -0.008(4) -0.001(3)
F4_32 0.052(5) 0.035(6) 0.043(6) -0.020(5) -0.006(4) -0.004(4)
F5_32 0.052(6) 0.031(5) 0.038(6) -0.009(4) -0.007(5) -0.003(4)
F6_32 0.048(7) 0.032(6) 0.039(6) -0.015(5) -0.009(5) 0.002(5)
C4_32 0.064(5) 0.032(4) 0.030(4) -0.011(3) -0.018(4) 0.001(4)
F7_32 0.065(5) 0.040(7) 0.047(6) -0.012(5) -0.015(4) 0.004(4)
F8_32 0.053(7) 0.025(5) 0.028(4) -0.006(4) -0.019(4) 0.002(5)
F9_32 0.068(7) 0.032(5) 0.027(7) -0.011(4) -0.017(5) -0.002(5)
O1_33 0.024(6) 0.023(4) 0.021(6) 0.003(4) -0.006(4) -0.004(4)
C1_33 0.028(3) 0.025(3) 0.025(3) 0.002(3) -0.005(3) -0.008(3)
C2_33 0.031(4) 0.027(4) 0.027(3) -0.001(3) -0.008(3) -0.005(3)
F1_33 0.026(7) 0.029(5) 0.030(5) -0.003(4) -0.014(4) -0.001(4)
F2_33 0.045(7) 0.036(5) 0.029(5) 0.003(4) -0.012(5) -0.014(5)
F3_33 0.034(4) 0.023(6) 0.038(6) 0.000(5) -0.006(4) -0.006(4)
C3_33 0.028(4) 0.025(4) 0.027(4) 0.002(3) -0.005(3) -0.006(3)
F4_33 0.025(5) 0.025(7) 0.017(5) 0.002(4) 0.002(4) -0.004(5)
F5_33 0.031(5) 0.020(6) 0.023(5) 0.009(4) -0.001(4) -0.004(5)
F6_33 0.031(6) 0.026(5) 0.027(7) 0.003(4) -0.004(5) -0.007(4)
C4_33 0.029(4) 0.023(4) 0.033(4) 0.002(3) -0.001(3) -0.007(3)
F7_33 0.030(4) 0.021(6) 0.036(5) 0.004(4) -0.001(4) -0.009(4)
F8_33 0.036(6) 0.024(4) 0.041(7) 0.001(4) -0.002(5) -0.009(4)
F9_33 0.042(6) 0.026(6) 0.035(4) 0.002(4) 0.003(4) -0.007(5)

loop_
_atom_type_symbol
_atom_type_description
_atom_type_scat_dispersion_real
_atom_type_scat_dispersion_imag
_atom_type_scat_source
C C 0.0033 0.0016 'International Tables Vol C Tables 4.2.6.8 and 6.1.1.4'
N N 0.0061 0.0033 'International Tables Vol C Tables 4.2.6.8 and 6.1.1.4'
O O 0.0106 0.0060 'International Tables Vol C Tables 4.2.6.8 and 6.1.1.4'
F F 0.0171 0.0103 'International Tables Vol C Tables 4.2.6.8 and 6.1.1.4'
Al Al 0.0645 0.0514 'International Tables Vol C Tables 4.2.6.8 and 6.1.1.4'
Ga Ga 0.2307 1.6083 'International Tables Vol C Tables 4.2.6.8 and 6.1.1.4'
H H 0.0000 0.0000 'International Tables Vol C Tables 4.2.6.8 and 6.1.1.4'

loop_
_geom_angle_atom_site_label_1
_geom_angle_atom_site_label_2
_geom_angle_atom_site_label_3
_geom_angle
_geom_angle_site_symmetry_1
_geom_angle_site_symmetry_3
_geom_angle_publ_flag
N2 Ga1 N1 102.01(7) . . ?
N2 Ga1 Ga2 130.68(5) . . ?
N1 Ga1 Ga2 127.31(5) . . ?
N3 Ga2 N4 102.09(7) . . ?
N3 Ga2 Ga1 126.72(5) . . ?
N4 Ga2 Ga1 131.19(6) . . ?
N5 Ga3 N6 101.87(7) . . ?
N5 Ga3 Ga4 125.87(5) . . ?
N6 Ga3 Ga4 132.26(5) . . ?
N7 Ga4 N8 102.08(7) . . ?
N7 Ga4 Ga3 128.28(6) . . ?
N8 Ga4 Ga3 129.63(5) . . ?
O1_32 Al1 O1_27 109.4(17) . . ?
O1_3 Al1 O1_4 112.7(2) . . ?
O1_3 Al1 O1_2 108.58(8) . . ?
O1_4 Al1 O1_2 107.9(2) . . ?
O1_3 Al1 O1_1 108.19(13) . . ?
O1_4 Al1 O1_1 106.6(2) . . ?
O1_2 Al1 O1_1 112.91(13) . . ?
O1_5 Al2 O1_7 112.1(4) . . ?
O1_25 Al2 O1_30 111.4(15) . . ?
O1_5 Al2 O1_6 109.9(3) . . ?
O1_7 Al2 O1_6 107.0(3) . . ?
O1_5 Al2 O1_8 106.9(4) . . ?
O1_7 Al2 O1_8 107.9(3) . . ?
O1_6 Al2 O1_8 113.02(19) . . ?
O1_25 Al2 O1_23 105.7(16) . . ?
O1_30 Al2 O1_23 119.3(13) . . ?
O1_25 Al2 O1_22 109.6(14) . . ?
O1_30 Al2 O1_22 97.2(9) . . ?
O1_23 Al2 O1_22 113.4(12) . . ?
O1_33 Al2 O1_31 111.1(14) . . ?
O1_11 Al3 O1_10 108.38(8) . . ?
O1_11 Al3 O1_9 113.92(8) . . ?
O1_10 Al3 O1_9 108.00(8) . . ?
O1_11 Al3 O1_12 106.04(8) . . ?
O1_10 Al3 O1_12 112.19(8) . . ?
O1_9 Al3 O1_12 108.39(8) . . ?
O1_24 Al4 O1_20 115.6(4) . . ?
O1_24 Al4 O1_21 114.6(6) . . ?
O1_20 Al4 O1_21 112.0(5) . . ?
O1_13 Al4 O1_14 110.5(3) . . ?
O1_13 Al4 O1_16 107.9(3) . . ?
O1_14 Al4 O1_16 111.97(15) . . ?
O1_13 Al4 O1_15 118.4(2) . . ?
O1_14 Al4 O1_15 105.15(13) . . ?
O1_16 Al4 O1_15 102.73(14) . . ?
O1_24 Al4 O1_29 108.5(5) . . ?
O1_20 Al4 O1_29 101.5(4) . . ?
O1_21 Al4 O1_29 102.9(6) . . ?
C10A N1 C1A 122.80(15) . . ?
C10A N1 Ga1 121.34(13) . . ?
C1A N1 Ga1 115.82(12) . . ?
C12A N2 C15A 121.58(15) . . ?
C12A N2 Ga1 121.83(13) . . ?
C15A N2 Ga1 116.59(11) . . ?
C33A N3 C24A 120.06(15) . . ?
C33A N3 Ga2 121.52(13) . . ?
C24A N3 Ga2 118.24(12) . . ?
C35A N4 C38A 120.71(16) . . ?
C35A N4 Ga2 121.04(14) . . ?
C38A N4 Ga2 118.25(12) . . ?
C56A N5 C47A 120.43(16) . . ?
C56A N5 Ga3 121.91(13) . . ?
C47A N5 Ga3 117.44(12) . . ?
C58A N6 C61A 119.85(15) . . ?
C58A N6 Ga3 121.32(13) . . ?
C61A N6 Ga3 118.58(12) . . ?
C79A N7 C70A 121.35(16) . . ?
C79A N7 Ga4 121.37(13) . . ?
C70A N7 Ga4 117.27(12) . . ?
C81A N8 C84A 121.66(16) . . ?
C81A N8 Ga4 121.34(13) . . ?
C84A N8 Ga4 116.95(12) . . ?
C6A C1A C2A 122.08(17) . . ?
C6A C1A N1 119.15(17) . . ?
C2A C1A N1 118.62(17) . . ?
C3A C2A C1A 117.72(18) . . ?
C3A C2A C7A 121.10(19) . . ?
C1A C2A C7A 121.17(18) . . ?
C2A C3A C4A 121.94(19) . . ?
C2A C3A H3A 119.0 . . ?
C4A C3A H3A 119.0 . . ?
C5A C4A C3A 118.53(19) . . ?
C5A C4A C8A 120.8(2) . . ?
C3A C4A C8A 120.7(2) . . ?
C4A C5A C6A 121.94(19) . . ?
C4A C5A H5A 119.0 . . ?
C6A C5A H5A 119.0 . . ?
C5A C6A C1A 117.76(18) . . ?
C5A C6A C9A 120.51(18) . . ?
C1A C6A C9A 121.72(17) . . ?
C2A C7A H7AA 109.5 . . ?
C2A C7A H7AB 109.5 . . ?
H7AA C7A H7AB 109.5 . . ?
C2A C7A H7AC 109.5 . . ?
H7AA C7A H7AC 109.5 . . ?
H7AB C7A H7AC 109.5 . . ?
C4A C8A H8AA 109.5 . . ?
C4A C8A H8AB 109.5 . . ?
H8AA C8A H8AB 109.5 . . ?
C4A C8A H8AC 109.5 . . ?
H8AA C8A H8AC 109.5 . . ?
H8AB C8A H8AC 109.5 . . ?
C6A C9A H9AA 109.5 . . ?
C6A C9A H9AB 109.5 . . ?
H9AA C9A H9AB 109.5 . . ?
C6A C9A H9AC 109.5 . . ?
H9AA C9A H9AC 109.5 . . ?
H9AB C9A H9AC 109.5 . . ?
N1 C10A C11A 123.21(17) . . ?
N1 C10A C13A 118.77(17) . . ?
C11A C10A C13A 118.02(17) . . ?
C10A C11A C12A 128.95(17) . . ?
C10A C11A H11A 115.5 . . ?
C12A C11A H11A 115.5 . . ?
N2 C12A C11A 122.64(17) . . ?
N2 C12A C14A 118.56(17) . . ?
C11A C12A C14A 118.80(16) . . ?
C10A C13A H13A 109.5 . . ?
C10A C13A H13B 109.5 . . ?
H13A C13A H13B 109.5 . . ?
C10A C13A H13C 109.5 . . ?
H13A C13A H13C 109.5 . . ?
H13B C13A H13C 109.5 . . ?
C12A C14A H14A 109.5 . . ?
C12A C14A H14B 109.5 . . ?
H14A C14A H14B 109.5 . . ?
C12A C14A H14C 109.5 . . ?
H14A C14A H14C 109.5 . . ?
H14B C14A H14C 109.5 . . ?
C20A C15A C16A 122.14(16) . . ?
C20A C15A N2 119.29(16) . . ?
C16A C15A N2 118.39(16) . . ?
C17A C16A C15A 117.72(17) . . ?
C17A C16A C21A 120.84(17) . . ?
C15A C16A C21A 121.44(17) . . ?
C18A C17A C16A 121.90(17) . . ?
C18A C17A H17A 119.0 . . ?
C16A C17A H17A 119.0 . . ?
C19A C18A C17A 118.48(17) . . ?
C19A C18A C22A 121.49(17) . . ?
C17A C18A C22A 120.03(17) . . ?
C18A C19A C20A 121.86(18) . . ?
C18A C19A H19A 119.1 . . ?
C20A C19A H19A 119.1 . . ?
C19A C20A C15A 117.85(17) . . ?
C19A C20A C23A 120.83(17) . . ?
C15A C20A C23A 121.32(17) . . ?
C16A C21A H21A 109.5 . . ?
C16A C21A H21B 109.5 . . ?
H21A C21A H21B 109.5 . . ?
C16A C21A H21C 109.5 . . ?
H21A C21A H21C 109.5 . . ?
H21B C21A H21C 109.5 . . ?
C18A C22A H22A 109.5 . . ?
C18A C22A H22B 109.5 . . ?
H22A C22A H22B 109.5 . . ?
C18A C22A H22C 109.5 . . ?
H22A C22A H22C 109.5 . . ?
H22B C22A H22C 109.5 . . ?
C20A C23A H23A 109.5 . . ?
C20A C23A H23B 109.5 . . ?
H23A C23A H23B 109.5 . . ?
C20A C23A H23C 109.5 . . ?
H23A C23A H23C 109.5 . . ?
H23B C23A H23C 109.5 . . ?
C25A C24A C29A 122.39(17) . . ?
C25A C24A N3 119.85(16) . . ?
C29A C24A N3 117.76(16) . . ?
C26A C25A C24A 117.27(17) . . ?
C26A C25A C30A 121.14(18) . . ?
C24A C25A C30A 121.49(17) . . ?
C27A C26A C25A 122.12(18) . . ?
C27A C26A H26A 118.9 . . ?
C25A C26A H26A 118.9 . . ?
C26A C27A C28A 118.74(17) . . ?
C26A C27A C31A 120.60(19) . . ?
C28A C27A C31A 120.66(19) . . ?
C27A C28A C29A 121.58(18) . . ?
C27A C28A H28A 119.2 . . ?
C29A C28A H28A 119.2 . . ?
C28A C29A C24A 117.89(17) . . ?
C28A C29A C32A 121.01(17) . . ?
C24A C29A C32A 121.09(17) . . ?
C25A C30A H30A 109.5 . . ?
C25A C30A H30B 109.5 . . ?
H30A C30A H30B 109.5 . . ?
C25A C30A H30C 109.5 . . ?
H30A C30A H30C 109.5 . . ?
H30B C30A H30C 109.5 . . ?
C27A C31A H31A 109.5 . . ?
C27A C31A H31B 109.5 . . ?
H31A C31A H31B 109.5 . . ?
C27A C31A H31C 109.5 . . ?
H31A C31A H31C 109.5 . . ?
H31B C31A H31C 109.5 . . ?
C29A C32A H32A 109.5 . . ?
C29A C32A H32B 109.5 . . ?
H32A C32A H32B 109.5 . . ?
C29A C32A H32C 109.5 . . ?
H32A C32A H32C 109.5 . . ?
H32B C32A H32C 109.5 . . ?
N3 C33A C34A 122.77(17) . . ?
N3 C33A C36A 118.75(17) . . ?
C34A C33A C36A 118.48(16) . . ?
C33A C34A C35A 128.84(17) . . ?
C33A C34A H34A 115.6 . . ?
C35A C34A H34A 115.6 . . ?
N4 C35A C34A 123.40(17) . . ?
N4 C35A C37A 118.55(18) . . ?
C34A C35A C37A 118.05(17) . . ?
C33A C36A H36A 109.5 . . ?
C33A C36A H36B 109.5 . . ?
H36A C36A H36B 109.5 . . ?
C33A C36A H36C 109.5 . . ?
H36A C36A H36C 109.5 . . ?
H36B C36A H36C 109.5 . . ?
C35A C37A H37A 109.5 . . ?
C35A C37A H37B 109.5 . . ?
H37A C37A H37B 109.5 . . ?
C35A C37A H37C 109.5 . . ?
H37A C37A H37C 109.5 . . ?
H37B C37A H37C 109.5 . . ?
C43A C38A C39A 122.10(18) . . ?
C43A C38A N4 118.89(17) . . ?
C39A C38A N4 118.98(18) . . ?
C40A C39A C38A 117.9(2) . . ?
C40A C39A C44A 121.30(19) . . ?
C38A C39A C44A 120.84(19) . . ?
C41A C40A C39A 121.9(2) . . ?
C41A C40A H40A 119.1 . . ?
C39A C40A H40A 119.1 . . ?
C42A C41A C40A 118.6(2) . . ?
C42A C41A C45A 120.5(2) . . ?
C40A C41A C45A 120.9(2) . . ?
C41A C42A C43A 121.7(2) . . ?
C41A C42A H42A 119.2 . . ?
C43A C42A H42A 119.2 . . ?
C38A C43A C42A 117.94(19) . . ?
C38A C43A C46A 121.41(19) . . ?
C42A C43A C46A 120.7(2) . . ?
C39A C44A H44A 109.5 . . ?
C39A C44A H44B 109.5 . . ?
H44A C44A H44B 109.5 . . ?
C39A C44A H44C 109.5 . . ?
H44A C44A H44C 109.5 . . ?
H44B C44A H44C 109.5 . . ?
C41A C45A H45A 109.5 . . ?
C41A C45A H45B 109.5 . . ?
H45A C45A H45B 109.5 . . ?
C41A C45A H45C 109.5 . . ?
H45A C45A H45C 109.5 . . ?
H45B C45A H45C 109.5 . . ?
C43A C46A H46A 109.5 . . ?
C43A C46A H46B 109.5 . . ?
H46A C46A H46B 109.5 . . ?
C43A C46A H46C 109.5 . . ?
H46A C46A H46C 109.5 . . ?
H46B C46A H46C 109.5 . . ?
C48A C47A C52A 122.21(17) . . ?
C48A C47A N5 118.27(17) . . ?
C52A C47A N5 119.50(16) . . ?
C49A C48A C47A 117.91(18) . . ?
C49A C48A C53A 121.27(18) . . ?
C47A C48A C53A 120.82(18) . . ?
C50A C49A C48A 121.79(19) . . ?
C50A C49A H49A 119.1 . . ?
C48A C49A H49A 119.1 . . ?
C49A C50A C51A 118.58(18) . . ?
C49A C50A C54A 120.65(19) . . ?
C51A C50A C54A 120.8(2) . . ?
C50A C51A C52A 122.10(19) . . ?
C50A C51A H51A 118.9 . . ?
C52A C51A H51A 118.9 . . ?
C51A C52A C47A 117.40(17) . . ?
C51A C52A C55A 121.08(18) . . ?
C47A C52A C55A 121.48(17) . . ?
C48A C53A H53A 109.5 . . ?
C48A C53A H53B 109.5 . . ?
H53A C53A H53B 109.5 . . ?
C48A C53A H53C 109.5 . . ?
H53A C53A H53C 109.5 . . ?
H53B C53A H53C 109.5 . . ?
C50A C54A H54A 109.5 . . ?
C50A C54A H54B 109.5 . . ?
H54A C54A H54B 109.5 . . ?
C50A C54A H54C 109.5 . . ?
H54A C54A H54C 109.5 . . ?
H54B C54A H54C 109.5 . . ?
C52A C55A H55A 109.5 . . ?
C52A C55A H55B 109.5 . . ?
H55A C55A H55B 109.5 . . ?
C52A C55A H55C 109.5 . . ?
H55A C55A H55C 109.5 . . ?
H55B C55A H55C 109.5 . . ?
N5 C56A C57A 122.67(17) . . ?
N5 C56A C59A 118.72(17) . . ?
C57A C56A C59A 118.60(17) . . ?
C56A C57A C58A 128.88(17) . . ?
C56A C57A H57A 115.6 . . ?
C58A C57A H57A 115.6 . . ?
N6 C58A C57A 123.12(17) . . ?
N6 C58A C60A 118.31(17) . . ?
C57A C58A C60A 118.55(17) . . ?
C56A C59A H59A 109.5 . . ?
C56A C59A H59B 109.5 . . ?
H59A C59A H59B 109.5 . . ?
C56A C59A H59C 109.5 . . ?
H59A C59A H59C 109.5 . . ?
H59B C59A H59C 109.5 . . ?
C58A C60A H60A 109.5 . . ?
C58A C60A H60B 109.5 . . ?
H60A C60A H60B 109.5 . . ?
C58A C60A H60C 109.5 . . ?
H60A C60A H60C 109.5 . . ?
H60B C60A H60C 109.5 . . ?
C62A C61A C66A 122.29(17) . . ?
C62A C61A N6 118.33(16) . . ?
C66A C61A N6 119.38(17) . . ?
C63A C62A C61A 117.69(18) . . ?
C63A C62A C67A 121.07(18) . . ?
C61A C62A C67A 121.23(17) . . ?
C64A C63A C62A 121.65(19) . . ?
C64A C63A H63A 119.2 . . ?
C62A C63A H63A 119.2 . . ?
C65A C64A C63A 118.69(18) . . ?
C65A C64A C68A 120.99(19) . . ?
C63A C64A C68A 120.29(19) . . ?
C66A C65A C64A 121.96(18) . . ?
C66A C65A H65A 119.0 . . ?
C64A C65A H65A 119.0 . . ?
C65A C66A C61A 117.72(18) . . ?
C65A C66A C69A 121.00(18) . . ?
C61A C66A C69A 121.27(18) . . ?
C62A C67A H67A 109.5 . . ?
C62A C67A H67B 109.5 . . ?
H67A C67A H67B 109.5 . . ?
C62A C67A H67C 109.5 . . ?
H67A C67A H67C 109.5 . . ?
H67B C67A H67C 109.5 . . ?
C64A C68A H68A 109.5 . . ?
C64A C68A H68B 109.5 . . ?
H68A C68A H68B 109.5 . . ?
C64A C68A H68C 109.5 . . ?
H68A C68A H68C 109.5 . . ?
H68B C68A H68C 109.5 . . ?
C66A C69A H69A 109.5 . . ?
C66A C69A H69B 109.5 . . ?
H69A C69A H69B 109.5 . . ?
C66A C69A H69C 109.5 . . ?
H69A C69A H69C 109.5 . . ?
H69B C69A H69C 109.5 . . ?
C75A C70A C71A 122.14(17) . . ?
C75A C70A N7 119.02(17) . . ?
C71A C70A N7 118.78(16) . . ?
C72A C71A C70A 117.73(17) . . ?
C72A C71A C76A 120.94(17) . . ?
C70A C71A C76A 121.33(17) . . ?
C71A C72A C73A 121.86(18) . . ?
C71A C72A H72A 119.1 . . ?
C73A C72A H72A 119.1 . . ?
C74A C73A C72A 118.41(18) . . ?
C74A C73A C77A 120.39(19) . . ?
C72A C73A C77A 121.19(19) . . ?
C75A C74A C73A 121.87(18) . . ?
C75A C74A H74A 119.1 . . ?
C73A C74A H74A 119.1 . . ?
C74A C75A C70A 117.97(18) . . ?
C74A C75A C78A 120.45(19) . . ?
C70A C75A C78A 121.59(19) . . ?
C71A C76A H76A 109.5 . . ?
C71A C76A H76B 109.5 . . ?
H76A C76A H76B 109.5 . . ?
C71A C76A H76C 109.5 . . ?
H76A C76A H76C 109.5 . . ?
H76B C76A H76C 109.5 . . ?
C73A C77A H77A 109.5 . . ?
C73A C77A H77B 109.5 . . ?
H77A C77A H77B 109.5 . . ?
C73A C77A H77C 109.5 . . ?
H77A C77A H77C 109.5 . . ?
H77B C77A H77C 109.5 . . ?
C75A C78A H78A 109.5 . . ?
C75A C78A H78B 109.5 . . ?
H78A C78A H78B 109.5 . . ?
C75A C78A H78C 109.5 . . ?
H78A C78A H78C 109.5 . . ?
H78B C78A H78C 109.5 . . ?
N7 C79A C80A 123.02(17) . . ?
N7 C79A C82A 118.21(18) . . ?
C80A C79A C82A 118.77(17) . . ?
C79A C80A C81A 129.05(18) . . ?
C79A C80A H80A 115.5 . . ?
C81A C80A H80A 115.5 . . ?
N8 C81A C80A 122.96(17) . . ?
N8 C81A C83A 118.93(18) . . ?
C80A C81A C83A 118.11(17) . . ?
C79A C82A H82A 109.5 . . ?
C79A C82A H82B 109.5 . . ?
H82A C82A H82B 109.5 . . ?
C79A C82A H82C 109.5 . . ?
H82A C82A H82C 109.5 . . ?
H82B C82A H82C 109.5 . . ?
C81A C83A H83A 109.5 . . ?
C81A C83A H83B 109.5 . . ?
H83A C83A H83B 109.5 . . ?
C81A C83A H83C 109.5 . . ?
H83A C83A H83C 109.5 . . ?
H83B C83A H83C 109.5 . . ?
C89A C84A C85A 122.06(17) . . ?
C89A C84A N8 119.41(17) . . ?
C85A C84A N8 118.49(16) . . ?
C86A C85A C84A 117.67(18) . . ?
C86A C85A C90A 120.69(18) . . ?
C84A C85A C90A 121.62(17) . . ?
C85A C86A C87A 122.04(19) . . ?
C85A C86A H86A 119.0 . . ?
C87A C86A H86A 119.0 . . ?
C88A C87A C86A 118.38(18) . . ?
C88A C87A C91A 121.41(19) . . ?
C86A C87A C91A 120.2(2) . . ?
C89A C88A C87A 121.99(18) . . ?
C89A C88A H88A 119.0 . . ?
C87A C88A H88A 119.0 . . ?
C88A C89A C84A 117.83(18) . . ?
C88A C89A C92A 121.21(18) . . ?
C84A C89A C92A 120.90(18) . . ?
C85A C90A H90A 109.5 . . ?
C85A C90A H90B 109.5 . . ?
H90A C90A H90B 109.5 . . ?
C85A C90A H90C 109.5 . . ?
H90A C90A H90C 109.5 . . ?
H90B C90A H90C 109.5 . . ?
C87A C91A H91A 109.5 . . ?
C87A C91A H91B 109.5 . . ?
H91A C91A H91B 109.5 . . ?
C87A C91A H91C 109.5 . . ?
H91A C91A H91C 109.5 . . ?
H91B C91A H91C 109.5 . . ?
C89A C92A H92A 109.5 . . ?
C89A C92A H92B 109.5 . . ?
H92A C92A H92B 109.5 . . ?
C89A C92A H92C 109.5 . . ?
H92A C92A H92C 109.5 . . ?
H92B C92A H92C 109.5 . . ?
C1_1 O1_1 Al1 146.5(3) . . ?
O1_1 C1_1 C3_1 111.2(2) . . ?
O1_1 C1_1 C4_1 110.7(2) . . ?
C3_1 C1_1 C4_1 109.3(2) . . ?
O1_1 C1_1 C2_1 107.9(2) . . ?
C3_1 C1_1 C2_1 108.1(2) . . ?
C4_1 C1_1 C2_1 109.6(2) . . ?
F1_1 C2_1 F3_1 108.8(3) . . ?
F1_1 C2_1 F2_1 109.1(3) . . ?
F3_1 C2_1 F2_1 106.2(3) . . ?
F1_1 C2_1 C1_1 109.9(3) . . ?
F3_1 C2_1 C1_1 111.2(3) . . ?
F2_1 C2_1 C1_1 111.6(2) . . ?
F5_1 C3_1 F4_1 107.0(2) . . ?
F5_1 C3_1 F6_1 107.8(2) . . ?
F4_1 C3_1 F6_1 106.4(2) . . ?
F5_1 C3_1 C1_1 111.6(2) . . ?
F4_1 C3_1 C1_1 110.1(2) . . ?
F6_1 C3_1 C1_1 113.6(2) . . ?
F7_1 C4_1 F9_1 108.2(3) . . ?
F7_1 C4_1 F8_1 107.9(3) . . ?
F9_1 C4_1 F8_1 107.0(2) . . ?
F7_1 C4_1 C1_1 110.4(2) . . ?
F9_1 C4_1 C1_1 110.6(3) . . ?
F8_1 C4_1 C1_1 112.5(3) . . ?
C1_2 O1_2 Al1 147.20(14) . . ?
O1_2 C1_2 C4_2 111.13(19) . . ?
O1_2 C1_2 C3_2 111.47(17) . . ?
C4_2 C1_2 C3_2 109.1(2) . . ?
O1_2 C1_2 C2_2 108.12(17) . . ?
C4_2 C1_2 C2_2 109.9(2) . . ?
C3_2 C1_2 C2_2 107.1(2) . . ?
F1_2 C2_2 F2_2 107.8(2) . . ?
F1_2 C2_2 F3_2 108.5(2) . . ?
F2_2 C2_2 F3_2 108.4(2) . . ?
F1_2 C2_2 C1_2 110.6(2) . . ?
F2_2 C2_2 C1_2 111.3(2) . . ?
F3_2 C2_2 C1_2 110.1(2) . . ?
F5_2 C3_2 F4_2 107.1(2) . . ?
F5_2 C3_2 F6_2 108.2(2) . . ?
F4_2 C3_2 F6_2 107.6(2) . . ?
F5_2 C3_2 C1_2 111.5(2) . . ?
F4_2 C3_2 C1_2 110.1(2) . . ?
F6_2 C3_2 C1_2 112.11(19) . . ?
F7_2 C4_2 F8_2 107.2(2) . . ?
F7_2 C4_2 F9_2 108.7(2) . . ?
F8_2 C4_2 F9_2 108.6(2) . . ?
F7_2 C4_2 C1_2 110.5(2) . . ?
F8_2 C4_2 C1_2 112.9(2) . . ?
F9_2 C4_2 C1_2 108.9(2) . . ?
C1_3 O1_3 Al1 146.58(13) . . ?
O1_3 C1_3 C4_3 110.82(18) . . ?
O1_3 C1_3 C3_3 108.06(15) . . ?
C4_3 C1_3 C3_3 109.20(16) . . ?
O1_3 C1_3 C2_3 111.06(16) . . ?
C4_3 C1_3 C2_3 108.98(18) . . ?
C3_3 C1_3 C2_3 108.69(17) . . ?
F3_3 C2_3 F2_3 107.9(2) . . ?
F3_3 C2_3 F1_3 107.52(19) . . ?
F2_3 C2_3 F1_3 107.68(19) . . ?
F3_3 C2_3 C1_3 110.45(18) . . ?
F2_3 C2_3 C1_3 112.76(19) . . ?
F1_3 C2_3 C1_3 110.32(19) . . ?
F5_3 C3_3 F4_3 106.83(17) . . ?
F5_3 C3_3 F6_3 107.01(18) . . ?
F4_3 C3_3 F6_3 107.85(18) . . ?
F5_3 C3_3 C1_3 111.20(17) . . ?
F4_3 C3_3 C1_3 110.82(18) . . ?
F6_3 C3_3 C1_3 112.84(17) . . ?
F9_3 C4_3 F7_3 107.1(2) . . ?
F9_3 C4_3 F8_3 108.01(18) . . ?
F7_3 C4_3 F8_3 107.6(2) . . ?
F9_3 C4_3 C1_3 110.73(17) . . ?
F7_3 C4_3 C1_3 110.81(18) . . ?
F8_3 C4_3 C1_3 112.4(2) . . ?
C1_4 O1_4 Al1 145.7(5) . . ?
O1_4 C1_4 C4_4 112.3(4) . . ?
O1_4 C1_4 C3_4 110.4(4) . . ?
C4_4 C1_4 C3_4 108.5(2) . . ?
O1_4 C1_4 C2_4 107.5(4) . . ?
C4_4 C1_4 C2_4 108.9(2) . . ?
C3_4 C1_4 C2_4 109.1(2) . . ?
F3_4 C2_4 F1_4 107.6(3) . . ?
F3_4 C2_4 F2_4 107.0(4) . . ?
F1_4 C2_4 F2_4 107.6(4) . . ?
F3_4 C2_4 C1_4 111.0(3) . . ?
F1_4 C2_4 C1_4 111.1(3) . . ?
F2_4 C2_4 C1_4 112.3(3) . . ?
F4_4 C3_4 F6_4 108.1(2) . . ?
F4_4 C3_4 F5_4 107.7(3) . . ?
F6_4 C3_4 F5_4 107.0(3) . . ?
F4_4 C3_4 C1_4 110.7(2) . . ?
F6_4 C3_4 C1_4 113.0(3) . . ?
F5_4 C3_4 C1_4 110.2(2) . . ?
F9_4 C4_4 F7_4 107.8(2) . . ?
F9_4 C4_4 F8_4 108.1(2) . . ?
F7_4 C4_4 F8_4 107.2(2) . . ?
F9_4 C4_4 C1_4 110.4(2) . . ?
F7_4 C4_4 C1_4 111.0(2) . . ?
F8_4 C4_4 C1_4 112.3(2) . . ?
C1_5 O1_5 Al2 149.8(7) . . ?
O1_5 C1_5 C4_5 110.4(5) . . ?
O1_5 C1_5 C2_5 112.3(6) . . ?
C4_5 C1_5 C2_5 109.7(3) . . ?
O1_5 C1_5 C3_5 107.1(5) . . ?
C4_5 C1_5 C3_5 109.5(3) . . ?
C2_5 C1_5 C3_5 107.7(4) . . ?
F3_5 C2_5 F1_5 107.3(4) . . ?
F3_5 C2_5 F2_5 106.2(4) . . ?
F1_5 C2_5 F2_5 107.7(5) . . ?
F3_5 C2_5 C1_5 111.5(4) . . ?
F1_5 C2_5 C1_5 111.9(4) . . ?
F2_5 C2_5 C1_5 112.0(3) . . ?
F6_5 C3_5 F4_5 107.9(3) . . ?
F6_5 C3_5 F5_5 107.5(4) . . ?
F4_5 C3_5 F5_5 108.0(4) . . ?
F6_5 C3_5 C1_5 113.4(4) . . ?
F4_5 C3_5 C1_5 110.2(3) . . ?
F5_5 C3_5 C1_5 109.6(4) . . ?
F9_5 C4_5 F8_5 108.1(3) . . ?
F9_5 C4_5 F7_5 108.5(3) . . ?
F8_5 C4_5 F7_5 106.8(4) . . ?
F9_5 C4_5 C1_5 111.2(3) . . ?
F8_5 C4_5 C1_5 113.0(4) . . ?
F7_5 C4_5 C1_5 109.0(4) . . ?
C1_6 O1_6 Al2 146.37(16) . . ?
O1_6 C1_6 C3_6 110.89(19) . . ?
O1_6 C1_6 C2_6 111.4(2) . . ?
C3_6 C1_6 C2_6 108.8(2) . . ?
O1_6 C1_6 C4_6 108.19(19) . . ?
C3_6 C1_6 C4_6 108.9(2) . . ?
C2_6 C1_6 C4_6 108.7(2) . . ?
F3_6 C2_6 F2_6 108.5(2) . . ?
F3_6 C2_6 F1_6 107.5(3) . . ?
F2_6 C2_6 F1_6 107.4(2) . . ?
F3_6 C2_6 C1_6 110.5(2) . . ?
F2_6 C2_6 C1_6 113.5(2) . . ?
F1_6 C2_6 C1_6 109.2(2) . . ?
F4_6 C3_6 F6_6 108.7(2) . . ?
F4_6 C3_6 F5_6 106.5(2) . . ?
F6_6 C3_6 F5_6 107.1(2) . . ?
F4_6 C3_6 C1_6 111.6(2) . . ?
F6_6 C3_6 C1_6 112.9(2) . . ?
F5_6 C3_6 C1_6 109.7(2) . . ?
F9_6 C4_6 F8_6 108.4(3) . . ?
F9_6 C4_6 F7_6 107.2(3) . . ?
F8_6 C4_6 F7_6 108.0(3) . . ?
F9_6 C4_6 C1_6 111.4(2) . . ?
F8_6 C4_6 C1_6 112.1(2) . . ?
F7_6 C4_6 C1_6 109.7(3) . . ?
C1_7 O1_7 Al2 144.3(6) . . ?
O1_7 C1_7 C4_7 111.0(4) . . ?
O1_7 C1_7 C2_7 111.3(4) . . ?
C4_7 C1_7 C2_7 108.4(3) . . ?
O1_7 C1_7 C3_7 107.9(4) . . ?
C4_7 C1_7 C3_7 109.1(3) . . ?
C2_7 C1_7 C3_7 109.1(3) . . ?
F1_7 C2_7 F3_7 106.6(3) . . ?
F1_7 C2_7 F2_7 107.1(3) . . ?
F3_7 C2_7 F2_7 106.9(3) . . ?
F1_7 C2_7 C1_7 110.9(3) . . ?
F3_7 C2_7 C1_7 111.6(3) . . ?
F2_7 C2_7 C1_7 113.4(3) . . ?
F5_7 C3_7 F4_7 107.0(4) . . ?
F5_7 C3_7 F6_7 108.1(4) . . ?
F4_7 C3_7 F6_7 108.0(3) . . ?
F5_7 C3_7 C1_7 111.1(4) . . ?
F4_7 C3_7 C1_7 110.6(3) . . ?
F6_7 C3_7 C1_7 111.8(3) . . ?
F7_7 C4_7 F9_7 106.9(3) . . ?
F7_7 C4_7 F8_7 107.6(4) . . ?
F9_7 C4_7 F8_7 107.2(3) . . ?
F7_7 C4_7 C1_7 111.6(3) . . ?
F9_7 C4_7 C1_7 111.7(3) . . ?
F8_7 C4_7 C1_7 111.7(3) . . ?
C1_8 O1_8 Al2 147.3(3) . . ?
O1_8 C1_8 C3_8 108.1(3) . . ?
O1_8 C1_8 C2_8 111.3(3) . . ?
C3_8 C1_8 C2_8 110.7(3) . . ?
O1_8 C1_8 C4_8 110.4(3) . . ?
C3_8 C1_8 C4_8 107.6(2) . . ?
C2_8 C1_8 C4_8 108.7(3) . . ?
F3_8 C2_8 F1_8 108.7(3) . . ?
F3_8 C2_8 F2_8 108.1(3) . . ?
F1_8 C2_8 F2_8 107.7(3) . . ?
F3_8 C2_8 C1_8 109.8(3) . . ?
F1_8 C2_8 C1_8 110.3(3) . . ?
F2_8 C2_8 C1_8 112.1(3) . . ?
F4_8 C3_8 F5_8 107.9(3) . . ?
F4_8 C3_8 F6_8 107.9(4) . . ?
F5_8 C3_8 F6_8 106.2(3) . . ?
F4_8 C3_8 C1_8 111.9(3) . . ?
F5_8 C3_8 C1_8 110.2(3) . . ?
F6_8 C3_8 C1_8 112.4(3) . . ?
F7_8 C4_8 F9_8 107.9(3) . . ?
F7_8 C4_8 F8_8 107.8(3) . . ?
F9_8 C4_8 F8_8 107.9(3) . . ?
F7_8 C4_8 C1_8 111.1(2) . . ?
F9_8 C4_8 C1_8 109.4(3) . . ?
F8_8 C4_8 C1_8 112.5(3) . . ?
C1_9 O1_9 Al3 147.47(14) . . ?
O1_9 C1_9 C2_9 111.04(17) . . ?
O1_9 C1_9 C3_9 108.59(17) . . ?
C2_9 C1_9 C3_9 108.69(18) . . ?
O1_9 C1_9 C4_9 110.56(17) . . ?
C2_9 C1_9 C4_9 109.61(19) . . ?
C3_9 C1_9 C4_9 108.28(18) . . ?
F1_9 C2_9 F2_9 109.4(2) . . ?
F1_9 C2_9 F3_9 106.4(2) . . ?
F2_9 C2_9 F3_9 107.2(2) . . ?
F1_9 C2_9 C1_9 110.87(19) . . ?
F2_9 C2_9 C1_9 112.3(2) . . ?
F3_9 C2_9 C1_9 110.5(2) . . ?
F5_9 C3_9 F4_9 106.6(2) . . ?
F5_9 C3_9 F6_9 109.1(2) . . ?
F4_9 C3_9 F6_9 106.12(19) . . ?
F5_9 C3_9 C1_9 111.56(19) . . ?
F4_9 C3_9 C1_9 111.36(19) . . ?
F6_9 C3_9 C1_9 111.8(2) . . ?
F7_9 C4_9 F8_9 109.0(2) . . ?
F7_9 C4_9 F9_9 107.6(2) . . ?
F8_9 C4_9 F9_9 105.91(19) . . ?
F7_9 C4_9 C1_9 111.18(19) . . ?
F8_9 C4_9 C1_9 113.24(19) . . ?
F9_9 C4_9 C1_9 109.6(2) . . ?
C1_10 O1_10 Al3 147.71(14) . . ?
O1_10 C1_10 C4_10 111.02(18) . . ?
O1_10 C1_10 C2_10 111.14(17) . . ?
C4_10 C1_10 C2_10 109.09(18) . . ?
O1_10 C1_10 C3_10 107.78(16) . . ?
C4_10 C1_10 C3_10 109.16(18) . . ?
C2_10 C1_10 C3_10 108.59(18) . . ?
F3_10 C2_10 F1_10 107.3(2) . . ?
F3_10 C2_10 F2_10 107.9(2) . . ?
F1_10 C2_10 F2_10 107.56(18) . . ?
F3_10 C2_10 C1_10 110.59(18) . . ?
F1_10 C2_10 C1_10 110.7(2) . . ?
F2_10 C2_10 C1_10 112.59(19) . . ?
F4_10 C3_10 F5_10 108.07(18) . . ?
F4_10 C3_10 F6_10 107.39(19) . . ?
F5_10 C3_10 F6_10 106.84(18) . . ?
F4_10 C3_10 C1_10 110.99(18) . . ?
F5_10 C3_10 C1_10 110.86(18) . . ?
F6_10 C3_10 C1_10 112.48(17) . . ?
F7_10 C4_10 F9_10 107.8(2) . . ?
F7_10 C4_10 F8_10 107.5(2) . . ?
F9_10 C4_10 F8_10 107.4(2) . . ?
F7_10 C4_10 C1_10 111.07(19) . . ?
F9_10 C4_10 C1_10 110.51(18) . . ?
F8_10 C4_10 C1_10 112.4(2) . . ?
C1_11 O1_11 Al3 148.09(13) . . ?
O1_11 C1_11 C4_11 109.60(16) . . ?
O1_11 C1_11 C3_11 111.14(16) . . ?
C4_11 C1_11 C3_11 109.84(17) . . ?
O1_11 C1_11 C2_11 107.97(16) . . ?
C4_11 C1_11 C2_11 109.31(17) . . ?
C3_11 C1_11 C2_11 108.95(17) . . ?
F1_11 C2_11 F3_11 107.35(19) . . ?
F1_11 C2_11 F2_11 107.40(19) . . ?
F3_11 C2_11 F2_11 107.73(19) . . ?
F1_11 C2_11 C1_11 110.85(18) . . ?
F3_11 C2_11 C1_11 111.34(18) . . ?
F2_11 C2_11 C1_11 111.96(18) . . ?
F5_11 C3_11 F6_11 108.03(19) . . ?
F5_11 C3_11 F4_11 107.18(18) . . ?
F6_11 C3_11 F4_11 108.16(18) . . ?
F5_11 C3_11 C1_11 110.46(17) . . ?
F6_11 C3_11 C1_11 112.38(17) . . ?
F4_11 C3_11 C1_11 110.45(18) . . ?
F8_11 C4_11 F7_11 107.20(19) . . ?
F8_11 C4_11 F9_11 107.46(18) . . ?
F7_11 C4_11 F9_11 107.5(2) . . ?
F8_11 C4_11 C1_11 113.75(19) . . ?
F7_11 C4_11 C1_11 110.66(17) . . ?
F9_11 C4_11 C1_11 110.00(18) . . ?
C1_12 O1_12 Al3 145.35(14) . . ?
O1_12 C1_12 C3_12 109.93(18) . . ?
O1_12 C1_12 C2_12 112.43(18) . . ?
C3_12 C1_12 C2_12 109.23(18) . . ?
O1_12 C1_12 C4_12 107.66(17) . . ?
C3_12 C1_12 C4_12 108.98(18) . . ?
C2_12 C1_12 C4_12 108.54(18) . . ?
F1_12 C2_12 F2_12 107.9(2) . . ?
F1_12 C2_12 F3_12 107.4(2) . . ?
F2_12 C2_12 F3_12 107.63(18) . . ?
F1_12 C2_12 C1_12 110.38(18) . . ?
F2_12 C2_12 C1_12 112.4(2) . . ?
F3_12 C2_12 C1_12 110.94(19) . . ?
F5_12 C3_12 F4_12 107.1(2) . . ?
F5_12 C3_12 F6_12 107.4(2) . . ?
F4_12 C3_12 F6_12 107.12(19) . . ?
F5_12 C3_12 C1_12 111.22(18) . . ?
F4_12 C3_12 C1_12 111.18(19) . . ?
F6_12 C3_12 C1_12 112.5(2) . . ?
F7_12 C4_12 F9_12 108.2(2) . . ?
F7_12 C4_12 F8_12 106.9(2) . . ?
F9_12 C4_12 F8_12 107.8(2) . . ?
F7_12 C4_12 C1_12 110.96(19) . . ?
F9_12 C4_12 C1_12 110.42(19) . . ?
F8_12 C4_12 C1_12 112.34(19) . . ?
C1_13 O1_13 Al4 149.2(6) . . ?
O1_13 C1_13 C4_13 106.1(5) . . ?
O1_13 C1_13 C3_13 111.0(5) . . ?
C4_13 C1_13 C3_13 108.2(4) . . ?
O1_13 C1_13 C2_13 111.0(5) . . ?
C4_13 C1_13 C2_13 109.3(4) . . ?
C3_13 C1_13 C2_13 111.1(4) . . ?
F1_13 C2_13 F2_13 108.1(4) . . ?
F1_13 C2_13 F3_13 108.5(4) . . ?
F2_13 C2_13 F3_13 106.4(4) . . ?
F1_13 C2_13 C1_13 112.5(4) . . ?
F2_13 C2_13 C1_13 111.3(4) . . ?
F3_13 C2_13 C1_13 109.9(4) . . ?
F4_13 C3_13 F5_13 106.9(5) . . ?
F4_13 C3_13 F6_13 108.7(6) . . ?
F5_13 C3_13 F6_13 107.6(6) . . ?
F4_13 C3_13 C1_13 111.7(5) . . ?
F5_13 C3_13 C1_13 109.4(5) . . ?
F6_13 C3_13 C1_13 112.3(5) . . ?
F7_13 C4_13 F9_13 109.0(4) . . ?
F7_13 C4_13 F8_13 107.7(4) . . ?
F9_13 C4_13 F8_13 106.8(4) . . ?
F7_13 C4_13 C1_13 112.0(4) . . ?
F9_13 C4_13 C1_13 109.8(4) . . ?
F8_13 C4_13 C1_13 111.3(4) . . ?
C1_14 O1_14 Al4 147.7(3) . . ?
O1_14 C1_14 C3_14 111.8(4) . . ?
O1_14 C1_14 C2_14 110.2(3) . . ?
C3_14 C1_14 C2_14 109.4(4) . . ?
O1_14 C1_14 C4_14 107.4(3) . . ?
C3_14 C1_14 C4_14 110.0(4) . . ?
C2_14 C1_14 C4_14 107.9(3) . . ?
F1_14 C2_14 F3_14 107.0(3) . . ?
F1_14 C2_14 F2_14 106.8(3) . . ?
F3_14 C2_14 F2_14 107.8(3) . . ?
F1_14 C2_14 C1_14 112.0(3) . . ?
F3_14 C2_14 C1_14 110.4(3) . . ?
F2_14 C2_14 C1_14 112.6(3) . . ?
F4_14 C3_14 F6_14 108.9(5) . . ?
F4_14 C3_14 F5_14 108.4(5) . . ?
F6_14 C3_14 F5_14 106.7(5) . . ?
F4_14 C3_14 C1_14 109.4(4) . . ?
F6_14 C3_14 C1_14 113.6(4) . . ?
F5_14 C3_14 C1_14 109.7(4) . . ?
F9_14 C4_14 F7_14 108.9(4) . . ?
F9_14 C4_14 F8_14 107.4(4) . . ?
F7_14 C4_14 F8_14 106.7(3) . . ?
F9_14 C4_14 C1_14 111.8(3) . . ?
F7_14 C4_14 C1_14 110.0(4) . . ?
F8_14 C4_14 C1_14 111.9(3) . . ?
C1_15 O1_15 Al4 145.5(3) . . ?
O1_15 C1_15 C2_15 112.4(4) . . ?
O1_15 C1_15 C3_15 109.1(3) . . ?
C2_15 C1_15 C3_15 108.4(3) . . ?
O1_15 C1_15 C4_15 109.5(3) . . ?
C2_15 C1_15 C4_15 109.5(4) . . ?
C3_15 C1_15 C4_15 107.8(4) . . ?
F1_15 C2_15 F3_15 107.6(3) . . ?
F1_15 C2_15 F2_15 108.0(3) . . ?
F3_15 C2_15 F2_15 106.4(4) . . ?
F1_15 C2_15 C1_15 112.2(4) . . ?
F3_15 C2_15 C1_15 108.9(3) . . ?
F2_15 C2_15 C1_15 113.3(3) . . ?
F6_15 C3_15 F5_15 108.3(3) . . ?
F6_15 C3_15 F4_15 107.4(3) . . ?
F5_15 C3_15 F4_15 107.4(3) . . ?
F6_15 C3_15 C1_15 112.8(3) . . ?
F5_15 C3_15 C1_15 110.7(3) . . ?
F4_15 C3_15 C1_15 110.0(3) . . ?
F7_15 C4_15 F8_15 109.0(4) . . ?
F7_15 C4_15 F9_15 109.1(4) . . ?
F8_15 C4_15 F9_15 106.7(4) . . ?
F7_15 C4_15 C1_15 111.8(4) . . ?
F8_15 C4_15 C1_15 112.0(4) . . ?
F9_15 C4_15 C1_15 108.1(4) . . ?
C1_16 O1_16 Al4 149.6(3) . . ?
O1_16 C1_16 C2_16 111.4(3) . . ?
O1_16 C1_16 C3_16 110.8(3) . . ?
C2_16 C1_16 C3_16 110.3(3) . . ?
O1_16 C1_16 C4_16 111.0(3) . . ?
C2_16 C1_16 C4_16 106.6(3) . . ?
C3_16 C1_16 C4_16 106.6(3) . . ?
F2_16 C2_16 F1_16 108.8(3) . . ?
F2_16 C2_16 F3_16 106.8(3) . . ?
F1_16 C2_16 F3_16 106.1(4) . . ?
F2_16 C2_16 C1_16 114.5(3) . . ?
F1_16 C2_16 C1_16 111.1(3) . . ?
F3_16 C2_16 C1_16 109.1(3) . . ?
F6_16 C3_16 F5_16 108.0(3) . . ?
F6_16 C3_16 F4_16 107.4(3) . . ?
F5_16 C3_16 F4_16 108.2(3) . . ?
F6_16 C3_16 C1_16 113.1(3) . . ?
F5_16 C3_16 C1_16 109.3(3) . . ?
F4_16 C3_16 C1_16 110.7(3) . . ?
F7_16 C4_16 F9_16 107.1(3) . . ?
F7_16 C4_16 F8_16 109.5(3) . . ?
F9_16 C4_16 F8_16 107.6(3) . . ?
F7_16 C4_16 C1_16 109.4(3) . . ?
F9_16 C4_16 C1_16 110.7(3) . . ?
F8_16 C4_16 C1_16 112.4(3) . . ?
F1_17 C1_17 C2_17 118.8(3) . . ?
F1_17 C1_17 C6_17 121.1(3) . . ?
C2_17 C1_17 C6_17 120.1(3) . . ?
F2_17 C2_17 C1_17 119.4(2) . . ?
F2_17 C2_17 C3_17 119.7(2) . . ?
C1_17 C2_17 C3_17 120.9(2) . . ?
C4_17 C3_17 C2_17 119.7(2) . . ?
C4_17 C3_17 H3_17 120.1 . . ?
C2_17 C3_17 H3_17 120.1 . . ?
C3_17 C4_17 C5_17 119.7(3) . . ?
C3_17 C4_17 H4_17 120.2 . . ?
C5_17 C4_17 H4_17 120.2 . . ?
C6_17 C5_17 C4_17 120.0(3) . . ?
C6_17 C5_17 H5_17 120.0 . . ?
C4_17 C5_17 H5_17 120.0 . . ?
C1_17 C6_17 C5_17 119.5(3) . . ?
C1_17 C6_17 H6_17 120.2 . . ?
C5_17 C6_17 H6_17 120.2 . . ?
F1_18 C1_18 C2_18 119.1(3) . . ?
F1_18 C1_18 C6_18 119.5(3) . . ?
C2_18 C1_18 C6_18 121.4(3) . . ?
F2_18 C2_18 C3_18 119.6(3) . . ?
F2_18 C2_18 C1_18 120.1(3) . . ?
C3_18 C2_18 C1_18 120.3(3) . . ?
C2_18 C3_18 C4_18 119.0(3) . . ?
C2_18 C3_18 H3_18 120.5 . . ?
C4_18 C3_18 H3_18 120.5 . . ?
C5_18 C4_18 C3_18 120.8(3) . . ?
C5_18 C4_18 H4_18 119.6 . . ?
C3_18 C4_18 H4_18 119.6 . . ?
C4_18 C5_18 C6_18 120.4(3) . . ?
C4_18 C5_18 H5_18 119.8 . . ?
C6_18 C5_18 H5_18 119.8 . . ?
C1_18 C6_18 C5_18 118.1(3) . . ?
C1_18 C6_18 H6_18 121.0 . . ?
C5_18 C6_18 H6_18 121.0 . . ?
F1_19 C1_19 C6_19 120.3(3) . . ?
F1_19 C1_19 C2_19 118.7(3) . . ?
C6_19 C1_19 C2_19 121.0(3) . . ?
F2_19 C2_19 C1_19 118.9(3) . . ?
F2_19 C2_19 C3_19 120.4(3) . . ?
C1_19 C2_19 C3_19 120.7(3) . . ?
C4_19 C3_19 C2_19 118.4(3) . . ?
C4_19 C3_19 H3_19 120.8 . . ?
C2_19 C3_19 H3_19 120.8 . . ?
C3_19 C4_19 C5_19 121.0(3) . . ?
C3_19 C4_19 H4_19 119.5 . . ?
C5_19 C4_19 H4_19 119.5 . . ?
C6_19 C5_19 C4_19 120.2(3) . . ?
C6_19 C5_19 H5_19 119.9 . . ?
C4_19 C5_19 H5_19 119.9 . . ?
C1_19 C6_19 C5_19 118.8(3) . . ?
C1_19 C6_19 H6_19 120.6 . . ?
C5_19 C6_19 H6_19 120.6 . . ?
C1_20 O1_20 Al4 151.2(6) . . ?
O1_20 C1_20 C4_20 108.6(8) . . ?
O1_20 C1_20 C3_20 110.5(7) . . ?
C4_20 C1_20 C3_20 111.8(7) . . ?
O1_20 C1_20 C2_20 108.7(7) . . ?
C4_20 C1_20 C2_20 109.1(7) . . ?
C3_20 C1_20 C2_20 108.1(7) . . ?
F2_20 C2_20 F3_20 106.9(8) . . ?
F2_20 C2_20 F1_20 108.6(8) . . ?
F3_20 C2_20 F1_20 109.9(7) . . ?
F2_20 C2_20 C1_20 110.5(7) . . ?
F3_20 C2_20 C1_20 111.4(7) . . ?
F1_20 C2_20 C1_20 109.6(7) . . ?
F5_20 C3_20 F6_20 107.9(7) . . ?
F5_20 C3_20 F4_20 107.1(7) . . ?
F6_20 C3_20 F4_20 107.4(6) . . ?
F5_20 C3_20 C1_20 113.4(6) . . ?
F6_20 C3_20 C1_20 112.6(7) . . ?
F4_20 C3_20 C1_20 108.2(7) . . ?
F9_20 C4_20 F8_20 109.6(8) . . ?
F9_20 C4_20 F7_20 108.7(8) . . ?
F8_20 C4_20 F7_20 106.1(8) . . ?
F9_20 C4_20 C1_20 110.5(7) . . ?
F8_20 C4_20 C1_20 111.4(8) . . ?
F7_20 C4_20 C1_20 110.4(8) . . ?
C1_21 O1_21 Al4 147.3(11) . . ?
O1_21 C1_21 C3_21 113.3(9) . . ?
O1_21 C1_21 C4_21 108.3(10) . . ?
C3_21 C1_21 C4_21 110.2(8) . . ?
O1_21 C1_21 C2_21 107.0(10) . . ?
C3_21 C1_21 C2_21 109.0(9) . . ?
C4_21 C1_21 C2_21 108.8(9) . . ?
F1_21 C2_21 F3_21 109.4(11) . . ?
F1_21 C2_21 F2_21 107.3(11) . . ?
F3_21 C2_21 F2_21 108.0(10) . . ?
F1_21 C2_21 C1_21 111.1(9) . . ?
F3_21 C2_21 C1_21 110.7(10) . . ?
F2_21 C2_21 C1_21 110.3(10) . . ?
F5_21 C3_21 F6_21 108.1(9) . . ?
F5_21 C3_21 F4_21 105.1(9) . . ?
F6_21 C3_21 F4_21 108.7(9) . . ?
F5_21 C3_21 C1_21 112.4(9) . . ?
F6_21 C3_21 C1_21 112.7(8) . . ?
F4_21 C3_21 C1_21 109.6(8) . . ?
F8_21 C4_21 F7_21 108.2(8) . . ?
F8_21 C4_21 F9_21 110.4(9) . . ?
F7_21 C4_21 F9_21 109.1(9) . . ?
F8_21 C4_21 C1_21 111.7(9) . . ?
F7_21 C4_21 C1_21 109.2(8) . . ?
F9_21 C4_21 C1_21 108.1(8) . . ?
C1_22 O1_22 Al2 144.5(14) . . ?
O1_22 C1_22 C3_22 113.6(10) . . ?
O1_22 C1_22 C4_22 108.1(11) . . ?
C3_22 C1_22 C4_22 110.6(8) . . ?
O1_22 C1_22 C2_22 108.0(10) . . ?
C3_22 C1_22 C2_22 108.2(8) . . ?
C4_22 C1_22 C2_22 108.2(7) . . ?
F1_22 C2_22 F3_22 108.0(8) . . ?
F1_22 C2_22 F2_22 107.9(7) . . ?
F3_22 C2_22 F2_22 109.5(9) . . ?
F1_22 C2_22 C1_22 111.6(7) . . ?
F3_22 C2_22 C1_22 108.2(8) . . ?
F2_22 C2_22 C1_22 111.5(7) . . ?
F5_22 C3_22 F6_22 110.5(8) . . ?
F5_22 C3_22 F4_22 103.0(10) . . ?
F6_22 C3_22 F4_22 106.9(10) . . ?
F5_22 C3_22 C1_22 113.1(8) . . ?
F6_22 C3_22 C1_22 112.8(7) . . ?
F4_22 C3_22 C1_22 110.0(10) . . ?
F7_22 C4_22 F8_22 107.0(7) . . ?
F7_22 C4_22 F9_22 111.3(9) . . ?
F8_22 C4_22 F9_22 107.0(10) . . ?
F7_22 C4_22 C1_22 111.1(7) . . ?
F8_22 C4_22 C1_22 112.6(8) . . ?
F9_22 C4_22 C1_22 107.7(10) . . ?
C1_23 O1_23 Al2 151(2) . . ?
O1_23 C1_23 C4_23 110.0(16) . . ?
O1_23 C1_23 C2_23 109.4(16) . . ?
C4_23 C1_23 C2_23 108.8(9) . . ?
O1_23 C1_23 C3_23 110.7(16) . . ?
C4_23 C1_23 C3_23 108.8(9) . . ?
C2_23 C1_23 C3_23 109.2(9) . . ?
F2_23 C2_23 F1_23 106.4(10) . . ?
F2_23 C2_23 F3_23 108.4(15) . . ?
F1_23 C2_23 F3_23 103.9(14) . . ?
F2_23 C2_23 C1_23 114.7(10) . . ?
F1_23 C2_23 C1_23 111.3(9) . . ?
F3_23 C2_23 C1_23 111.4(15) . . ?
F5_23 C3_23 F6_23 108.4(10) . . ?
F5_23 C3_23 F4_23 103.3(11) . . ?
F6_23 C3_23 F4_23 110.5(12) . . ?
F5_23 C3_23 C1_23 111.5(9) . . ?
F6_23 C3_23 C1_23 112.8(9) . . ?
F4_23 C3_23 C1_23 109.9(12) . . ?
F8_23 C4_23 F9_23 107.9(11) . . ?
F8_23 C4_23 F7_23 108.4(10) . . ?
F9_23 C4_23 F7_23 104.2(11) . . ?
F8_23 C4_23 C1_23 111.7(10) . . ?
F9_23 C4_23 C1_23 112.1(10) . . ?
F7_23 C4_23 C1_23 112.2(9) . . ?
F7_30 F7_23 C4_23 151.3(14) . . ?
C1_24 O1_24 Al4 145.5(8) . . ?
O1_24 C1_24 C3_24 112.7(8) . . ?
O1_24 C1_24 C4_24 109.5(8) . . ?
C3_24 C1_24 C4_24 109.5(8) . . ?
O1_24 C1_24 C2_24 107.5(8) . . ?
C3_24 C1_24 C2_24 109.2(7) . . ?
C4_24 C1_24 C2_24 108.3(8) . . ?
F3_24 C2_24 F2_24 107.5(9) . . ?
F3_24 C2_24 F1_24 108.4(8) . . ?
F2_24 C2_24 F1_24 108.4(9) . . ?
F3_24 C2_24 C1_24 112.7(8) . . ?
F2_24 C2_24 C1_24 107.5(8) . . ?
F1_24 C2_24 C1_24 112.1(8) . . ?
F5_24 C3_24 F4_24 104.2(8) . . ?
F5_24 C3_24 F6_24 110.6(8) . . ?
F4_24 C3_24 F6_24 110.3(8) . . ?
F5_24 C3_24 C1_24 111.6(7) . . ?
F4_24 C3_24 C1_24 111.8(7) . . ?
F6_24 C3_24 C1_24 108.4(7) . . ?
F8_24 C4_24 F7_24 98.8(9) . . ?
F8_24 C4_24 F9_24 115.0(10) . . ?
F7_24 C4_24 F9_24 113.4(9) . . ?
F8_24 C4_24 C1_24 114.3(10) . . ?
F7_24 C4_24 C1_24 110.8(9) . . ?
F9_24 C4_24 C1_24 104.8(8) . . ?
C1_25 O1_25 Al2 155(3) . . ?
O1_25 C1_25 C3_25 111.3(16) . . ?
O1_25 C1_25 C4_25 109.6(17) . . ?
C3_25 C1_25 C4_25 107.4(10) . . ?
O1_25 C1_25 C2_25 108.6(16) . . ?
C3_25 C1_25 C2_25 110.1(10) . . ?
C4_25 C1_25 C2_25 109.8(10) . . ?
F1_25 C2_25 F2_25 110.2(14) . . ?
F1_25 C2_25 F3_25 108.7(12) . . ?
F2_25 C2_25 F3_25 100.8(11) . . ?
F1_25 C2_25 C1_25 112.2(12) . . ?
F2_25 C2_25 C1_25 114.4(12) . . ?
F3_25 C2_25 C1_25 109.9(10) . . ?
F5_25 C3_25 F4_25 108.6(12) . . ?
F5_25 C3_25 F6_25 109.7(17) . . ?
F4_25 C3_25 F6_25 103.5(15) . . ?
F5_25 C3_25 C1_25 109.5(11) . . ?
F4_25 C3_25 C1_25 111.5(11) . . ?
F6_25 C3_25 C1_25 113.8(15) . . ?
F7_25 C4_25 F8_25 113.9(14) . . ?
F7_25 C4_25 F9_25 109.7(12) . . ?
F8_25 C4_25 F9_25 101.8(12) . . ?
F7_25 C4_25 C1_25 113.4(12) . . ?
F8_25 C4_25 C1_25 110.1(12) . . ?
F9_25 C4_25 C1_25 107.0(11) . . ?
F1_26 C1_26 C6_26 120.5(18) . . ?
F1_26 C1_26 C2_26 118.9(17) . . ?
C6_26 C1_26 C2_26 120.6(15) . . ?
F2_26 C2_26 C3_26 120.8(18) . . ?
F2_26 C2_26 C1_26 119.4(17) . . ?
C3_26 C2_26 C1_26 119.8(15) . . ?
C2_26 C3_26 C4_26 119.3(18) . . ?
C2_26 C3_26 H3_26 120.4 . . ?
C4_26 C3_26 H3_26 120.4 . . ?
C3_26 C4_26 C5_26 121.4(18) . . ?
C3_26 C4_26 H4_26 119.3 . . ?
C5_26 C4_26 H4_26 119.3 . . ?
C6_26 C5_26 C4_26 118.9(18) . . ?
C6_26 C5_26 H5_26 120.6 . . ?
C4_26 C5_26 H5_26 120.6 . . ?
C1_26 C6_26 C5_26 120.1(18) . . ?
C1_26 C6_26 H6_26 120.0 . . ?
C5_26 C6_26 H6_26 120.0 . . ?
C1_27 O1_27 Al1 148(2) . . ?
O1_27 C1_27 C3_27 108.9(16) . . ?
O1_27 C1_27 C4_27 110.2(16) . . ?
C3_27 C1_27 C4_27 109.7(9) . . ?
O1_27 C1_27 C2_27 108.0(16) . . ?
C3_27 C1_27 C2_27 108.0(10) . . ?
C4_27 C1_27 C2_27 112.0(10) . . ?
F1_27 C2_27 F3_27 111.1(14) . . ?
F1_27 C2_27 F2_27 107.3(15) . . ?
F3_27 C2_27 F2_27 110.0(17) . . ?
F1_27 C2_27 C1_27 109.3(12) . . ?
F3_27 C2_27 C1_27 107.3(14) . . ?
F2_27 C2_27 C1_27 111.9(15) . . ?
F6_27 C3_27 F4_27 107.3(10) . . ?
F6_27 C3_27 F5_27 109.5(10) . . ?
F4_27 C3_27 F5_27 109.0(11) . . ?
F6_27 C3_27 C1_27 110.6(10) . . ?
F4_27 C3_27 C1_27 109.8(10) . . ?
F5_27 C3_27 C1_27 110.5(9) . . ?
F9_27 C4_27 F8_27 108.0(10) . . ?
F9_27 C4_27 F7_27 109.7(11) . . ?
F8_27 C4_27 F7_27 107.1(10) . . ?
F9_27 C4_27 C1_27 110.1(9) . . ?
F8_27 C4_27 C1_27 111.8(10) . . ?
F7_27 C4_27 C1_27 110.2(10) . . ?
C1_28 O1_28 Al4 151.4(19) . . ?
O1_28 C1_28 C2_28 113.4(14) . . ?
O1_28 C1_28 C3_28 109.0(13) . . ?
C2_28 C1_28 C3_28 108.4(10) . . ?
O1_28 C1_28 C4_28 109.9(13) . . ?
C2_28 C1_28 C4_28 107.4(10) . . ?
C3_28 C1_28 C4_28 108.6(10) . . ?
F2_28 C2_28 F1_28 107.8(13) . . ?
F2_28 C2_28 F3_28 104.3(12) . . ?
F1_28 C2_28 F3_28 105.1(12) . . ?
F2_28 C2_28 C1_28 113.2(11) . . ?
F1_28 C2_28 C1_28 114.3(12) . . ?
F3_28 C2_28 C1_28 111.4(10) . . ?
F4_28 C3_28 F5_28 111.4(14) . . ?
F4_28 C3_28 F6_28 106.0(13) . . ?
F5_28 C3_28 F6_28 103.1(14) . . ?
F4_28 C3_28 C1_28 110.3(11) . . ?
F5_28 C3_28 C1_28 112.0(12) . . ?
F6_28 C3_28 C1_28 113.7(12) . . ?
F9_28 C4_28 F7_28 108.5(12) . . ?
F9_28 C4_28 F8_28 108.0(12) . . ?
F7_28 C4_28 F8_28 103.7(13) . . ?
F9_28 C4_28 C1_28 111.9(10) . . ?
F7_28 C4_28 C1_28 112.0(12) . . ?
F8_28 C4_28 C1_28 112.4(11) . . ?
C1_29 O1_29 Al4 154.5(8) . . ?
O1_29 C1_29 C4_29 111.8(8) . . ?
O1_29 C1_29 C3_29 114.3(8) . . ?
C4_29 C1_29 C3_29 108.2(7) . . ?
O1_29 C1_29 C2_29 105.1(8) . . ?
C4_29 C1_29 C2_29 108.0(7) . . ?
C3_29 C1_29 C2_29 109.3(7) . . ?
F2_29 C2_29 F1_29 107.7(10) . . ?
F2_29 C2_29 F3_29 105.4(10) . . ?
F1_29 C2_29 F3_29 108.4(9) . . ?
F2_29 C2_29 C1_29 113.1(9) . . ?
F1_29 C2_29 C1_29 112.4(9) . . ?
F3_29 C2_29 C1_29 109.5(8) . . ?
F5_29 C3_29 F4_29 107.3(8) . . ?
F5_29 C3_29 F6_29 107.0(8) . . ?
F4_29 C3_29 F6_29 107.6(7) . . ?
F5_29 C3_29 C1_29 110.4(7) . . ?
F4_29 C3_29 C1_29 110.2(8) . . ?
F6_29 C3_29 C1_29 114.1(7) . . ?
F8_29 C4_29 F7_29 108.4(7) . . ?
F8_29 C4_29 F9_29 106.9(7) . . ?
F7_29 C4_29 F9_29 107.5(8) . . ?
F8_29 C4_29 C1_29 113.7(7) . . ?
F7_29 C4_29 C1_29 109.8(7) . . ?
F9_29 C4_29 C1_29 110.3(7) . . ?
C1_30 O1_30 Al2 155.5(18) . . ?
O1_30 C1_30 C3_30 109.8(13) . . ?
O1_30 C1_30 C2_30 109.7(13) . . ?
C3_30 C1_30 C2_30 109.8(11) . . ?
O1_30 C1_30 C4_30 110.7(12) . . ?
C3_30 C1_30 C4_30 107.4(10) . . ?
C2_30 C1_30 C4_30 109.4(10) . . ?
F2_30 C2_30 F3_30 107.7(13) . . ?
F2_30 C2_30 F1_30 108.5(14) . . ?
F3_30 C2_30 F1_30 110.2(14) . . ?
F2_30 C2_30 C1_30 111.7(12) . . ?
F3_30 C2_30 C1_30 111.1(13) . . ?
F1_30 C2_30 C1_30 107.6(12) . . ?
F6_30 C3_30 F4_30 110.3(15) . . ?
F6_30 C3_30 F5_30 106.8(14) . . ?
F4_30 C3_30 F5_30 105.6(14) . . ?
F6_30 C3_30 C1_30 113.8(13) . . ?
F4_30 C3_30 C1_30 109.9(12) . . ?
F5_30 C3_30 C1_30 110.0(13) . . ?
F9_30 C4_30 F7_30 107.1(14) . . ?
F9_30 C4_30 F8_30 109.1(14) . . ?
F7_30 C4_30 F8_30 109.4(14) . . ?
F9_30 C4_30 C1_30 110.7(12) . . ?
F7_30 C4_30 C1_30 111.5(12) . . ?
F8_30 C4_30 C1_30 109.1(12) . . ?
F7_23 F7_30 C4_30 144.2(16) . . ?
C1_31 O1_31 Al2 149.1(15) . . ?
O1_31 C1_31 C2_31 108.6(12) . . ?
O1_31 C1_31 C3_31 110.0(13) . . ?
C2_31 C1_31 C3_31 110.3(11) . . ?
O1_31 C1_31 C4_31 108.3(12) . . ?
C2_31 C1_31 C4_31 110.8(11) . . ?
C3_31 C1_31 C4_31 108.8(11) . . ?
F1_31 C2_31 F2_31 107.5(14) . . ?
F1_31 C2_31 F3_31 108.2(14) . . ?
F2_31 C2_31 F3_31 106.4(14) . . ?
F1_31 C2_31 C1_31 110.2(12) . . ?
F2_31 C2_31 C1_31 112.1(12) . . ?
F3_31 C2_31 C1_31 112.2(13) . . ?
F6_31 C3_31 F4_31 106.3(14) . . ?
F6_31 C3_31 F5_31 107.7(15) . . ?
F4_31 C3_31 F5_31 107.0(14) . . ?
F6_31 C3_31 C1_31 111.6(13) . . ?
F4_31 C3_31 C1_31 112.1(12) . . ?
F5_31 C3_31 C1_31 111.8(13) . . ?
F8_31 C4_31 F9_31 109.3(15) . . ?
F8_31 C4_31 F7_31 108.1(14) . . ?
F9_31 C4_31 F7_31 106.2(14) . . ?
F8_31 C4_31 C1_31 112.3(13) . . ?
F9_31 C4_31 C1_31 110.6(13) . . ?
F7_31 C4_31 C1_31 110.2(12) . . ?
C1_32 O1_32 Al1 148(3) . . ?
O1_32 C1_32 C2_32 108.8(18) . . ?
O1_32 C1_32 C4_32 108.5(18) . . ?
C2_32 C1_32 C4_32 111.0(12) . . ?
O1_32 C1_32 C3_32 110.0(18) . . ?
C2_32 C1_32 C3_32 108.0(12) . . ?
C4_32 C1_32 C3_32 110.5(11) . . ?
F3_32 C2_32 F1_32 104.4(15) . . ?
F3_32 C2_32 F2_32 111.0(18) . . ?
F1_32 C2_32 F2_32 105.7(18) . . ?
F3_32 C2_32 C1_32 112.5(14) . . ?
F1_32 C2_32 C1_32 112.2(14) . . ?
F2_32 C2_32 C1_32 110.7(16) . . ?
F4_32 C3_32 F5_32 108.3(15) . . ?
F4_32 C3_32 F6_32 106.3(16) . . ?
F5_32 C3_32 F6_32 104.6(16) . . ?
F4_32 C3_32 C1_32 110.1(14) . . ?
F5_32 C3_32 C1_32 111.5(13) . . ?
F6_32 C3_32 C1_32 115.5(16) . . ?
F8_32 C4_32 F9_32 110.2(17) . . ?
F8_32 C4_32 F7_32 98.4(14) . . ?
F9_32 C4_32 F7_32 109.0(17) . . ?
F8_32 C4_32 C1_32 114.3(13) . . ?
F9_32 C4_32 C1_32 115.1(16) . . ?
F7_32 C4_32 C1_32 108.5(13) . . ?
C1_33 O1_33 Al2 154(3) . . ?
O1_33 C1_33 C3_33 108.6(16) . . ?
O1_33 C1_33 C4_33 108.7(17) . . ?
C3_33 C1_33 C4_33 111.5(12) . . ?
O1_33 C1_33 C2_33 108.3(16) . . ?
C3_33 C1_33 C2_33 110.9(12) . . ?
C4_33 C1_33 C2_33 108.8(11) . . ?
F1_33 C2_33 F2_33 105.4(16) . . ?
F1_33 C2_33 F3_33 106.3(16) . . ?
F2_33 C2_33 F3_33 112.5(16) . . ?
F1_33 C2_33 C1_33 114.7(15) . . ?
F2_33 C2_33 C1_33 107.9(14) . . ?
F3_33 C2_33 C1_33 109.9(13) . . ?
F6_33 C3_33 F5_33 108.0(19) . . ?
F6_33 C3_33 F4_33 106.2(19) . . ?
F5_33 C3_33 F4_33 105.2(17) . . ?
F6_33 C3_33 C1_33 113.7(18) . . ?
F5_33 C3_33 C1_33 114.7(16) . . ?
F4_33 C3_33 C1_33 108.4(16) . . ?
F9_33 C4_33 F7_33 107.5(15) . . ?
F9_33 C4_33 F8_33 105.0(15) . . ?
F7_33 C4_33 F8_33 108.2(14) . . ?
F9_33 C4_33 C1_33 111.2(14) . . ?
F7_33 C4_33 C1_33 112.4(13) . . ?
F8_33 C4_33 C1_33 112.2(14) . . ?

loop_
_geom_bond_atom_site_label_1
_geom_bond_atom_site_label_2
_geom_bond_distance
_geom_bond_site_symmetry_2
_geom_bond_publ_flag
Ga1 N2 1.8456(16) . ?
Ga1 N1 1.8470(17) . ?
Ga1 Ga2 2.3811(9) . ?
Ga2 N3 1.8461(18) . ?
Ga2 N4 1.8491(17) . ?
Ga3 N5 1.8456(18) . ?
Ga3 N6 1.8465(17) . ?
Ga3 Ga4 2.3832(9) . ?
Ga4 N7 1.8465(17) . ?
Ga4 N8 1.8480(18) . ?
Al1 O1_32 1.70(3) . ?
Al1 O1_27 1.73(2) . ?
Al1 O1_3 1.7287(16) . ?
Al1 O1_4 1.731(5) . ?
Al1 O1_2 1.7310(16) . ?
Al1 O1_1 1.737(3) . ?
Al2 O1_33 1.62(3) . ?
Al2 O1_25 1.68(2) . ?
Al2 O1_5 1.711(7) . ?
Al2 O1_7 1.718(5) . ?
Al2 O1_30 1.720(18) . ?
Al2 O1_6 1.7314(19) . ?
Al2 O1_8 1.744(4) . ?
Al2 O1_23 1.75(2) . ?
Al2 O1_22 1.765(15) . ?
Al2 O1_31 1.840(16) . ?
Al3 O1_11 1.7197(16) . ?
Al3 O1_10 1.7267(16) . ?
Al3 O1_9 1.7314(16) . ?
Al3 O1_12 1.7387(17) . ?
Al4 O1_24 1.625(8) . ?
Al4 O1_13 1.654(5) . ?
Al4 O1_20 1.655(5) . ?
Al4 O1_28 1.723(18) . ?
Al4 O1_21 1.729(11) . ?
Al4 O1_14 1.735(2) . ?
Al4 O1_16 1.757(3) . ?
Al4 O1_15 1.767(3) . ?
Al4 O1_29 1.806(9) . ?
N1 C10A 1.348(2) . ?
N1 C1A 1.450(2) . ?
N2 C12A 1.349(2) . ?
N2 C15A 1.450(2) . ?
N3 C33A 1.352(2) . ?
N3 C24A 1.447(2) . ?
N4 C35A 1.348(2) . ?
N4 C38A 1.448(3) . ?
N5 C56A 1.348(2) . ?
N5 C47A 1.449(2) . ?
N6 C58A 1.353(2) . ?
N6 C61A 1.447(2) . ?
N7 C79A 1.351(2) . ?
N7 C70A 1.447(2) . ?
N8 C81A 1.347(2) . ?
N8 C84A 1.450(2) . ?
C1A C6A 1.398(3) . ?
C1A C2A 1.403(3) . ?
C2A C3A 1.391(3) . ?
C2A C7A 1.503(3) . ?
C3A C4A 1.392(3) . ?
C3A H3A 0.9500 . ?
C4A C5A 1.390(3) . ?
C4A C8A 1.504(3) . ?
C5A C6A 1.393(3) . ?
C5A H5A 0.9500 . ?
C6A C9A 1.510(3) . ?
C7A H7AA 0.9800 . ?
C7A H7AB 0.9800 . ?
C7A H7AC 0.9800 . ?
C8A H8AA 0.9800 . ?
C8A H8AB 0.9800 . ?
C8A H8AC 0.9800 . ?
C9A H9AA 0.9800 . ?
C9A H9AB 0.9800 . ?
C9A H9AC 0.9800 . ?
C10A C11A 1.398(3) . ?
C10A C13A 1.495(3) . ?
C11A C12A 1.398(3) . ?
C11A H11A 0.9500 . ?
C12A C14A 1.498(3) . ?
C13A H13A 0.9800 . ?
C13A H13B 0.9800 . ?
C13A H13C 0.9800 . ?
C14A H14A 0.9800 . ?
C14A H14B 0.9800 . ?
C14A H14C 0.9800 . ?
C15A C20A 1.397(3) . ?
C15A C16A 1.401(3) . ?
C16A C17A 1.394(3) . ?
C16A C21A 1.513(3) . ?
C17A C18A 1.393(3) . ?
C17A H17A 0.9500 . ?
C18A C19A 1.392(3) . ?
C18A C22A 1.506(3) . ?
C19A C20A 1.394(3) . ?
C19A H19A 0.9500 . ?
C20A C23A 1.513(3) . ?
C21A H21A 0.9800 . ?
C21A H21B 0.9800 . ?
C21A H21C 0.9800 . ?
C22A H22A 0.9800 . ?
C22A H22B 0.9800 . ?
C22A H22C 0.9800 . ?
C23A H23A 0.9800 . ?
C23A H23B 0.9800 . ?
C23A H23C 0.9800 . ?
C24A C25A 1.400(3) . ?
C24A C29A 1.401(3) . ?
C25A C26A 1.397(3) . ?
C25A C30A 1.506(3) . ?
C26A C27A 1.390(3) . ?
C26A H26A 0.9500 . ?
C27A C28A 1.393(3) . ?
C27A C31A 1.508(3) . ?
C28A C29A 1.393(3) . ?
C28A H28A 0.9500 . ?
C29A C32A 1.507(3) . ?
C30A H30A 0.9800 . ?
C30A H30B 0.9800 . ?
C30A H30C 0.9800 . ?
C31A H31A 0.9800 . ?
C31A H31B 0.9800 . ?
C31A H31C 0.9800 . ?
C32A H32A 0.9800 . ?
C32A H32B 0.9800 . ?
C32A H32C 0.9800 . ?
C33A C34A 1.396(3) . ?
C33A C36A 1.497(3) . ?
C34A C35A 1.398(3) . ?
C34A H34A 0.9500 . ?
C35A C37A 1.499(3) . ?
C36A H36A 0.9800 . ?
C36A H36B 0.9800 . ?
C36A H36C 0.9800 . ?
C37A H37A 0.9800 . ?
C37A H37B 0.9800 . ?
C37A H37C 0.9800 . ?
C38A C43A 1.397(3) . ?
C38A C39A 1.398(3) . ?
C39A C40A 1.395(3) . ?
C39A C44A 1.509(3) . ?
C40A C41A 1.393(3) . ?
C40A H40A 0.9500 . ?
C41A C42A 1.392(3) . ?
C41A C45A 1.507(3) . ?
C42A C43A 1.398(3) . ?
C42A H42A 0.9500 . ?
C43A C46A 1.512(3) . ?
C44A H44A 0.9800 . ?
C44A H44B 0.9800 . ?
C44A H44C 0.9800 . ?
C45A H45A 0.9800 . ?
C45A H45B 0.9800 . ?
C45A H45C 0.9800 . ?
C46A H46A 0.9800 . ?
C46A H46B 0.9800 . ?
C46A H46C 0.9800 . ?
C47A C48A 1.401(3) . ?
C47A C52A 1.401(3) . ?
C48A C49A 1.394(3) . ?
C48A C53A 1.509(3) . ?
C49A C50A 1.391(3) . ?
C49A H49A 0.9500 . ?
C50A C51A 1.392(3) . ?
C50A C54A 1.505(3) . ?
C51A C52A 1.398(3) . ?
C51A H51A 0.9500 . ?
C52A C55A 1.507(3) . ?
C53A H53A 0.9800 . ?
C53A H53B 0.9800 . ?
C53A H53C 0.9800 . ?
C54A H54A 0.9800 . ?
C54A H54B 0.9800 . ?
C54A H54C 0.9800 . ?
C55A H55A 0.9800 . ?
C55A H55B 0.9800 . ?
C55A H55C 0.9800 . ?
C56A C57A 1.396(3) . ?
C56A C59A 1.494(3) . ?
C57A C58A 1.396(3) . ?
C57A H57A 0.9500 . ?
C58A C60A 1.502(3) . ?
C59A H59A 0.9800 . ?
C59A H59B 0.9800 . ?
C59A H59C 0.9800 . ?
C60A H60A 0.9800 . ?
C60A H60B 0.9800 . ?
C60A H60C 0.9800 . ?
C61A C62A 1.398(3) . ?
C61A C66A 1.401(3) . ?
C62A C63A 1.398(3) . ?
C62A C67A 1.507(3) . ?
C63A C64A 1.393(3) . ?
C63A H63A 0.9500 . ?
C64A C65A 1.392(3) . ?
C64A C68A 1.508(3) . ?
C65A C66A 1.390(3) . ?
C65A H65A 0.9500 . ?
C66A C69A 1.510(3) . ?
C67A H67A 0.9800 . ?
C67A H67B 0.9800 . ?
C67A H67C 0.9800 . ?
C68A H68A 0.9800 . ?
C68A H68B 0.9800 . ?
C68A H68C 0.9800 . ?
C69A H69A 0.9800 . ?
C69A H69B 0.9800 . ?
C69A H69C 0.9800 . ?
C70A C75A 1.398(3) . ?
C70A C71A 1.399(3) . ?
C71A C72A 1.395(3) . ?
C71A C76A 1.509(3) . ?
C72A C73A 1.396(3) . ?
C72A H72A 0.9500 . ?
C73A C74A 1.393(3) . ?
C73A C77A 1.502(3) . ?
C74A C75A 1.392(3) . ?
C74A H74A 0.9500 . ?
C75A C78A 1.509(3) . ?
C76A H76A 0.9800 . ?
C76A H76B 0.9800 . ?
C76A H76C 0.9800 . ?
C77A H77A 0.9800 . ?
C77A H77B 0.9800 . ?
C77A H77C 0.9800 . ?
C78A H78A 0.9800 . ?
C78A H78B 0.9800 . ?
C78A H78C 0.9800 . ?
C79A C80A 1.390(3) . ?
C79A C82A 1.498(3) . ?
C80A C81A 1.401(3) . ?
C80A H80A 0.9500 . ?
C81A C83A 1.496(3) . ?
C82A H82A 0.9800 . ?
C82A H82B 0.9800 . ?
C82A H82C 0.9800 . ?
C83A H83A 0.9800 . ?
C83A H83B 0.9800 . ?
C83A H83C 0.9800 . ?
C84A C89A 1.401(3) . ?
C84A C85A 1.402(3) . ?
C85A C86A 1.390(3) . ?
C85A C90A 1.504(3) . ?
C86A C87A 1.394(3) . ?
C86A H86A 0.9500 . ?
C87A C88A 1.393(3) . ?
C87A C91A 1.507(3) . ?
C88A C89A 1.389(3) . ?
C88A H88A 0.9500 . ?
C89A C92A 1.509(3) . ?
C90A H90A 0.9800 . ?
C90A H90B 0.9800 . ?
C90A H90C 0.9800 . ?
C91A H91A 0.9800 . ?
C91A H91B 0.9800 . ?
C91A H91C 0.9800 . ?
C92A H92A 0.9800 . ?
C92A H92B 0.9800 . ?
C92A H92C 0.9800 . ?
O1_1 C1_1 1.348(3) . ?
C1_1 C3_1 1.546(4) . ?
C1_1 C4_1 1.555(4) . ?
C1_1 C2_1 1.571(4) . ?
C2_1 F1_1 1.329(4) . ?
C2_1 F3_1 1.333(4) . ?
C2_1 F2_1 1.338(3) . ?
C3_1 F5_1 1.320(3) . ?
C3_1 F4_1 1.327(3) . ?
C3_1 F6_1 1.345(3) . ?
C4_1 F7_1 1.323(4) . ?
C4_1 F9_1 1.337(4) . ?
C4_1 F8_1 1.345(3) . ?
O1_2 C1_2 1.348(2) . ?
C1_2 C4_2 1.545(3) . ?
C1_2 C3_2 1.554(3) . ?
C1_2 C2_2 1.572(3) . ?
C2_2 F1_2 1.317(3) . ?
C2_2 F2_2 1.350(3) . ?
C2_2 F3_2 1.352(4) . ?
C3_2 F5_2 1.315(3) . ?
C3_2 F4_2 1.344(3) . ?
C3_2 F6_2 1.345(3) . ?
C4_2 F7_2 1.327(4) . ?
C4_2 F8_2 1.349(3) . ?
C4_2 F9_2 1.351(4) . ?
O1_3 C1_3 1.355(2) . ?
C1_3 C4_3 1.546(3) . ?
C1_3 C3_3 1.555(3) . ?
C1_3 C2_3 1.561(3) . ?
C2_3 F3_3 1.320(3) . ?
C2_3 F2_3 1.334(3) . ?
C2_3 F1_3 1.338(3) . ?
C3_3 F5_3 1.334(3) . ?
C3_3 F4_3 1.334(3) . ?
C3_3 F6_3 1.338(2) . ?
C4_3 F9_3 1.334(3) . ?
C4_3 F7_3 1.334(3) . ?
C4_3 F8_3 1.337(3) . ?
O1_4 C1_4 1.350(4) . ?
C1_4 C4_4 1.554(4) . ?
C1_4 C3_4 1.563(4) . ?
C1_4 C2_4 1.564(4) . ?
C2_4 F3_4 1.329(4) . ?
C2_4 F1_4 1.333(4) . ?
C2_4 F2_4 1.345(4) . ?
C3_4 F4_4 1.324(4) . ?
C3_4 F6_4 1.333(3) . ?
C3_4 F5_4 1.336(4) . ?
C4_4 F9_4 1.330(4) . ?
C4_4 F7_4 1.330(3) . ?
C4_4 F8_4 1.337(3) . ?
O1_5 C1_5 1.345(5) . ?
C1_5 C4_5 1.542(5) . ?
C1_5 C2_5 1.549(6) . ?
C1_5 C3_5 1.572(6) . ?
C2_5 F3_5 1.319(5) . ?
C2_5 F1_5 1.324(7) . ?
C2_5 F2_5 1.335(4) . ?
C3_5 F6_5 1.313(5) . ?
C3_5 F4_5 1.323(5) . ?
C3_5 F5_5 1.331(6) . ?
C4_5 F9_5 1.321(5) . ?
C4_5 F8_5 1.336(4) . ?
C4_5 F7_5 1.378(6) . ?
O1_6 C1_6 1.347(3) . ?
C1_6 C3_6 1.551(3) . ?
C1_6 C2_6 1.552(4) . ?
C1_6 C4_6 1.555(3) . ?
C2_6 F3_6 1.315(4) . ?
C2_6 F2_6 1.333(3) . ?
C2_6 F1_6 1.355(4) . ?
C3_6 F4_6 1.317(3) . ?
C3_6 F6_6 1.334(3) . ?
C3_6 F5_6 1.348(4) . ?
C4_6 F9_6 1.317(4) . ?
C4_6 F8_6 1.336(3) . ?
C4_6 F7_6 1.354(4) . ?
O1_7 C1_7 1.350(4) . ?
C1_7 C4_7 1.557(5) . ?
C1_7 C2_7 1.557(4) . ?
C1_7 C3_7 1.559(4) . ?
C2_7 F1_7 1.331(5) . ?
C2_7 F3_7 1.333(4) . ?
C2_7 F2_7 1.339(4) . ?
C3_7 F5_7 1.316(6) . ?
C3_7 F4_7 1.329(4) . ?
C3_7 F6_7 1.338(4) . ?
C4_7 F7_7 1.313(5) . ?
C4_7 F9_7 1.325(4) . ?
C4_7 F8_7 1.345(4) . ?
O1_8 C1_8 1.347(3) . ?
C1_8 C3_8 1.551(4) . ?
C1_8 C2_8 1.555(4) . ?
C1_8 C4_8 1.564(4) . ?
C2_8 F3_8 1.325(5) . ?
C2_8 F1_8 1.331(4) . ?
C2_8 F2_8 1.339(4) . ?
C3_8 F4_8 1.324(4) . ?
C3_8 F5_8 1.331(4) . ?
C3_8 F6_8 1.338(4) . ?
C4_8 F7_8 1.324(4) . ?
C4_8 F9_8 1.338(4) . ?
C4_8 F8_8 1.340(4) . ?
O1_9 C1_9 1.346(2) . ?
C1_9 C2_9 1.556(3) . ?
C1_9 C3_9 1.559(3) . ?
C1_9 C4_9 1.560(3) . ?
C2_9 F1_9 1.312(3) . ?
C2_9 F2_9 1.335(3) . ?
C2_9 F3_9 1.343(3) . ?
C3_9 F5_9 1.318(3) . ?
C3_9 F4_9 1.335(3) . ?
C3_9 F6_9 1.346(3) . ?
C4_9 F7_9 1.308(3) . ?
C4_9 F8_9 1.335(3) . ?
C4_9 F9_9 1.341(3) . ?
O1_10 C1_10 1.348(2) . ?
C1_10 C4_10 1.557(3) . ?
C1_10 C2_10 1.558(3) . ?
C1_10 C3_10 1.563(3) . ?
C2_10 F3_10 1.328(3) . ?
C2_10 F1_10 1.331(3) . ?
C2_10 F2_10 1.340(3) . ?
C3_10 F4_10 1.326(3) . ?
C3_10 F5_10 1.330(3) . ?
C3_10 F6_10 1.344(2) . ?
C4_10 F7_10 1.328(3) . ?
C4_10 F9_10 1.329(3) . ?
C4_10 F8_10 1.344(3) . ?
O1_11 C1_11 1.357(2) . ?
C1_11 C4_11 1.551(3) . ?
C1_11 C3_11 1.554(3) . ?
C1_11 C2_11 1.558(3) . ?
C2_11 F1_11 1.325(3) . ?
C2_11 F3_11 1.335(3) . ?
C2_11 F2_11 1.342(3) . ?
C3_11 F5_11 1.326(3) . ?
C3_11 F6_11 1.330(3) . ?
C3_11 F4_11 1.333(3) . ?
C4_11 F8_11 1.327(3) . ?
C4_11 F7_11 1.331(3) . ?
C4_11 F9_11 1.344(3) . ?
O1_12 C1_12 1.346(2) . ?
C1_12 C3_12 1.556(3) . ?
C1_12 C2_12 1.561(3) . ?
C1_12 C4_12 1.568(3) . ?
C2_12 F1_12 1.326(3) . ?
C2_12 F2_12 1.333(3) . ?
C2_12 F3_12 1.335(3) . ?
C3_12 F5_12 1.323(3) . ?
C3_12 F4_12 1.337(3) . ?
C3_12 F6_12 1.348(3) . ?
C4_12 F7_12 1.320(3) . ?
C4_12 F9_12 1.328(3) . ?
C4_12 F8_12 1.346(3) . ?
O1_13 C1_13 1.354(6) . ?
C1_13 C4_13 1.541(6) . ?
C1_13 C3_13 1.543(6) . ?
C1_13 C2_13 1.562(6) . ?
C2_13 F1_13 1.303(5) . ?
C2_13 F2_13 1.347(5) . ?
C2_13 F3_13 1.349(6) . ?
C3_13 F4_13 1.323(7) . ?
C3_13 F5_13 1.343(7) . ?
C3_13 F6_13 1.359(6) . ?
C4_13 F7_13 1.328(6) . ?
C4_13 F9_13 1.336(6) . ?
C4_13 F8_13 1.350(5) . ?
O1_14 C1_14 1.346(5) . ?
C1_14 C3_14 1.544(6) . ?
C1_14 C2_14 1.556(5) . ?
C1_14 C4_14 1.556(5) . ?
C2_14 F1_14 1.327(5) . ?
C2_14 F3_14 1.331(5) . ?
C2_14 F2_14 1.345(4) . ?
C3_14 F4_14 1.331(6) . ?
C3_14 F6_14 1.335(6) . ?
C3_14 F5_14 1.345(7) . ?
C4_14 F9_14 1.322(5) . ?
C4_14 F7_14 1.334(5) . ?
C4_14 F8_14 1.356(4) . ?
O1_15 C1_15 1.341(5) . ?
C1_15 C2_15 1.539(5) . ?
C1_15 C3_15 1.559(5) . ?
C1_15 C4_15 1.567(6) . ?
C2_15 F1_15 1.313(5) . ?
C2_15 F3_15 1.346(5) . ?
C2_15 F2_15 1.346(4) . ?
C3_15 F6_15 1.332(4) . ?
C3_15 F5_15 1.335(4) . ?
C3_15 F4_15 1.336(4) . ?
C4_15 F7_15 1.313(6) . ?
C4_15 F8_15 1.333(5) . ?
C4_15 F9_15 1.339(5) . ?
O1_16 C1_16 1.335(4) . ?
C1_16 C2_16 1.544(5) . ?
C1_16 C3_16 1.551(5) . ?
C1_16 C4_16 1.586(5) . ?
C2_16 F2_16 1.318(5) . ?
C2_16 F1_16 1.330(5) . ?
C2_16 F3_16 1.373(5) . ?
C3_16 F6_16 1.334(5) . ?
C3_16 F5_16 1.340(5) . ?
C3_16 F4_16 1.346(5) . ?
C4_16 F7_16 1.315(4) . ?
C4_16 F9_16 1.334(4) . ?
C4_16 F8_16 1.337(4) . ?
C1_17 F1_17 1.350(3) . ?
C1_17 C2_17 1.367(3) . ?
C1_17 C6_17 1.367(4) . ?
C2_17 F2_17 1.349(3) . ?
C2_17 C3_17 1.371(3) . ?
C3_17 C4_17 1.369(4) . ?
C3_17 H3_17 0.9500 . ?
C4_17 C5_17 1.388(5) . ?
C4_17 H4_17 0.9500 . ?
C5_17 C6_17 1.386(5) . ?
C5_17 H5_17 0.9500 . ?
C6_17 H6_17 0.9500 . ?
C1_18 F1_18 1.349(3) . ?
C1_18 C2_18 1.372(5) . ?
C1_18 C6_18 1.384(5) . ?
C2_18 F2_18 1.350(4) . ?
C2_18 C3_18 1.372(4) . ?
C3_18 C4_18 1.380(4) . ?
C3_18 H3_18 0.9500 . ?
C4_18 C5_18 1.377(4) . ?
C4_18 H4_18 0.9500 . ?
C5_18 C6_18 1.384(4) . ?
C5_18 H5_18 0.9500 . ?
C6_18 H6_18 0.9500 . ?
C1_19 F1_19 1.348(3) . ?
C1_19 C6_19 1.373(4) . ?
C1_19 C2_19 1.376(4) . ?
C2_19 F2_19 1.347(4) . ?
C2_19 C3_19 1.384(4) . ?
C3_19 C4_19 1.377(5) . ?
C3_19 H3_19 0.9500 . ?
C4_19 C5_19 1.384(5) . ?
C4_19 H4_19 0.9500 . ?
C5_19 C6_19 1.384(4) . ?
C5_19 H5_19 0.9500 . ?
C6_19 H6_19 0.9500 . ?
O1_20 C1_20 1.347(10) . ?
C1_20 C4_20 1.537(10) . ?
C1_20 C3_20 1.541(10) . ?
C1_20 C2_20 1.561(10) . ?
C2_20 F2_20 1.304(9) . ?
C2_20 F3_20 1.332(9) . ?
C2_20 F1_20 1.340(10) . ?
C3_20 F5_20 1.316(8) . ?
C3_20 F6_20 1.340(8) . ?
C3_20 F4_20 1.350(9) . ?
C4_20 F9_20 1.332(10) . ?
C4_20 F8_20 1.345(10) . ?
C4_20 F7_20 1.358(10) . ?
O1_21 C1_21 1.356(11) . ?
C1_21 C3_21 1.541(11) . ?
C1_21 C4_21 1.559(11) . ?
C1_21 C2_21 1.566(11) . ?
C2_21 F1_21 1.312(12) . ?
C2_21 F3_21 1.337(12) . ?
C2_21 F2_21 1.337(12) . ?
C3_21 F5_21 1.316(11) . ?
C3_21 F6_21 1.343(10) . ?
C3_21 F4_21 1.358(10) . ?
C4_21 F8_21 1.324(10) . ?
C4_21 F7_21 1.347(10) . ?
C4_21 F9_21 1.352(10) . ?
O1_22 C1_22 1.347(11) . ?
C1_22 C3_22 1.544(10) . ?
C1_22 C4_22 1.551(10) . ?
C1_22 C2_22 1.566(10) . ?
C2_22 F1_22 1.302(9) . ?
C2_22 F3_22 1.317(11) . ?
C2_22 F2_22 1.346(8) . ?
C3_22 F5_22 1.291(10) . ?
C3_22 F6_22 1.332(8) . ?
C3_22 F4_22 1.343(11) . ?
C4_22 F7_22 1.309(9) . ?
C4_22 F8_22 1.317(9) . ?
C4_22 F9_22 1.362(11) . ?
O1_23 C1_23 1.353(13) . ?
C1_23 C4_23 1.548(11) . ?
C1_23 C2_23 1.549(11) . ?
C1_23 C3_23 1.554(11) . ?
C2_23 F2_23 1.314(11) . ?
C2_23 F1_23 1.319(11) . ?
C2_23 F3_23 1.337(12) . ?
C3_23 F5_23 1.310(11) . ?
C3_23 F6_23 1.330(11) . ?
C3_23 F4_23 1.332(12) . ?
C4_23 F8_23 1.326(11) . ?
C4_23 F9_23 1.329(11) . ?
C4_23 F7_23 1.329(11) . ?
F7_23 F7_30 1.320(19) . ?
O1_24 C1_24 1.343(10) . ?
C1_24 C3_24 1.540(10) . ?
C1_24 C4_24 1.547(10) . ?
C1_24 C2_24 1.557(10) . ?
C2_24 F3_24 1.308(10) . ?
C2_24 F2_24 1.346(10) . ?
C2_24 F1_24 1.348(10) . ?
C3_24 F5_24 1.323(10) . ?
C3_24 F4_24 1.361(9) . ?
C3_24 F6_24 1.365(10) . ?
C4_24 F8_24 1.333(11) . ?
C4_24 F7_24 1.345(10) . ?
C4_24 F9_24 1.375(11) . ?
O1_25 C1_25 1.353(13) . ?
C1_25 C3_25 1.544(12) . ?
C1_25 C4_25 1.550(12) . ?
C1_25 C2_25 1.555(12) . ?
C2_25 F1_25 1.307(12) . ?
C2_25 F2_25 1.317(12) . ?
C2_25 F3_25 1.338(12) . ?
C3_25 F5_25 1.319(12) . ?
C3_25 F4_25 1.335(12) . ?
C3_25 F6_25 1.336(13) . ?
C4_25 F7_25 1.331(12) . ?
C4_25 F8_25 1.334(12) . ?
C4_25 F9_25 1.342(12) . ?
C1_26 F1_26 1.346(14) . ?
C1_26 C6_26 1.369(14) . ?
C1_26 C2_26 1.386(14) . ?
C2_26 F2_26 1.348(14) . ?
C2_26 C3_26 1.371(14) . ?
C3_26 C4_26 1.373(14) . ?
C3_26 H3_26 0.9500 . ?
C4_26 C5_26 1.383(16) . ?
C4_26 H4_26 0.9500 . ?
C5_26 C6_26 1.376(14) . ?
C5_26 H5_26 0.9500 . ?
C6_26 H6_26 0.9500 . ?
O1_27 C1_27 1.356(13) . ?
C1_27 C3_27 1.543(11) . ?
C1_27 C4_27 1.554(11) . ?
C1_27 C2_27 1.557(12) . ?
C2_27 F1_27 1.331(12) . ?
C2_27 F3_27 1.333(12) . ?
C2_27 F2_27 1.337(13) . ?
C3_27 F6_27 1.333(11) . ?
C3_27 F4_27 1.336(11) . ?
C3_27 F5_27 1.340(11) . ?
C4_27 F9_27 1.333(11) . ?
C4_27 F8_27 1.342(11) . ?
C4_27 F7_27 1.346(11) . ?
O1_28 C1_28 1.351(13) . ?
C1_28 C2_28 1.543(12) . ?
C1_28 C3_28 1.550(12) . ?
C1_28 C4_28 1.550(12) . ?
C2_28 F2_28 1.320(12) . ?
C2_28 F1_28 1.327(12) . ?
C2_28 F3_28 1.327(12) . ?
C3_28 F4_28 1.314(12) . ?
C3_28 F5_28 1.316(12) . ?
C3_28 F6_28 1.337(12) . ?
C4_28 F9_28 1.321(12) . ?
C4_28 F7_28 1.328(12) . ?
C4_28 F8_28 1.332(12) . ?
O1_29 C1_29 1.359(10) . ?
C1_29 C4_29 1.546(9) . ?
C1_29 C3_29 1.552(10) . ?
C1_29 C2_29 1.561(10) . ?
C2_29 F2_29 1.294(10) . ?
C2_29 F1_29 1.321(10) . ?
C2_29 F3_29 1.324(10) . ?
C3_29 F5_29 1.316(9) . ?
C3_29 F4_29 1.331(9) . ?
C3_29 F6_29 1.340(9) . ?
C4_29 F8_29 1.329(9) . ?
C4_29 F7_29 1.341(8) . ?
C4_29 F9_29 1.350(9) . ?
O1_30 C1_30 1.347(13) . ?
C1_30 C3_30 1.549(12) . ?
C1_30 C2_30 1.553(12) . ?
C1_30 C4_30 1.560(12) . ?
C2_30 F2_30 1.335(12) . ?
C2_30 F3_30 1.336(12) . ?
C2_30 F1_30 1.340(13) . ?
C3_30 F6_30 1.316(13) . ?
C3_30 F4_30 1.337(13) . ?
C3_30 F5_30 1.356(13) . ?
C4_30 F9_30 1.333(12) . ?
C4_30 F7_30 1.336(13) . ?
C4_30 F8_30 1.337(13) . ?
O1_31 C1_31 1.358(13) . ?
C1_31 C2_31 1.549(12) . ?
C1_31 C3_31 1.552(12) . ?
C1_31 C4_31 1.558(12) . ?
C2_31 F1_31 1.328(13) . ?
C2_31 F2_31 1.332(12) . ?
C2_31 F3_31 1.338(13) . ?
C3_31 F6_31 1.330(13) . ?
C3_31 F4_31 1.331(13) . ?
C3_31 F5_31 1.334(13) . ?
C4_31 F8_31 1.325(12) . ?
C4_31 F9_31 1.326(13) . ?
C4_31 F7_31 1.335(13) . ?
O1_32 C1_32 1.358(13) . ?
C1_32 C2_32 1.544(12) . ?
C1_32 C4_32 1.545(12) . ?
C1_32 C3_32 1.554(12) . ?
C2_32 F3_32 1.325(13) . ?
C2_32 F1_32 1.331(13) . ?
C2_32 F2_32 1.337(13) . ?
C3_32 F4_32 1.315(13) . ?
C3_32 F5_32 1.324(13) . ?
C3_32 F6_32 1.327(13) . ?
C4_32 F8_32 1.320(13) . ?
C4_32 F9_32 1.321(13) . ?
C4_32 F7_32 1.333(13) . ?
O1_33 C1_33 1.362(13) . ?
C1_33 C3_33 1.545(12) . ?
C1_33 C4_33 1.552(12) . ?
C1_33 C2_33 1.552(12) . ?
C2_33 F1_33 1.324(13) . ?
C2_33 F2_33 1.330(13) . ?
C2_33 F3_33 1.332(13) . ?
C3_33 F6_33 1.328(13) . ?
C3_33 F5_33 1.335(13) . ?
C3_33 F4_33 1.340(13) . ?
C4_33 F9_33 1.329(13) . ?
C4_33 F7_33 1.330(13) . ?
C4_33 F8_33 1.341(13) . ?

loop_
_geom_torsion_atom_site_label_1
_geom_torsion_atom_site_label_2
_geom_torsion_atom_site_label_3
_geom_torsion_atom_site_label_4
_geom_torsion
_geom_torsion_site_symmetry_1
_geom_torsion_site_symmetry_2
_geom_torsion_site_symmetry_3
_geom_torsion_site_symmetry_4
_geom_torsion_publ_flag
N2 Ga1 N1 C10A -1.73(16) . . . . ?
Ga2 Ga1 N1 C10A 179.36(12) . . . . ?
N2 Ga1 N1 C1A 175.93(13) . . . . ?
Ga2 Ga1 N1 C1A -2.99(16) . . . . ?
N1 Ga1 N2 C12A 1.44(16) . . . . ?
Ga2 Ga1 N2 C12A -179.70(12) . . . . ?
N1 Ga1 N2 C15A -178.60(13) . . . . ?
Ga2 Ga1 N2 C15A 0.27(16) . . . . ?
N4 Ga2 N3 C33A -6.24(16) . . . . ?
Ga1 Ga2 N3 C33A 174.39(12) . . . . ?
N4 Ga2 N3 C24A 168.87(13) . . . . ?
Ga1 Ga2 N3 C24A -10.50(16) . . . . ?
N3 Ga2 N4 C35A 4.83(17) . . . . ?
Ga1 Ga2 N4 C35A -175.85(12) . . . . ?
N3 Ga2 N4 C38A -174.58(14) . . . . ?
Ga1 Ga2 N4 C38A 4.74(18) . . . . ?
N6 Ga3 N5 C56A 4.29(16) . . . . ?
Ga4 Ga3 N5 C56A -175.90(12) . . . . ?
N6 Ga3 N5 C47A -170.40(13) . . . . ?
Ga4 Ga3 N5 C47A 9.41(16) . . . . ?
N5 Ga3 N6 C58A -2.64(16) . . . . ?
Ga4 Ga3 N6 C58A 177.57(11) . . . . ?
N5 Ga3 N6 C61A 171.59(13) . . . . ?
Ga4 Ga3 N6 C61A -8.20(17) . . . . ?
N8 Ga4 N7 C79A -3.88(16) . . . . ?
Ga3 Ga4 N7 C79A 177.42(12) . . . . ?
N8 Ga4 N7 C70A 174.70(13) . . . . ?
Ga3 Ga4 N7 C70A -4.00(16) . . . . ?
N7 Ga4 N8 C81A 4.52(17) . . . . ?
Ga3 Ga4 N8 C81A -176.81(12) . . . . ?
N7 Ga4 N8 C84A -173.03(13) . . . . ?
Ga3 Ga4 N8 C84A 5.65(16) . . . . ?
C10A N1 C1A C6A -99.5(2) . . . . ?
Ga1 N1 C1A C6A 82.84(19) . . . . ?
C10A N1 C1A C2A 84.7(2) . . . . ?
Ga1 N1 C1A C2A -92.93(18) . . . . ?
C6A C1A C2A C3A 1.2(3) . . . . ?
N1 C1A C2A C3A 176.88(18) . . . . ?
C6A C1A C2A C7A -179.01(19) . . . . ?
N1 C1A C2A C7A -3.4(3) . . . . ?
C1A C2A C3A C4A -1.8(3) . . . . ?
C7A C2A C3A C4A 178.4(2) . . . . ?
C2A C3A C4A C5A 0.8(3) . . . . ?
C2A C3A C4A C8A 179.9(2) . . . . ?
C3A C4A C5A C6A 0.8(3) . . . . ?
C8A C4A C5A C6A -178.2(2) . . . . ?
C4A C5A C6A C1A -1.3(3) . . . . ?
C4A C5A C6A C9A 177.1(2) . . . . ?
C2A C1A C6A C5A 0.3(3) . . . . ?
N1 C1A C6A C5A -175.35(17) . . . . ?
C2A C1A C6A C9A -178.15(19) . . . . ?
N1 C1A C6A C9A 6.2(3) . . . . ?
C1A N1 C10A C11A -176.05(18) . . . . ?
Ga1 N1 C10A C11A 1.4(3) . . . . ?
C1A N1 C10A C13A 4.7(3) . . . . ?
Ga1 N1 C10A C13A -177.82(14) . . . . ?
N1 C10A C11A C12A -0.5(3) . . . . ?
C13A C10A C11A C12A 178.8(2) . . . . ?
C15A N2 C12A C11A 179.20(17) . . . . ?
Ga1 N2 C12A C11A -0.8(3) . . . . ?
C15A N2 C12A C14A -1.2(3) . . . . ?
Ga1 N2 C12A C14A 178.78(14) . . . . ?
C10A C11A C12A N2 0.1(3) . . . . ?
C10A C11A C12A C14A -179.5(2) . . . . ?
C12A N2 C15A C20A -90.1(2) . . . . ?
Ga1 N2 C15A C20A 89.90(18) . . . . ?
C12A N2 C15A C16A 94.7(2) . . . . ?
Ga1 N2 C15A C16A -85.26(18) . . . . ?
C20A C15A C16A C17A -1.3(3) . . . . ?
N2 C15A C16A C17A 173.68(16) . . . . ?
C20A C15A C16A C21A 178.91(18) . . . . ?
N2 C15A C16A C21A -6.1(3) . . . . ?
C15A C16A C17A C18A -0.7(3) . . . . ?
C21A C16A C17A C18A 179.02(18) . . . . ?
C16A C17A C18A C19A 2.0(3) . . . . ?
C16A C17A C18A C22A -177.88(18) . . . . ?
C17A C18A C19A C20A -1.4(3) . . . . ?
C22A C18A C19A C20A 178.56(18) . . . . ?
C18A C19A C20A C15A -0.6(3) . . . . ?
C18A C19A C20A C23A 179.11(19) . . . . ?
C16A C15A C20A C19A 2.0(3) . . . . ?
N2 C15A C20A C19A -172.99(16) . . . . ?
C16A C15A C20A C23A -177.72(18) . . . . ?
N2 C15A C20A C23A 7.3(3) . . . . ?
C33A N3 C24A C25A -97.0(2) . . . . ?
Ga2 N3 C24A C25A 87.80(19) . . . . ?
C33A N3 C24A C29A 83.5(2) . . . . ?
Ga2 N3 C24A C29A -91.67(18) . . . . ?
C29A C24A C25A C26A 0.4(3) . . . . ?
N3 C24A C25A C26A -179.05(16) . . . . ?
C29A C24A C25A C30A -176.07(18) . . . . ?
N3 C24A C25A C30A 4.5(3) . . . . ?
C24A C25A C26A C27A -1.6(3) . . . . ?
C30A C25A C26A C27A 174.83(19) . . . . ?
C25A C26A C27A C28A 1.5(3) . . . . ?
C25A C26A C27A C31A -177.80(19) . . . . ?
C26A C27A C28A C29A -0.1(3) . . . . ?
C31A C27A C28A C29A 179.20(19) . . . . ?
C27A C28A C29A C24A -1.0(3) . . . . ?
C27A C28A C29A C32A -179.63(19) . . . . ?
C25A C24A C29A C28A 0.9(3) . . . . ?
N3 C24A C29A C28A -179.63(16) . . . . ?
C25A C24A C29A C32A 179.50(18) . . . . ?
N3 C24A C29A C32A -1.1(3) . . . . ?
C24A N3 C33A C34A -171.02(17) . . . . ?
Ga2 N3 C33A C34A 4.0(3) . . . . ?
C24A N3 C33A C36A 8.9(3) . . . . ?
Ga2 N3 C33A C36A -176.12(13) . . . . ?
N3 C33A C34A C35A 1.3(3) . . . . ?
C36A C33A C34A C35A -178.5(2) . . . . ?
C38A N4 C35A C34A 178.26(19) . . . . ?
Ga2 N4 C35A C34A -1.1(3) . . . . ?
C38A N4 C35A C37A -1.8(3) . . . . ?
Ga2 N4 C35A C37A 178.77(15) . . . . ?
C33A C34A C35A N4 -3.0(3) . . . . ?
C33A C34A C35A C37A 177.1(2) . . . . ?
C35A N4 C38A C43A -89.3(2) . . . . ?
Ga2 N4 C38A C43A 90.1(2) . . . . ?
C35A N4 C38A C39A 92.4(2) . . . . ?
Ga2 N4 C38A C39A -88.2(2) . . . . ?
C43A C38A C39A C40A -1.5(3) . . . . ?
N4 C38A C39A C40A 176.76(18) . . . . ?
C43A C38A C39A C44A 177.63(19) . . . . ?
N4 C38A C39A C44A -4.1(3) . . . . ?
C38A C39A C40A C41A 0.4(3) . . . . ?
C44A C39A C40A C41A -178.7(2) . . . . ?
C39A C40A C41A C42A 0.7(3) . . . . ?
C39A C40A C41A C45A -179.2(2) . . . . ?
C40A C41A C42A C43A -0.7(4) . . . . ?
C45A C41A C42A C43A 179.2(2) . . . . ?
C39A C38A C43A C42A 1.5(3) . . . . ?
N4 C38A C43A C42A -176.78(18) . . . . ?
C39A C38A C43A C46A -178.5(2) . . . . ?
N4 C38A C43A C46A 3.3(3) . . . . ?
C41A C42A C43A C38A -0.3(3) . . . . ?
C41A C42A C43A C46A 179.6(2) . . . . ?
C56A N5 C47A C48A -86.4(2) . . . . ?
Ga3 N5 C47A C48A 88.37(19) . . . . ?
C56A N5 C47A C52A 95.1(2) . . . . ?
Ga3 N5 C47A C52A -90.15(19) . . . . ?
C52A C47A C48A C49A -1.1(3) . . . . ?
N5 C47A C48A C49A -179.59(17) . . . . ?
C52A C47A C48A C53A 179.47(19) . . . . ?
N5 C47A C48A C53A 1.0(3) . . . . ?
C47A C48A C49A C50A 0.8(3) . . . . ?
C53A C48A C49A C50A -179.7(2) . . . . ?
C48A C49A C50A C51A 0.1(3) . . . . ?
C48A C49A C50A C54A 179.8(2) . . . . ?
C49A C50A C51A C52A -0.7(3) . . . . ?
C54A C50A C51A C52A 179.5(2) . . . . ?
C50A C51A C52A C47A 0.5(3) . . . . ?
C50A C51A C52A C55A -177.3(2) . . . . ?
C48A C47A C52A C51A 0.5(3) . . . . ?
N5 C47A C52A C51A 178.92(17) . . . . ?
C48A C47A C52A C55A 178.24(19) . . . . ?
N5 C47A C52A C55A -3.3(3) . . . . ?
C47A N5 C56A C57A 172.21(17) . . . . ?
Ga3 N5 C56A C57A -2.3(3) . . . . ?
C47A N5 C56A C59A -7.3(3) . . . . ?
Ga3 N5 C56A C59A 178.21(14) . . . . ?
N5 C56A C57A C58A -2.6(3) . . . . ?
C59A C56A C57A C58A 176.83(19) . . . . ?
C61A N6 C58A C57A -175.20(17) . . . . ?
Ga3 N6 C58A C57A -1.0(3) . . . . ?
C61A N6 C58A C60A 3.8(3) . . . . ?
Ga3 N6 C58A C60A 177.94(14) . . . . ?
C56A C57A C58A N6 4.5(3) . . . . ?
C56A C57A C58A C60A -174.44(19) . . . . ?
C58A N6 C61A C62A 90.0(2) . . . . ?
Ga3 N6 C61A C62A -84.28(19) . . . . ?
C58A N6 C61A C66A -90.3(2) . . . . ?
Ga3 N6 C61A C66A 95.38(18) . . . . ?
C66A C61A C62A C63A 0.1(3) . . . . ?
N6 C61A C62A C63A 179.72(16) . . . . ?
C66A C61A C62A C67A 178.83(18) . . . . ?
N6 C61A C62A C67A -1.5(3) . . . . ?
C61A C62A C63A C64A 0.2(3) . . . . ?
C67A C62A C63A C64A -178.56(19) . . . . ?
C62A C63A C64A C65A -0.5(3) . . . . ?
C62A C63A C64A C68A 177.55(19) . . . . ?
C63A C64A C65A C66A 0.5(3) . . . . ?
C68A C64A C65A C66A -177.52(19) . . . . ?
C64A C65A C66A C61A -0.2(3) . . . . ?
C64A C65A C66A C69A 178.40(19) . . . . ?
C62A C61A C66A C65A -0.1(3) . . . . ?
N6 C61A C66A C65A -179.70(16) . . . . ?
C62A C61A C66A C69A -178.69(18) . . . . ?
N6 C61A C66A C69A 1.7(3) . . . . ?
C79A N7 C70A C75A 87.0(2) . . . . ?
Ga4 N7 C70A C75A -91.59(19) . . . . ?
C79A N7 C70A C71A -95.8(2) . . . . ?
Ga4 N7 C70A C71A 85.62(19) . . . . ?
C75A C70A C71A C72A 1.7(3) . . . . ?
N7 C70A C71A C72A -175.42(16) . . . . ?
C75A C70A C71A C76A -177.71(19) . . . . ?
N7 C70A C71A C76A 5.2(3) . . . . ?
C70A C71A C72A C73A -1.1(3) . . . . ?
C76A C71A C72A C73A 178.34(19) . . . . ?
C71A C72A C73A C74A -0.4(3) . . . . ?
C71A C72A C73A C77A -179.96(19) . . . . ?
C72A C73A C74A C75A 1.3(3) . . . . ?
C77A C73A C74A C75A -179.1(2) . . . . ?
C73A C74A C75A C70A -0.7(3) . . . . ?
C73A C74A C75A C78A 179.6(2) . . . . ?
C71A C70A C75A C74A -0.8(3) . . . . ?
N7 C70A C75A C74A 176.26(17) . . . . ?
C71A C70A C75A C78A 178.88(19) . . . . ?
N7 C70A C75A C78A -4.0(3) . . . . ?
C70A N7 C79A C80A -177.11(18) . . . . ?
Ga4 N7 C79A C80A 1.4(3) . . . . ?
C70A N7 C79A C82A 3.0(3) . . . . ?
Ga4 N7 C79A C82A -178.44(15) . . . . ?
N7 C79A C80A C81A 1.7(3) . . . . ?
C82A C79A C80A C81A -178.4(2) . . . . ?
C84A N8 C81A C80A 174.69(18) . . . . ?
Ga4 N8 C81A C80A -2.7(3) . . . . ?
C84A N8 C81A C83A -5.2(3) . . . . ?
Ga4 N8 C81A C83A 177.35(15) . . . . ?
C79A C80A C81A N8 -1.0(3) . . . . ?
C79A C80A C81A C83A 178.9(2) . . . . ?
C81A N8 C84A C89A 99.3(2) . . . . ?
Ga4 N8 C84A C89A -83.18(19) . . . . ?
C81A N8 C84A C85A -83.0(2) . . . . ?
Ga4 N8 C84A C85A 94.54(18) . . . . ?
C89A C84A C85A C86A -1.2(3) . . . . ?
N8 C84A C85A C86A -178.90(17) . . . . ?
C89A C84A C85A C90A -179.75(19) . . . . ?
N8 C84A C85A C90A 2.6(3) . . . . ?
C84A C85A C86A C87A 1.6(3) . . . . ?
C90A C85A C86A C87A -179.8(2) . . . . ?
C85A C86A C87A C88A -0.5(3) . . . . ?
C85A C86A C87A C91A -180.0(2) . . . . ?
C86A C87A C88A C89A -1.1(3) . . . . ?
C91A C87A C88A C89A 178.3(2) . . . . ?
C87A C88A C89A C84A 1.5(3) . . . . ?
C87A C88A C89A C92A -175.6(2) . . . . ?
C85A C84A C89A C88A -0.3(3) . . . . ?
N8 C84A C89A C88A 177.35(17) . . . . ?
C85A C84A C89A C92A 176.88(19) . . . . ?
N8 C84A C89A C92A -5.5(3) . . . . ?
O1_3 Al1 O1_1 C1_1 32.6(5) . . . . ?
O1_4 Al1 O1_1 C1_1 154.1(5) . . . . ?
O1_2 Al1 O1_1 C1_1 -87.6(5) . . . . ?
Al1 O1_1 C1_1 C3_1 -58.2(5) . . . . ?
Al1 O1_1 C1_1 C4_1 63.5(5) . . . . ?
Al1 O1_1 C1_1 C2_1 -176.6(4) . . . . ?
O1_1 C1_1 C2_1 F1_1 -44.9(4) . . . . ?
C3_1 C1_1 C2_1 F1_1 -165.2(3) . . . . ?
C4_1 C1_1 C2_1 F1_1 75.8(3) . . . . ?
O1_1 C1_1 C2_1 F3_1 75.7(3) . . . . ?
C3_1 C1_1 C2_1 F3_1 -44.6(3) . . . . ?
C4_1 C1_1 C2_1 F3_1 -163.6(2) . . . . ?
O1_1 C1_1 C2_1 F2_1 -165.9(3) . . . . ?
C3_1 C1_1 C2_1 F2_1 73.7(3) . . . . ?
C4_1 C1_1 C2_1 F2_1 -45.3(4) . . . . ?
O1_1 C1_1 C3_1 F5_1 -41.8(3) . . . . ?
C4_1 C1_1 C3_1 F5_1 -164.3(2) . . . . ?
C2_1 C1_1 C3_1 F5_1 76.5(3) . . . . ?
O1_1 C1_1 C3_1 F4_1 76.9(3) . . . . ?
C4_1 C1_1 C3_1 F4_1 -45.6(3) . . . . ?
C2_1 C1_1 C3_1 F4_1 -164.8(2) . . . . ?
O1_1 C1_1 C3_1 F6_1 -163.9(3) . . . . ?
C4_1 C1_1 C3_1 F6_1 73.6(3) . . . . ?
C2_1 C1_1 C3_1 F6_1 -45.6(3) . . . . ?
O1_1 C1_1 C4_1 F7_1 -43.5(3) . . . . ?
C3_1 C1_1 C4_1 F7_1 79.3(3) . . . . ?
C2_1 C1_1 C4_1 F7_1 -162.5(2) . . . . ?
O1_1 C1_1 C4_1 F9_1 76.2(3) . . . . ?
C3_1 C1_1 C4_1 F9_1 -161.0(2) . . . . ?
C2_1 C1_1 C4_1 F9_1 -42.7(3) . . . . ?
O1_1 C1_1 C4_1 F8_1 -164.2(3) . . . . ?
C3_1 C1_1 C4_1 F8_1 -41.4(3) . . . . ?
C2_1 C1_1 C4_1 F8_1 76.8(3) . . . . ?
O1_3 Al1 O1_2 C1_2 164.3(2) . . . . ?
O1_4 Al1 O1_2 C1_2 41.9(4) . . . . ?
O1_1 Al1 O1_2 C1_2 -75.7(3) . . . . ?
Al1 O1_2 C1_2 C4_2 63.9(3) . . . . ?
Al1 O1_2 C1_2 C3_2 -58.1(3) . . . . ?
Al1 O1_2 C1_2 C2_2 -175.5(2) . . . . ?
O1_2 C1_2 C2_2 F1_2 -43.4(3) . . . . ?
C4_2 C1_2 C2_2 F1_2 78.1(3) . . . . ?
C3_2 C1_2 C2_2 F1_2 -163.6(2) . . . . ?
O1_2 C1_2 C2_2 F2_2 -163.1(2) . . . . ?
C4_2 C1_2 C2_2 F2_2 -41.7(3) . . . . ?
C3_2 C1_2 C2_2 F2_2 76.6(3) . . . . ?
O1_2 C1_2 C2_2 F3_2 76.5(2) . . . . ?
C4_2 C1_2 C2_2 F3_2 -162.1(2) . . . . ?
C3_2 C1_2 C2_2 F3_2 -43.7(2) . . . . ?
O1_2 C1_2 C3_2 F5_2 -39.6(3) . . . . ?
C4_2 C1_2 C3_2 F5_2 -162.7(2) . . . . ?
C2_2 C1_2 C3_2 F5_2 78.4(2) . . . . ?
O1_2 C1_2 C3_2 F4_2 79.1(2) . . . . ?
C4_2 C1_2 C3_2 F4_2 -44.0(3) . . . . ?
C2_2 C1_2 C3_2 F4_2 -162.84(19) . . . . ?
O1_2 C1_2 C3_2 F6_2 -161.2(2) . . . . ?
C4_2 C1_2 C3_2 F6_2 75.7(3) . . . . ?
C2_2 C1_2 C3_2 F6_2 -43.1(3) . . . . ?
O1_2 C1_2 C4_2 F7_2 -44.0(3) . . . . ?
C3_2 C1_2 C4_2 F7_2 79.3(3) . . . . ?
C2_2 C1_2 C4_2 F7_2 -163.6(2) . . . . ?
O1_2 C1_2 C4_2 F8_2 -164.0(2) . . . . ?
C3_2 C1_2 C4_2 F8_2 -40.7(3) . . . . ?
C2_2 C1_2 C4_2 F8_2 76.4(3) . . . . ?
O1_2 C1_2 C4_2 F9_2 75.3(3) . . . . ?
C3_2 C1_2 C4_2 F9_2 -161.4(2) . . . . ?
C2_2 C1_2 C4_2 F9_2 -44.3(3) . . . . ?
O1_4 Al1 O1_3 C1_3 85.0(3) . . . . ?
O1_2 Al1 O1_3 C1_3 -34.5(2) . . . . ?
O1_1 Al1 O1_3 C1_3 -157.4(2) . . . . ?
Al1 O1_3 C1_3 C4_3 -65.4(3) . . . . ?
Al1 O1_3 C1_3 C3_3 174.97(18) . . . . ?
Al1 O1_3 C1_3 C2_3 55.8(3) . . . . ?
O1_3 C1_3 C2_3 F3_3 38.8(2) . . . . ?
C4_3 C1_3 C2_3 F3_3 161.10(18) . . . . ?
C3_3 C1_3 C2_3 F3_3 -80.0(2) . . . . ?
O1_3 C1_3 C2_3 F2_3 159.59(19) . . . . ?
C4_3 C1_3 C2_3 F2_3 -78.1(2) . . . . ?
C3_3 C1_3 C2_3 F2_3 40.8(3) . . . . ?
O1_3 C1_3 C2_3 F1_3 -80.0(2) . . . . ?
C4_3 C1_3 C2_3 F1_3 42.4(2) . . . . ?
C3_3 C1_3 C2_3 F1_3 161.28(17) . . . . ?
O1_3 C1_3 C3_3 F5_3 -77.0(2) . . . . ?
C4_3 C1_3 C3_3 F5_3 162.35(18) . . . . ?
C2_3 C1_3 C3_3 F5_3 43.6(2) . . . . ?
O1_3 C1_3 C3_3 F4_3 41.6(2) . . . . ?
C4_3 C1_3 C3_3 F4_3 -79.0(2) . . . . ?
C2_3 C1_3 C3_3 F4_3 162.25(17) . . . . ?
O1_3 C1_3 C3_3 F6_3 162.71(18) . . . . ?
C4_3 C1_3 C3_3 F6_3 42.1(3) . . . . ?
C2_3 C1_3 C3_3 F6_3 -76.7(2) . . . . ?
O1_3 C1_3 C4_3 F9_3 44.0(2) . . . . ?
C3_3 C1_3 C4_3 F9_3 162.88(19) . . . . ?
C2_3 C1_3 C4_3 F9_3 -78.5(2) . . . . ?
O1_3 C1_3 C4_3 F7_3 -74.7(2) . . . . ?
C3_3 C1_3 C4_3 F7_3 44.2(2) . . . . ?
C2_3 C1_3 C4_3 F7_3 162.82(19) . . . . ?
O1_3 C1_3 C4_3 F8_3 164.88(17) . . . . ?
C3_3 C1_3 C4_3 F8_3 -76.2(2) . . . . ?
C2_3 C1_3 C4_3 F8_3 42.4(2) . . . . ?
O1_3 Al1 O1_4 C1_4 75.7(9) . . . . ?
O1_2 Al1 O1_4 C1_4 -164.5(8) . . . . ?
O1_1 Al1 O1_4 C1_4 -42.9(9) . . . . ?
Al1 O1_4 C1_4 C4_4 46.7(10) . . . . ?
Al1 O1_4 C1_4 C3_4 -74.5(9) . . . . ?
Al1 O1_4 C1_4 C2_4 166.6(7) . . . . ?
O1_4 C1_4 C2_4 F3_4 44.3(5) . . . . ?
C4_4 C1_4 C2_4 F3_4 166.2(3) . . . . ?
C3_4 C1_4 C2_4 F3_4 -75.5(4) . . . . ?
O1_4 C1_4 C2_4 F1_4 -75.4(4) . . . . ?
C4_4 C1_4 C2_4 F1_4 46.6(4) . . . . ?
C3_4 C1_4 C2_4 F1_4 164.8(3) . . . . ?
O1_4 C1_4 C2_4 F2_4 164.1(5) . . . . ?
C4_4 C1_4 C2_4 F2_4 -74.0(4) . . . . ?
C3_4 C1_4 C2_4 F2_4 44.3(4) . . . . ?
O1_4 C1_4 C3_4 F4_4 49.9(4) . . . . ?
C4_4 C1_4 C3_4 F4_4 -73.6(3) . . . . ?
C2_4 C1_4 C3_4 F4_4 167.9(3) . . . . ?
O1_4 C1_4 C3_4 F6_4 171.3(4) . . . . ?
C4_4 C1_4 C3_4 F6_4 47.8(3) . . . . ?
C2_4 C1_4 C3_4 F6_4 -70.8(3) . . . . ?
O1_4 C1_4 C3_4 F5_4 -69.1(4) . . . . ?
C4_4 C1_4 C3_4 F5_4 167.4(2) . . . . ?
C2_4 C1_4 C3_4 F5_4 48.9(3) . . . . ?
O1_4 C1_4 C4_4 F9_4 42.2(4) . . . . ?
C3_4 C1_4 C4_4 F9_4 164.6(2) . . . . ?
C2_4 C1_4 C4_4 F9_4 -76.8(3) . . . . ?
O1_4 C1_4 C4_4 F7_4 -77.2(4) . . . . ?
C3_4 C1_4 C4_4 F7_4 45.2(3) . . . . ?
C2_4 C1_4 C4_4 F7_4 163.8(2) . . . . ?
O1_4 C1_4 C4_4 F8_4 162.9(4) . . . . ?
C3_4 C1_4 C4_4 F8_4 -74.7(3) . . . . ?
C2_4 C1_4 C4_4 F8_4 43.9(3) . . . . ?
O1_7 Al2 O1_5 C1_5 -80.1(14) . . . . ?
O1_6 Al2 O1_5 C1_5 161.0(12) . . . . ?
O1_8 Al2 O1_5 C1_5 38.0(14) . . . . ?
Al2 O1_5 C1_5 C4_5 -164.6(11) . . . . ?
Al2 O1_5 C1_5 C2_5 -41.7(15) . . . . ?
Al2 O1_5 C1_5 C3_5 76.3(14) . . . . ?
O1_5 C1_5 C2_5 F3_5 73.3(6) . . . . ?
C4_5 C1_5 C2_5 F3_5 -163.5(4) . . . . ?
C3_5 C1_5 C2_5 F3_5 -44.4(5) . . . . ?
O1_5 C1_5 C2_5 F1_5 -46.9(6) . . . . ?
C4_5 C1_5 C2_5 F1_5 76.4(5) . . . . ?
C3_5 C1_5 C2_5 F1_5 -164.6(4) . . . . ?
O1_5 C1_5 C2_5 F2_5 -167.9(5) . . . . ?
C4_5 C1_5 C2_5 F2_5 -44.7(5) . . . . ?
C3_5 C1_5 C2_5 F2_5 74.4(5) . . . . ?
O1_5 C1_5 C3_5 F6_5 -162.8(6) . . . . ?
C4_5 C1_5 C3_5 F6_5 77.5(5) . . . . ?
C2_5 C1_5 C3_5 F6_5 -41.8(5) . . . . ?
O1_5 C1_5 C3_5 F4_5 76.2(6) . . . . ?
C4_5 C1_5 C3_5 F4_5 -43.5(5) . . . . ?
C2_5 C1_5 C3_5 F4_5 -162.8(3) . . . . ?
O1_5 C1_5 C3_5 F5_5 -42.6(7) . . . . ?
C4_5 C1_5 C3_5 F5_5 -162.3(5) . . . . ?
C2_5 C1_5 C3_5 F5_5 78.4(5) . . . . ?
O1_5 C1_5 C4_5 F9_5 77.1(6) . . . . ?
C2_5 C1_5 C4_5 F9_5 -47.2(5) . . . . ?
C3_5 C1_5 C4_5 F9_5 -165.2(3) . . . . ?
O1_5 C1_5 C4_5 F8_5 -161.1(6) . . . . ?
C2_5 C1_5 C4_5 F8_5 74.5(5) . . . . ?
C3_5 C1_5 C4_5 F8_5 -43.4(5) . . . . ?
O1_5 C1_5 C4_5 F7_5 -42.6(6) . . . . ?
C2_5 C1_5 C4_5 F7_5 -166.9(4) . . . . ?
C3_5 C1_5 C4_5 F7_5 75.1(5) . . . . ?
O1_5 Al2 O1_6 C1_6 -43.0(5) . . . . ?
O1_7 Al2 O1_6 C1_6 -165.0(4) . . . . ?
O1_8 Al2 O1_6 C1_6 76.4(4) . . . . ?
Al2 O1_6 C1_6 C3_6 69.9(4) . . . . ?
Al2 O1_6 C1_6 C2_6 -51.4(4) . . . . ?
Al2 O1_6 C1_6 C4_6 -170.8(3) . . . . ?
O1_6 C1_6 C2_6 F3_6 41.3(3) . . . . ?
C3_6 C1_6 C2_6 F3_6 -81.2(3) . . . . ?
C4_6 C1_6 C2_6 F3_6 160.4(2) . . . . ?
O1_6 C1_6 C2_6 F2_6 163.5(2) . . . . ?
C3_6 C1_6 C2_6 F2_6 41.0(3) . . . . ?
C4_6 C1_6 C2_6 F2_6 -77.5(3) . . . . ?
O1_6 C1_6 C2_6 F1_6 -76.8(3) . . . . ?
C3_6 C1_6 C2_6 F1_6 160.7(2) . . . . ?
C4_6 C1_6 C2_6 F1_6 42.3(3) . . . . ?
O1_6 C1_6 C3_6 F4_6 38.7(3) . . . . ?
C2_6 C1_6 C3_6 F4_6 161.5(2) . . . . ?
C4_6 C1_6 C3_6 F4_6 -80.2(3) . . . . ?
O1_6 C1_6 C3_6 F6_6 161.5(2) . . . . ?
C2_6 C1_6 C3_6 F6_6 -75.7(3) . . . . ?
C4_6 C1_6 C3_6 F6_6 42.6(3) . . . . ?
O1_6 C1_6 C3_6 F5_6 -79.1(3) . . . . ?
C2_6 C1_6 C3_6 F5_6 43.7(3) . . . . ?
C4_6 C1_6 C3_6 F5_6 162.0(2) . . . . ?
O1_6 C1_6 C4_6 F9_6 41.7(3) . . . . ?
C3_6 C1_6 C4_6 F9_6 162.3(3) . . . . ?
C2_6 C1_6 C4_6 F9_6 -79.4(3) . . . . ?
O1_6 C1_6 C4_6 F8_6 163.2(3) . . . . ?
C3_6 C1_6 C4_6 F8_6 -76.2(3) . . . . ?
C2_6 C1_6 C4_6 F8_6 42.2(3) . . . . ?
O1_6 C1_6 C4_6 F7_6 -76.8(3) . . . . ?
C3_6 C1_6 C4_6 F7_6 43.8(3) . . . . ?
C2_6 C1_6 C4_6 F7_6 162.1(2) . . . . ?
O1_5 Al2 O1_7 C1_7 -81.6(10) . . . . ?
O1_6 Al2 O1_7 C1_7 39.0(10) . . . . ?
O1_8 Al2 O1_7 C1_7 160.9(9) . . . . ?
Al2 O1_7 C1_7 C4_7 -68.0(10) . . . . ?
Al2 O1_7 C1_7 C2_7 52.8(10) . . . . ?
Al2 O1_7 C1_7 C3_7 172.5(8) . . . . ?
O1_7 C1_7 C2_7 F1_7 -40.4(5) . . . . ?
C4_7 C1_7 C2_7 F1_7 82.0(4) . . . . ?
C3_7 C1_7 C2_7 F1_7 -159.3(3) . . . . ?
O1_7 C1_7 C2_7 F3_7 78.4(5) . . . . ?
C4_7 C1_7 C2_7 F3_7 -159.2(3) . . . . ?
C3_7 C1_7 C2_7 F3_7 -40.6(4) . . . . ?
O1_7 C1_7 C2_7 F2_7 -160.9(4) . . . . ?
C4_7 C1_7 C2_7 F2_7 -38.5(4) . . . . ?
C3_7 C1_7 C2_7 F2_7 80.2(3) . . . . ?
O1_7 C1_7 C3_7 F5_7 -44.0(6) . . . . ?
C4_7 C1_7 C3_7 F5_7 -164.7(4) . . . . ?
C2_7 C1_7 C3_7 F5_7 77.1(5) . . . . ?
O1_7 C1_7 C3_7 F4_7 74.7(5) . . . . ?
C4_7 C1_7 C3_7 F4_7 -46.0(4) . . . . ?
C2_7 C1_7 C3_7 F4_7 -164.2(3) . . . . ?
O1_7 C1_7 C3_7 F6_7 -164.8(4) . . . . ?
C4_7 C1_7 C3_7 F6_7 74.5(4) . . . . ?
C2_7 C1_7 C3_7 F6_7 -43.8(4) . . . . ?
O1_7 C1_7 C4_7 F7_7 -38.7(5) . . . . ?
C2_7 C1_7 C4_7 F7_7 -161.3(4) . . . . ?
C3_7 C1_7 C4_7 F7_7 80.1(4) . . . . ?
O1_7 C1_7 C4_7 F9_7 80.8(5) . . . . ?
C2_7 C1_7 C4_7 F9_7 -41.8(4) . . . . ?
C3_7 C1_7 C4_7 F9_7 -160.4(3) . . . . ?
O1_7 C1_7 C4_7 F8_7 -159.2(4) . . . . ?
C2_7 C1_7 C4_7 F8_7 78.3(4) . . . . ?
C3_7 C1_7 C4_7 F8_7 -40.4(4) . . . . ?
O1_5 Al2 O1_8 C1_8 -159.7(7) . . . . ?
O1_7 Al2 O1_8 C1_8 -38.9(8) . . . . ?
O1_6 Al2 O1_8 C1_8 79.2(7) . . . . ?
Al2 O1_8 C1_8 C3_8 173.3(6) . . . . ?
Al2 O1_8 C1_8 C2_8 51.5(8) . . . . ?
Al2 O1_8 C1_8 C4_8 -69.4(7) . . . . ?
O1_8 C1_8 C2_8 F3_8 42.2(4) . . . . ?
C3_8 C1_8 C2_8 F3_8 -78.1(4) . . . . ?
C4_8 C1_8 C2_8 F3_8 164.0(3) . . . . ?
O1_8 C1_8 C2_8 F1_8 -77.5(4) . . . . ?
C3_8 C1_8 C2_8 F1_8 162.2(3) . . . . ?
C4_8 C1_8 C2_8 F1_8 44.3(3) . . . . ?
O1_8 C1_8 C2_8 F2_8 162.4(4) . . . . ?
C3_8 C1_8 C2_8 F2_8 42.2(4) . . . . ?
C4_8 C1_8 C2_8 F2_8 -75.8(4) . . . . ?
O1_8 C1_8 C3_8 F4_8 42.4(4) . . . . ?
C2_8 C1_8 C3_8 F4_8 164.6(3) . . . . ?
C4_8 C1_8 C3_8 F4_8 -76.7(3) . . . . ?
O1_8 C1_8 C3_8 F5_8 -77.7(4) . . . . ?
C2_8 C1_8 C3_8 F5_8 44.5(3) . . . . ?
C4_8 C1_8 C3_8 F5_8 163.1(3) . . . . ?
O1_8 C1_8 C3_8 F6_8 164.1(4) . . . . ?
C2_8 C1_8 C3_8 F6_8 -73.8(4) . . . . ?
C4_8 C1_8 C3_8 F6_8 44.9(4) . . . . ?
O1_8 C1_8 C4_8 F7_8 -76.0(3) . . . . ?
C3_8 C1_8 C4_8 F7_8 41.7(3) . . . . ?
C2_8 C1_8 C4_8 F7_8 161.6(2) . . . . ?
O1_8 C1_8 C4_8 F9_8 43.1(4) . . . . ?
C3_8 C1_8 C4_8 F9_8 160.8(3) . . . . ?
C2_8 C1_8 C4_8 F9_8 -79.3(4) . . . . ?
O1_8 C1_8 C4_8 F8_8 163.0(3) . . . . ?
C3_8 C1_8 C4_8 F8_8 -79.3(3) . . . . ?
C2_8 C1_8 C4_8 F8_8 40.7(3) . . . . ?
O1_11 Al3 O1_9 C1_9 -92.4(3) . . . . ?
O1_10 Al3 O1_9 C1_9 147.2(2) . . . . ?
O1_12 Al3 O1_9 C1_9 25.4(3) . . . . ?
Al3 O1_9 C1_9 C2_9 56.9(3) . . . . ?
Al3 O1_9 C1_9 C3_9 176.4(2) . . . . ?
Al3 O1_9 C1_9 C4_9 -64.9(3) . . . . ?
O1_9 C1_9 C2_9 F1_9 -41.6(3) . . . . ?
C3_9 C1_9 C2_9 F1_9 -161.0(2) . . . . ?
C4_9 C1_9 C2_9 F1_9 80.8(3) . . . . ?
O1_9 C1_9 C2_9 F2_9 -164.32(19) . . . . ?
C3_9 C1_9 C2_9 F2_9 76.3(3) . . . . ?
C4_9 C1_9 C2_9 F2_9 -41.9(3) . . . . ?
O1_9 C1_9 C2_9 F3_9 76.0(2) . . . . ?
C3_9 C1_9 C2_9 F3_9 -43.4(2) . . . . ?
C4_9 C1_9 C2_9 F3_9 -161.52(18) . . . . ?
O1_9 C1_9 C3_9 F5_9 -42.4(3) . . . . ?
C2_9 C1_9 C3_9 F5_9 78.5(2) . . . . ?
C4_9 C1_9 C3_9 F5_9 -162.45(19) . . . . ?
O1_9 C1_9 C3_9 F4_9 76.6(2) . . . . ?
C2_9 C1_9 C3_9 F4_9 -162.4(2) . . . . ?
C4_9 C1_9 C3_9 F4_9 -43.4(2) . . . . ?
O1_9 C1_9 C3_9 F6_9 -164.83(19) . . . . ?
C2_9 C1_9 C3_9 F6_9 -43.9(3) . . . . ?
C4_9 C1_9 C3_9 F6_9 75.1(2) . . . . ?
O1_9 C1_9 C4_9 F7_9 -41.7(3) . . . . ?
C2_9 C1_9 C4_9 F7_9 -164.4(2) . . . . ?
C3_9 C1_9 C4_9 F7_9 77.2(2) . . . . ?
O1_9 C1_9 C4_9 F8_9 -164.79(19) . . . . ?
C2_9 C1_9 C4_9 F8_9 72.5(2) . . . . ?
C3_9 C1_9 C4_9 F8_9 -45.9(3) . . . . ?
O1_9 C1_9 C4_9 F9_9 77.2(2) . . . . ?
C2_9 C1_9 C4_9 F9_9 -45.5(2) . . . . ?
C3_9 C1_9 C4_9 F9_9 -163.96(18) . . . . ?
O1_11 Al3 O1_10 C1_10 -163.5(3) . . . . ?
O1_9 Al3 O1_10 C1_10 -39.6(3) . . . . ?
O1_12 Al3 O1_10 C1_10 79.8(3) . . . . ?
Al3 O1_10 C1_10 C4_10 -60.7(3) . . . . ?
Al3 O1_10 C1_10 C2_10 60.9(3) . . . . ?
Al3 O1_10 C1_10 C3_10 179.8(2) . . . . ?
O1_10 C1_10 C2_10 F3_10 40.3(2) . . . . ?
C4_10 C1_10 C2_10 F3_10 163.04(18) . . . . ?
C3_10 C1_10 C2_10 F3_10 -78.1(2) . . . . ?
O1_10 C1_10 C2_10 F1_10 -78.5(2) . . . . ?
C4_10 C1_10 C2_10 F1_10 44.3(2) . . . . ?
C3_10 C1_10 C2_10 F1_10 163.14(18) . . . . ?
O1_10 C1_10 C2_10 F2_10 161.07(19) . . . . ?
C4_10 C1_10 C2_10 F2_10 -76.2(2) . . . . ?
C3_10 C1_10 C2_10 F2_10 42.7(3) . . . . ?
O1_10 C1_10 C3_10 F4_10 43.7(2) . . . . ?
C4_10 C1_10 C3_10 F4_10 -77.0(2) . . . . ?
C2_10 C1_10 C3_10 F4_10 164.20(18) . . . . ?
O1_10 C1_10 C3_10 F5_10 -76.4(2) . . . . ?
C4_10 C1_10 C3_10 F5_10 162.91(18) . . . . ?
C2_10 C1_10 C3_10 F5_10 44.1(2) . . . . ?
O1_10 C1_10 C3_10 F6_10 164.05(19) . . . . ?
C4_10 C1_10 C3_10 F6_10 43.4(3) . . . . ?
C2_10 C1_10 C3_10 F6_10 -75.5(2) . . . . ?
O1_10 C1_10 C4_10 F7_10 -75.7(2) . . . . ?
C2_10 C1_10 C4_10 F7_10 161.53(18) . . . . ?
C3_10 C1_10 C4_10 F7_10 43.0(2) . . . . ?
O1_10 C1_10 C4_10 F9_10 44.0(3) . . . . ?
C2_10 C1_10 C4_10 F9_10 -78.9(2) . . . . ?
C3_10 C1_10 C4_10 F9_10 162.63(19) . . . . ?
O1_10 C1_10 C4_10 F8_10 163.91(18) . . . . ?
C2_10 C1_10 C4_10 F8_10 41.1(2) . . . . ?
C3_10 C1_10 C4_10 F8_10 -77.4(2) . . . . ?
O1_10 Al3 O1_11 C1_11 46.9(3) . . . . ?
O1_9 Al3 O1_11 C1_11 -73.4(3) . . . . ?
O1_12 Al3 O1_11 C1_11 167.5(2) . . . . ?
Al3 O1_11 C1_11 C4_11 73.9(3) . . . . ?
Al3 O1_11 C1_11 C3_11 -47.7(3) . . . . ?
Al3 O1_11 C1_11 C2_11 -167.1(2) . . . . ?
O1_11 C1_11 C2_11 F1_11 -41.4(2) . . . . ?
C4_11 C1_11 C2_11 F1_11 77.7(2) . . . . ?
C3_11 C1_11 C2_11 F1_11 -162.25(18) . . . . ?
O1_11 C1_11 C2_11 F3_11 78.0(2) . . . . ?
C4_11 C1_11 C2_11 F3_11 -162.85(18) . . . . ?
C3_11 C1_11 C2_11 F3_11 -42.8(2) . . . . ?
O1_11 C1_11 C2_11 F2_11 -161.35(18) . . . . ?
C4_11 C1_11 C2_11 F2_11 -42.2(2) . . . . ?
C3_11 C1_11 C2_11 F2_11 77.8(2) . . . . ?
O1_11 C1_11 C3_11 F5_11 -44.9(2) . . . . ?
C4_11 C1_11 C3_11 F5_11 -166.31(17) . . . . ?
C2_11 C1_11 C3_11 F5_11 74.0(2) . . . . ?
O1_11 C1_11 C3_11 F6_11 -165.57(17) . . . . ?
C4_11 C1_11 C3_11 F6_11 73.0(2) . . . . ?
C2_11 C1_11 C3_11 F6_11 -46.7(2) . . . . ?
O1_11 C1_11 C3_11 F4_11 73.5(2) . . . . ?
C4_11 C1_11 C3_11 F4_11 -47.9(2) . . . . ?
C2_11 C1_11 C3_11 F4_11 -167.62(17) . . . . ?
O1_11 C1_11 C4_11 F8_11 -168.56(17) . . . . ?
C3_11 C1_11 C4_11 F8_11 -46.2(2) . . . . ?
C2_11 C1_11 C4_11 F8_11 73.3(2) . . . . ?
O1_11 C1_11 C4_11 F7_11 -47.8(2) . . . . ?
C3_11 C1_11 C4_11 F7_11 74.6(2) . . . . ?
C2_11 C1_11 C4_11 F7_11 -165.96(18) . . . . ?
O1_11 C1_11 C4_11 F9_11 70.8(2) . . . . ?
C3_11 C1_11 C4_11 F9_11 -166.78(18) . . . . ?
C2_11 C1_11 C4_11 F9_11 -47.3(2) . . . . ?
O1_11 Al3 O1_12 C1_12 -35.3(3) . . . . ?
O1_10 Al3 O1_12 C1_12 82.8(3) . . . . ?
O1_9 Al3 O1_12 C1_12 -158.0(2) . . . . ?
Al3 O1_12 C1_12 C3_12 94.4(3) . . . . ?
Al3 O1_12 C1_12 C2_12 -27.5(3) . . . . ?
Al3 O1_12 C1_12 C4_12 -147.0(2) . . . . ?
O1_12 C1_12 C2_12 F1_12 -37.5(3) . . . . ?
C3_12 C1_12 C2_12 F1_12 -159.86(19) . . . . ?
C4_12 C1_12 C2_12 F1_12 81.4(2) . . . . ?
O1_12 C1_12 C2_12 F2_12 -158.01(19) . . . . ?
C3_12 C1_12 C2_12 F2_12 79.7(2) . . . . ?
C4_12 C1_12 C2_12 F2_12 -39.0(3) . . . . ?
O1_12 C1_12 C2_12 F3_12 81.4(2) . . . . ?
C3_12 C1_12 C2_12 F3_12 -40.9(2) . . . . ?
C4_12 C1_12 C2_12 F3_12 -159.58(18) . . . . ?
O1_12 C1_12 C3_12 F5_12 -47.7(3) . . . . ?
C2_12 C1_12 C3_12 F5_12 76.1(2) . . . . ?
C4_12 C1_12 C3_12 F5_12 -165.42(19) . . . . ?
O1_12 C1_12 C3_12 F4_12 71.7(2) . . . . ?
C2_12 C1_12 C3_12 F4_12 -164.55(18) . . . . ?
C4_12 C1_12 C3_12 F4_12 -46.1(2) . . . . ?
O1_12 C1_12 C3_12 F6_12 -168.23(18) . . . . ?
C2_12 C1_12 C3_12 F6_12 -44.4(3) . . . . ?
C4_12 C1_12 C3_12 F6_12 74.0(2) . . . . ?
O1_12 C1_12 C4_12 F7_12 -44.9(2) . . . . ?
C3_12 C1_12 C4_12 F7_12 74.3(2) . . . . ?
C2_12 C1_12 C4_12 F7_12 -166.82(19) . . . . ?
O1_12 C1_12 C4_12 F9_12 75.1(2) . . . . ?
C3_12 C1_12 C4_12 F9_12 -165.68(19) . . . . ?
C2_12 C1_12 C4_12 F9_12 -46.8(2) . . . . ?
O1_12 C1_12 C4_12 F8_12 -164.5(2) . . . . ?
C3_12 C1_12 C4_12 F8_12 -45.3(3) . . . . ?
C2_12 C1_12 C4_12 F8_12 73.6(2) . . . . ?
O1_14 Al4 O1_13 C1_13 168.1(9) . . . . ?
O1_16 Al4 O1_13 C1_13 45.3(10) . . . . ?
O1_15 Al4 O1_13 C1_13 -70.6(10) . . . . ?
Al4 O1_13 C1_13 C4_13 -122.9(9) . . . . ?
Al4 O1_13 C1_13 C3_13 119.8(9) . . . . ?
Al4 O1_13 C1_13 C2_13 -4.3(11) . . . . ?
O1_13 C1_13 C2_13 F1_13 -74.5(6) . . . . ?
C4_13 C1_13 C2_13 F1_13 42.1(6) . . . . ?
C3_13 C1_13 C2_13 F1_13 161.4(4) . . . . ?
O1_13 C1_13 C2_13 F2_13 164.0(5) . . . . ?
C4_13 C1_13 C2_13 F2_13 -79.3(5) . . . . ?
C3_13 C1_13 C2_13 F2_13 39.9(6) . . . . ?
O1_13 C1_13 C2_13 F3_13 46.5(6) . . . . ?
C4_13 C1_13 C2_13 F3_13 163.1(4) . . . . ?
C3_13 C1_13 C2_13 F3_13 -77.6(5) . . . . ?
O1_13 C1_13 C3_13 F4_13 39.4(7) . . . . ?
C4_13 C1_13 C3_13 F4_13 -76.6(6) . . . . ?
C2_13 C1_13 C3_13 F4_13 163.4(5) . . . . ?
O1_13 C1_13 C3_13 F5_13 -78.8(6) . . . . ?
C4_13 C1_13 C3_13 F5_13 165.2(5) . . . . ?
C2_13 C1_13 C3_13 F5_13 45.3(6) . . . . ?
O1_13 C1_13 C3_13 F6_13 161.8(6) . . . . ?
C4_13 C1_13 C3_13 F6_13 45.8(7) . . . . ?
C2_13 C1_13 C3_13 F6_13 -74.1(7) . . . . ?
O1_13 C1_13 C4_13 F7_13 -75.5(6) . . . . ?
C3_13 C1_13 C4_13 F7_13 43.7(6) . . . . ?
C2_13 C1_13 C4_13 F7_13 164.7(4) . . . . ?
O1_13 C1_13 C4_13 F9_13 45.7(6) . . . . ?
C3_13 C1_13 C4_13 F9_13 164.9(5) . . . . ?
C2_13 C1_13 C4_13 F9_13 -74.0(5) . . . . ?
O1_13 C1_13 C4_13 F8_13 163.8(5) . . . . ?
C3_13 C1_13 C4_13 F8_13 -77.0(6) . . . . ?
C2_13 C1_13 C4_13 F8_13 44.1(6) . . . . ?
O1_13 Al4 O1_14 C1_14 -31.1(6) . . . . ?
O1_16 Al4 O1_14 C1_14 89.2(5) . . . . ?
O1_15 Al4 O1_14 C1_14 -160.0(5) . . . . ?
Al4 O1_14 C1_14 C3_14 54.3(7) . . . . ?
Al4 O1_14 C1_14 C2_14 -67.6(6) . . . . ?
Al4 O1_14 C1_14 C4_14 175.1(4) . . . . ?
O1_14 C1_14 C2_14 F1_14 -75.7(4) . . . . ?
C3_14 C1_14 C2_14 F1_14 160.9(4) . . . . ?
C4_14 C1_14 C2_14 F1_14 41.2(4) . . . . ?
O1_14 C1_14 C2_14 F3_14 43.4(4) . . . . ?
C3_14 C1_14 C2_14 F3_14 -79.9(4) . . . . ?
C4_14 C1_14 C2_14 F3_14 160.4(3) . . . . ?
O1_14 C1_14 C2_14 F2_14 163.9(3) . . . . ?
C3_14 C1_14 C2_14 F2_14 40.6(5) . . . . ?
C4_14 C1_14 C2_14 F2_14 -79.1(4) . . . . ?
O1_14 C1_14 C3_14 F4_14 39.5(6) . . . . ?
C2_14 C1_14 C3_14 F4_14 161.9(4) . . . . ?
C4_14 C1_14 C3_14 F4_14 -79.7(5) . . . . ?
O1_14 C1_14 C3_14 F6_14 161.5(5) . . . . ?
C2_14 C1_14 C3_14 F6_14 -76.1(6) . . . . ?
C4_14 C1_14 C3_14 F6_14 42.3(6) . . . . ?
O1_14 C1_14 C3_14 F5_14 -79.3(5) . . . . ?
C2_14 C1_14 C3_14 F5_14 43.1(5) . . . . ?
C4_14 C1_14 C3_14 F5_14 161.5(4) . . . . ?
O1_14 C1_14 C4_14 F9_14 43.0(5) . . . . ?
C3_14 C1_14 C4_14 F9_14 164.9(4) . . . . ?
C2_14 C1_14 C4_14 F9_14 -75.8(4) . . . . ?
O1_14 C1_14 C4_14 F7_14 -78.1(4) . . . . ?
C3_14 C1_14 C4_14 F7_14 43.8(5) . . . . ?
C2_14 C1_14 C4_14 F7_14 163.1(3) . . . . ?
O1_14 C1_14 C4_14 F8_14 163.6(3) . . . . ?
C3_14 C1_14 C4_14 F8_14 -74.5(5) . . . . ?
C2_14 C1_14 C4_14 F8_14 44.7(5) . . . . ?
O1_13 Al4 O1_15 C1_15 -67.3(6) . . . . ?
O1_14 Al4 O1_15 C1_15 56.7(5) . . . . ?
O1_16 Al4 O1_15 C1_15 174.0(5) . . . . ?
Al4 O1_15 C1_15 C2_15 -1.2(7) . . . . ?
Al4 O1_15 C1_15 C3_15 119.2(4) . . . . ?
Al4 O1_15 C1_15 C4_15 -123.0(5) . . . . ?
O1_15 C1_15 C2_15 F1_15 -76.9(4) . . . . ?
C3_15 C1_15 C2_15 F1_15 162.4(3) . . . . ?
C4_15 C1_15 C2_15 F1_15 45.0(5) . . . . ?
O1_15 C1_15 C2_15 F3_15 42.3(5) . . . . ?
C3_15 C1_15 C2_15 F3_15 -78.5(4) . . . . ?
C4_15 C1_15 C2_15 F3_15 164.1(4) . . . . ?
O1_15 C1_15 C2_15 F2_15 160.5(4) . . . . ?
C3_15 C1_15 C2_15 F2_15 39.7(5) . . . . ?
C4_15 C1_15 C2_15 F2_15 -77.7(5) . . . . ?
O1_15 C1_15 C3_15 F6_15 163.3(3) . . . . ?
C2_15 C1_15 C3_15 F6_15 -73.9(4) . . . . ?
C4_15 C1_15 C3_15 F6_15 44.5(4) . . . . ?
O1_15 C1_15 C3_15 F5_15 -75.1(4) . . . . ?
C2_15 C1_15 C3_15 F5_15 47.6(4) . . . . ?
C4_15 C1_15 C3_15 F5_15 166.1(3) . . . . ?
O1_15 C1_15 C3_15 F4_15 43.4(4) . . . . ?
C2_15 C1_15 C3_15 F4_15 166.1(3) . . . . ?
C4_15 C1_15 C3_15 F4_15 -75.4(4) . . . . ?
O1_15 C1_15 C4_15 F7_15 -72.4(5) . . . . ?
C2_15 C1_15 C4_15 F7_15 164.0(4) . . . . ?
C3_15 C1_15 C4_15 F7_15 46.2(5) . . . . ?
O1_15 C1_15 C4_15 F8_15 164.9(4) . . . . ?
C2_15 C1_15 C4_15 F8_15 41.3(5) . . . . ?
C3_15 C1_15 C4_15 F8_15 -76.4(5) . . . . ?
O1_15 C1_15 C4_15 F9_15 47.7(5) . . . . ?
C2_15 C1_15 C4_15 F9_15 -75.9(5) . . . . ?
C3_15 C1_15 C4_15 F9_15 166.3(4) . . . . ?
O1_13 Al4 O1_16 C1_16 -174.9(6) . . . . ?
O1_14 Al4 O1_16 C1_16 63.3(6) . . . . ?
O1_15 Al4 O1_16 C1_16 -49.1(6) . . . . ?
Al4 O1_16 C1_16 C2_16 117.4(5) . . . . ?
Al4 O1_16 C1_16 C3_16 -119.5(5) . . . . ?
Al4 O1_16 C1_16 C4_16 -1.2(7) . . . . ?
O1_16 C1_16 C2_16 F2_16 -165.6(3) . . . . ?
C3_16 C1_16 C2_16 F2_16 70.9(4) . . . . ?
C4_16 C1_16 C2_16 F2_16 -44.4(4) . . . . ?
O1_16 C1_16 C2_16 F1_16 -41.9(5) . . . . ?
C3_16 C1_16 C2_16 F1_16 -165.3(4) . . . . ?
C4_16 C1_16 C2_16 F1_16 79.3(4) . . . . ?
O1_16 C1_16 C2_16 F3_16 74.8(4) . . . . ?
C3_16 C1_16 C2_16 F3_16 -48.6(4) . . . . ?
C4_16 C1_16 C2_16 F3_16 -164.0(3) . . . . ?
O1_16 C1_16 C3_16 F6_16 -164.9(3) . . . . ?
C2_16 C1_16 C3_16 F6_16 -41.2(5) . . . . ?
C4_16 C1_16 C3_16 F6_16 74.2(4) . . . . ?
O1_16 C1_16 C3_16 F5_16 -44.6(4) . . . . ?
C2_16 C1_16 C3_16 F5_16 79.2(4) . . . . ?
C4_16 C1_16 C3_16 F5_16 -165.5(3) . . . . ?
O1_16 C1_16 C3_16 F4_16 74.5(4) . . . . ?
C2_16 C1_16 C3_16 F4_16 -161.7(3) . . . . ?
C4_16 C1_16 C3_16 F4_16 -46.4(4) . . . . ?
O1_16 C1_16 C4_16 F7_16 -37.0(4) . . . . ?
C2_16 C1_16 C4_16 F7_16 -158.4(3) . . . . ?
C3_16 C1_16 C4_16 F7_16 83.8(4) . . . . ?
O1_16 C1_16 C4_16 F9_16 80.9(4) . . . . ?
C2_16 C1_16 C4_16 F9_16 -40.5(4) . . . . ?
C3_16 C1_16 C4_16 F9_16 -158.3(3) . . . . ?
O1_16 C1_16 C4_16 F8_16 -158.8(3) . . . . ?
C2_16 C1_16 C4_16 F8_16 79.8(4) . . . . ?
C3_16 C1_16 C4_16 F8_16 -38.0(4) . . . . ?
F1_17 C1_17 C2_17 F2_17 -1.4(4) . . . . ?
C6_17 C1_17 C2_17 F2_17 178.7(3) . . . . ?
F1_17 C1_17 C2_17 C3_17 179.5(2) . . . . ?
C6_17 C1_17 C2_17 C3_17 -0.5(4) . . . . ?
F2_17 C2_17 C3_17 C4_17 -178.9(2) . . . . ?
C1_17 C2_17 C3_17 C4_17 0.3(4) . . . . ?
C2_17 C3_17 C4_17 C5_17 -0.2(4) . . . . ?
C3_17 C4_17 C5_17 C6_17 0.2(5) . . . . ?
F1_17 C1_17 C6_17 C5_17 -179.4(3) . . . . ?
C2_17 C1_17 C6_17 C5_17 0.5(5) . . . . ?
C4_17 C5_17 C6_17 C1_17 -0.4(5) . . . . ?
F1_18 C1_18 C2_18 F2_18 -0.9(4) . . . . ?
C6_18 C1_18 C2_18 F2_18 177.5(3) . . . . ?
F1_18 C1_18 C2_18 C3_18 -179.4(3) . . . . ?
C6_18 C1_18 C2_18 C3_18 -1.0(5) . . . . ?
F2_18 C2_18 C3_18 C4_18 -178.4(3) . . . . ?
C1_18 C2_18 C3_18 C4_18 0.1(4) . . . . ?
C2_18 C3_18 C4_18 C5_18 0.8(5) . . . . ?
C3_18 C4_18 C5_18 C6_18 -0.8(5) . . . . ?
F1_18 C1_18 C6_18 C5_18 179.3(3) . . . . ?
C2_18 C1_18 C6_18 C5_18 1.0(5) . . . . ?
C4_18 C5_18 C6_18 C1_18 0.0(5) . . . . ?
F1_19 C1_19 C2_19 F2_19 0.5(4) . . . . ?
C6_19 C1_19 C2_19 F2_19 -178.9(2) . . . . ?
F1_19 C1_19 C2_19 C3_19 179.4(2) . . . . ?
C6_19 C1_19 C2_19 C3_19 0.0(4) . . . . ?
F2_19 C2_19 C3_19 C4_19 179.0(2) . . . . ?
C1_19 C2_19 C3_19 C4_19 0.1(4) . . . . ?
C2_19 C3_19 C4_19 C5_19 -0.4(4) . . . . ?
C3_19 C4_19 C5_19 C6_19 0.6(4) . . . . ?
F1_19 C1_19 C6_19 C5_19 -179.3(2) . . . . ?
C2_19 C1_19 C6_19 C5_19 0.2(4) . . . . ?
C4_19 C5_19 C6_19 C1_19 -0.5(4) . . . . ?
O1_24 Al4 O1_20 C1_20 -43.2(14) . . . . ?
O1_21 Al4 O1_20 C1_20 -176.8(13) . . . . ?
O1_29 Al4 O1_20 C1_20 74.1(14) . . . . ?
Al4 O1_20 C1_20 C4_20 128.7(12) . . . . ?
Al4 O1_20 C1_20 C3_20 5.8(17) . . . . ?
Al4 O1_20 C1_20 C2_20 -112.7(12) . . . . ?
O1_20 C1_20 C2_20 F2_20 74.5(10) . . . . ?
C4_20 C1_20 C2_20 F2_20 -167.2(8) . . . . ?
C3_20 C1_20 C2_20 F2_20 -45.5(10) . . . . ?
O1_20 C1_20 C2_20 F3_20 -166.9(8) . . . . ?
C4_20 C1_20 C2_20 F3_20 -48.6(10) . . . . ?
C3_20 C1_20 C2_20 F3_20 73.1(9) . . . . ?
O1_20 C1_20 C2_20 F1_20 -45.1(9) . . . . ?
C4_20 C1_20 C2_20 F1_20 73.2(9) . . . . ?
C3_20 C1_20 C2_20 F1_20 -165.1(7) . . . . ?
O1_20 C1_20 C3_20 F5_20 -39.6(10) . . . . ?
C4_20 C1_20 C3_20 F5_20 -160.7(7) . . . . ?
C2_20 C1_20 C3_20 F5_20 79.2(9) . . . . ?
O1_20 C1_20 C3_20 F6_20 -162.4(7) . . . . ?
C4_20 C1_20 C3_20 F6_20 76.5(9) . . . . ?
C2_20 C1_20 C3_20 F6_20 -43.6(9) . . . . ?
O1_20 C1_20 C3_20 F4_20 79.0(9) . . . . ?
C4_20 C1_20 C3_20 F4_20 -42.1(9) . . . . ?
C2_20 C1_20 C3_20 F4_20 -162.2(7) . . . . ?
O1_20 C1_20 C4_20 F9_20 74.8(10) . . . . ?
C3_20 C1_20 C4_20 F9_20 -163.0(8) . . . . ?
C2_20 C1_20 C4_20 F9_20 -43.5(10) . . . . ?
O1_20 C1_20 C4_20 F8_20 -47.3(10) . . . . ?
C3_20 C1_20 C4_20 F8_20 74.9(10) . . . . ?
C2_20 C1_20 C4_20 F8_20 -165.6(8) . . . . ?
O1_20 C1_20 C4_20 F7_20 -164.9(8) . . . . ?
C3_20 C1_20 C4_20 F7_20 -42.7(10) . . . . ?
C2_20 C1_20 C4_20 F7_20 76.8(9) . . . . ?
O1_24 Al4 O1_21 C1_21 -149.2(18) . . . . ?
O1_20 Al4 O1_21 C1_21 -15(2) . . . . ?
O1_29 Al4 O1_21 C1_21 93.2(19) . . . . ?
Al4 O1_21 C1_21 C3_21 37(2) . . . . ?
Al4 O1_21 C1_21 C4_21 159.7(16) . . . . ?
Al4 O1_21 C1_21 C2_21 -83(2) . . . . ?
O1_21 C1_21 C2_21 F1_21 -76.0(13) . . . . ?
C3_21 C1_21 C2_21 F1_21 161.1(10) . . . . ?
C4_21 C1_21 C2_21 F1_21 40.8(13) . . . . ?
O1_21 C1_21 C2_21 F3_21 45.8(13) . . . . ?
C3_21 C1_21 C2_21 F3_21 -77.2(12) . . . . ?
C4_21 C1_21 C2_21 F3_21 162.6(10) . . . . ?
O1_21 C1_21 C2_21 F2_21 165.1(11) . . . . ?
C3_21 C1_21 C2_21 F2_21 42.2(13) . . . . ?
C4_21 C1_21 C2_21 F2_21 -78.0(12) . . . . ?
O1_21 C1_21 C3_21 F5_21 -75.5(12) . . . . ?
C4_21 C1_21 C3_21 F5_21 162.9(9) . . . . ?
C2_21 C1_21 C3_21 F5_21 43.6(12) . . . . ?
O1_21 C1_21 C3_21 F6_21 162.0(11) . . . . ?
C4_21 C1_21 C3_21 F6_21 40.5(13) . . . . ?
C2_21 C1_21 C3_21 F6_21 -78.9(12) . . . . ?
O1_21 C1_21 C3_21 F4_21 40.9(14) . . . . ?
C4_21 C1_21 C3_21 F4_21 -80.7(11) . . . . ?
C2_21 C1_21 C3_21 F4_21 160.0(9) . . . . ?
O1_21 C1_21 C4_21 F8_21 161.3(10) . . . . ?
C3_21 C1_21 C4_21 F8_21 -74.2(11) . . . . ?
C2_21 C1_21 C4_21 F8_21 45.3(11) . . . . ?
O1_21 C1_21 C4_21 F7_21 -79.0(11) . . . . ?
C3_21 C1_21 C4_21 F7_21 45.5(11) . . . . ?
C2_21 C1_21 C4_21 F7_21 165.0(9) . . . . ?
O1_21 C1_21 C4_21 F9_21 39.7(12) . . . . ?
C3_21 C1_21 C4_21 F9_21 164.1(9) . . . . ?
C2_21 C1_21 C4_21 F9_21 -76.3(11) . . . . ?
O1_25 Al2 O1_22 C1_22 41(3) . . . . ?
O1_30 Al2 O1_22 C1_22 157(2) . . . . ?
O1_23 Al2 O1_22 C1_22 -77(3) . . . . ?
Al2 O1_22 C1_22 C3_22 22(3) . . . . ?
Al2 O1_22 C1_22 C4_22 145(2) . . . . ?
Al2 O1_22 C1_22 C2_22 -98(2) . . . . ?
O1_22 C1_22 C2_22 F1_22 -72.4(13) . . . . ?
C3_22 C1_22 C2_22 F1_22 164.2(8) . . . . ?
C4_22 C1_22 C2_22 F1_22 44.4(10) . . . . ?
O1_22 C1_22 C2_22 F3_22 46.3(13) . . . . ?
C3_22 C1_22 C2_22 F3_22 -77.1(10) . . . . ?
C4_22 C1_22 C2_22 F3_22 163.0(9) . . . . ?
O1_22 C1_22 C2_22 F2_22 166.8(11) . . . . ?
C3_22 C1_22 C2_22 F2_22 43.4(10) . . . . ?
C4_22 C1_22 C2_22 F2_22 -76.4(9) . . . . ?
O1_22 C1_22 C3_22 F5_22 -69.6(14) . . . . ?
C4_22 C1_22 C3_22 F5_22 168.6(9) . . . . ?
C2_22 C1_22 C3_22 F5_22 50.3(11) . . . . ?
O1_22 C1_22 C3_22 F6_22 164.2(12) . . . . ?
C4_22 C1_22 C3_22 F6_22 42.4(11) . . . . ?
C2_22 C1_22 C3_22 F6_22 -75.9(10) . . . . ?
O1_22 C1_22 C3_22 F4_22 44.9(15) . . . . ?
C4_22 C1_22 C3_22 F4_22 -76.9(12) . . . . ?
C2_22 C1_22 C3_22 F4_22 164.8(11) . . . . ?
O1_22 C1_22 C4_22 F7_22 -73.5(11) . . . . ?
C3_22 C1_22 C4_22 F7_22 51.5(10) . . . . ?
C2_22 C1_22 C4_22 F7_22 169.8(7) . . . . ?
O1_22 C1_22 C4_22 F8_22 166.4(10) . . . . ?
C3_22 C1_22 C4_22 F8_22 -68.6(11) . . . . ?
C2_22 C1_22 C4_22 F8_22 49.7(11) . . . . ?
O1_22 C1_22 C4_22 F9_22 48.7(13) . . . . ?
C3_22 C1_22 C4_22 F9_22 173.7(10) . . . . ?
C2_22 C1_22 C4_22 F9_22 -68.0(11) . . . . ?
O1_25 Al2 O1_23 C1_23 151(5) . . . . ?
O1_30 Al2 O1_23 C1_23 24(6) . . . . ?
O1_22 Al2 O1_23 C1_23 -89(5) . . . . ?
Al2 O1_23 C1_23 C4_23 19(6) . . . . ?
Al2 O1_23 C1_23 C2_23 138(5) . . . . ?
Al2 O1_23 C1_23 C3_23 -102(5) . . . . ?
O1_23 C1_23 C2_23 F2_23 163.6(18) . . . . ?
C4_23 C1_23 C2_23 F2_23 -76.3(13) . . . . ?
C3_23 C1_23 C2_23 F2_23 42.3(14) . . . . ?
O1_23 C1_23 C2_23 F1_23 -75.5(18) . . . . ?
C4_23 C1_23 C2_23 F1_23 44.6(13) . . . . ?
C3_23 C1_23 C2_23 F1_23 163.2(10) . . . . ?
O1_23 C1_23 C2_23 F3_23 40(2) . . . . ?
C4_23 C1_23 C2_23 F3_23 160.0(16) . . . . ?
C3_23 C1_23 C2_23 F3_23 -81.4(17) . . . . ?
O1_23 C1_23 C3_23 F5_23 -76.2(19) . . . . ?
C4_23 C1_23 C3_23 F5_23 162.9(10) . . . . ?
C2_23 C1_23 C3_23 F5_23 44.3(13) . . . . ?
O1_23 C1_23 C3_23 F6_23 161.6(18) . . . . ?
C4_23 C1_23 C3_23 F6_23 40.7(13) . . . . ?
C2_23 C1_23 C3_23 F6_23 -77.9(12) . . . . ?
O1_23 C1_23 C3_23 F4_23 38(2) . . . . ?
C4_23 C1_23 C3_23 F4_23 -83.2(13) . . . . ?
C2_23 C1_23 C3_23 F4_23 158.2(12) . . . . ?
O1_23 C1_23 C4_23 F8_23 161.1(17) . . . . ?
C2_23 C1_23 C4_23 F8_23 41.3(13) . . . . ?
C3_23 C1_23 C4_23 F8_23 -77.5(12) . . . . ?
O1_23 C1_23 C4_23 F9_23 40(2) . . . . ?
C2_23 C1_23 C4_23 F9_23 -79.9(14) . . . . ?
C3_23 C1_23 C4_23 F9_23 161.3(12) . . . . ?
O1_23 C1_23 C4_23 F7_23 -77.0(19) . . . . ?
C2_23 C1_23 C4_23 F7_23 163.3(11) . . . . ?
C3_23 C1_23 C4_23 F7_23 44.4(13) . . . . ?
F8_23 C4_23 F7_23 F7_30 -137(3) . . . . ?
F9_23 C4_23 F7_23 F7_30 -23(3) . . . . ?
C1_23 C4_23 F7_23 F7_30 99(3) . . . . ?
O1_20 Al4 O1_24 C1_24 -112.1(13) . . . . ?
O1_21 Al4 O1_24 C1_24 20.4(16) . . . . ?
O1_29 Al4 O1_24 C1_24 134.7(14) . . . . ?
Al4 O1_24 C1_24 C3_24 -54.2(17) . . . . ?
Al4 O1_24 C1_24 C4_24 67.9(16) . . . . ?
Al4 O1_24 C1_24 C2_24 -174.6(12) . . . . ?
O1_24 C1_24 C2_24 F3_24 -37.2(12) . . . . ?
C3_24 C1_24 C2_24 F3_24 -159.7(9) . . . . ?
C4_24 C1_24 C2_24 F3_24 81.1(11) . . . . ?
O1_24 C1_24 C2_24 F2_24 81.1(10) . . . . ?
C3_24 C1_24 C2_24 F2_24 -41.4(10) . . . . ?
C4_24 C1_24 C2_24 F2_24 -160.6(8) . . . . ?
O1_24 C1_24 C2_24 F1_24 -159.8(9) . . . . ?
C3_24 C1_24 C2_24 F1_24 77.7(10) . . . . ?
C4_24 C1_24 C2_24 F1_24 -41.5(11) . . . . ?
O1_24 C1_24 C3_24 F5_24 -38.9(11) . . . . ?
C4_24 C1_24 C3_24 F5_24 -161.1(8) . . . . ?
C2_24 C1_24 C3_24 F5_24 80.5(9) . . . . ?
O1_24 C1_24 C3_24 F4_24 -155.2(9) . . . . ?
C4_24 C1_24 C3_24 F4_24 82.7(10) . . . . ?
C2_24 C1_24 C3_24 F4_24 -35.8(11) . . . . ?
O1_24 C1_24 C3_24 F6_24 83.1(10) . . . . ?
C4_24 C1_24 C3_24 F6_24 -39.0(10) . . . . ?
C2_24 C1_24 C3_24 F6_24 -157.5(7) . . . . ?
O1_24 C1_24 C4_24 F8_24 -53.3(12) . . . . ?
C3_24 C1_24 C4_24 F8_24 70.7(11) . . . . ?
C2_24 C1_24 C4_24 F8_24 -170.3(9) . . . . ?
O1_24 C1_24 C4_24 F7_24 -163.9(9) . . . . ?
C3_24 C1_24 C4_24 F7_24 -39.9(11) . . . . ?
C2_24 C1_24 C4_24 F7_24 79.1(10) . . . . ?
O1_24 C1_24 C4_24 F9_24 73.5(10) . . . . ?
C3_24 C1_24 C4_24 F9_24 -162.5(8) . . . . ?
C2_24 C1_24 C4_24 F9_24 -43.5(10) . . . . ?
O1_30 Al2 O1_25 C1_25 82(6) . . . . ?
O1_23 Al2 O1_25 C1_25 -49(6) . . . . ?
O1_22 Al2 O1_25 C1_25 -171(6) . . . . ?
Al2 O1_25 C1_25 C3_25 -144(6) . . . . ?
Al2 O1_25 C1_25 C4_25 -25(7) . . . . ?
Al2 O1_25 C1_25 C2_25 95(6) . . . . ?
O1_25 C1_25 C2_25 F1_25 -42(2) . . . . ?
C3_25 C1_25 C2_25 F1_25 -164.4(13) . . . . ?
C4_25 C1_25 C2_25 F1_25 77.5(15) . . . . ?
O1_25 C1_25 C2_25 F2_25 -169(2) . . . . ?
C3_25 C1_25 C2_25 F2_25 69.1(16) . . . . ?
C4_25 C1_25 C2_25 F2_25 -49.0(16) . . . . ?
O1_25 C1_25 C2_25 F3_25 78.7(19) . . . . ?
C3_25 C1_25 C2_25 F3_25 -43.4(14) . . . . ?
C4_25 C1_25 C2_25 F3_25 -161.5(12) . . . . ?
O1_25 C1_25 C3_25 F5_25 -46(2) . . . . ?
C4_25 C1_25 C3_25 F5_25 -166.2(13) . . . . ?
C2_25 C1_25 C3_25 F5_25 74.3(15) . . . . ?
O1_25 C1_25 C3_25 F4_25 74(2) . . . . ?
C4_25 C1_25 C3_25 F4_25 -45.9(14) . . . . ?
C2_25 C1_25 C3_25 F4_25 -165.5(12) . . . . ?
O1_25 C1_25 C3_25 F6_25 -169(2) . . . . ?
C4_25 C1_25 C3_25 F6_25 70.7(19) . . . . ?
C2_25 C1_25 C3_25 F6_25 -49(2) . . . . ?
O1_25 C1_25 C4_25 F7_25 -45(2) . . . . ?
C3_25 C1_25 C4_25 F7_25 76.5(15) . . . . ?
C2_25 C1_25 C4_25 F7_25 -163.7(14) . . . . ?
O1_25 C1_25 C4_25 F8_25 -173.6(18) . . . . ?
C3_25 C1_25 C4_25 F8_25 -52.5(14) . . . . ?
C2_25 C1_25 C4_25 F8_25 67.3(14) . . . . ?
O1_25 C1_25 C4_25 F9_25 76.6(19) . . . . ?
C3_25 C1_25 C4_25 F9_25 -162.4(12) . . . . ?
C2_25 C1_25 C4_25 F9_25 -42.6(14) . . . . ?
F1_26 C1_26 C2_26 F2_26 0(3) . . . . ?
C6_26 C1_26 C2_26 F2_26 178(3) . . . . ?
F1_26 C1_26 C2_26 C3_26 -179(2) . . . . ?
C6_26 C1_26 C2_26 C3_26 -1(2) . . . . ?
F2_26 C2_26 C3_26 C4_26 -180(3) . . . . ?
C1_26 C2_26 C3_26 C4_26 0(2) . . . . ?
C2_26 C3_26 C4_26 C5_26 0(5) . . . . ?
C3_26 C4_26 C5_26 C6_26 2(6) . . . . ?
F1_26 C1_26 C6_26 C5_26 -179(3) . . . . ?
C2_26 C1_26 C6_26 C5_26 3(4) . . . . ?
C4_26 C5_26 C6_26 C1_26 -3(6) . . . . ?
O1_32 Al1 O1_27 C1_27 -28(5) . . . . ?
Al1 O1_27 C1_27 C3_27 -77(5) . . . . ?
Al1 O1_27 C1_27 C4_27 44(5) . . . . ?
Al1 O1_27 C1_27 C2_27 166(4) . . . . ?
O1_27 C1_27 C2_27 F1_27 -81(2) . . . . ?
C3_27 C1_27 C2_27 F1_27 161.6(13) . . . . ?
C4_27 C1_27 C2_27 F1_27 40.8(15) . . . . ?
O1_27 C1_27 C2_27 F3_27 40(2) . . . . ?
C3_27 C1_27 C2_27 F3_27 -77.8(16) . . . . ?
C4_27 C1_27 C2_27 F3_27 161.3(15) . . . . ?
O1_27 C1_27 C2_27 F2_27 161(2) . . . . ?
C3_27 C1_27 C2_27 F2_27 42.9(19) . . . . ?
C4_27 C1_27 C2_27 F2_27 -78.0(19) . . . . ?
O1_27 C1_27 C3_27 F6_27 163.8(18) . . . . ?
C4_27 C1_27 C3_27 F6_27 43.1(13) . . . . ?
C2_27 C1_27 C3_27 F6_27 -79.1(13) . . . . ?
O1_27 C1_27 C3_27 F4_27 45.6(19) . . . . ?
C4_27 C1_27 C3_27 F4_27 -75.1(13) . . . . ?
C2_27 C1_27 C3_27 F4_27 162.6(11) . . . . ?
O1_27 C1_27 C3_27 F5_27 -74.8(18) . . . . ?
C4_27 C1_27 C3_27 F5_27 164.5(10) . . . . ?
C2_27 C1_27 C3_27 F5_27 42.3(13) . . . . ?
O1_27 C1_27 C4_27 F9_27 41.1(19) . . . . ?
C3_27 C1_27 C4_27 F9_27 161.0(10) . . . . ?
C2_27 C1_27 C4_27 F9_27 -79.1(13) . . . . ?
O1_27 C1_27 C4_27 F8_27 161.1(18) . . . . ?
C3_27 C1_27 C4_27 F8_27 -79.0(13) . . . . ?
C2_27 C1_27 C4_27 F8_27 40.9(14) . . . . ?
O1_27 C1_27 C4_27 F7_27 -80.0(19) . . . . ?
C3_27 C1_27 C4_27 F7_27 39.9(13) . . . . ?
C2_27 C1_27 C4_27 F7_27 159.8(11) . . . . ?
Al4 O1_28 C1_28 C2_28 -17(4) . . . . ?
Al4 O1_28 C1_28 C3_28 104(4) . . . . ?
Al4 O1_28 C1_28 C4_28 -137(3) . . . . ?
O1_28 C1_28 C2_28 F2_28 -178.6(16) . . . . ?
C3_28 C1_28 C2_28 F2_28 60.2(15) . . . . ?
C4_28 C1_28 C2_28 F2_28 -57.0(15) . . . . ?
O1_28 C1_28 C2_28 F1_28 -54.8(18) . . . . ?
C3_28 C1_28 C2_28 F1_28 -176.0(13) . . . . ?
C4_28 C1_28 C2_28 F1_28 66.8(15) . . . . ?
O1_28 C1_28 C2_28 F3_28 64.2(17) . . . . ?
C3_28 C1_28 C2_28 F3_28 -57.0(14) . . . . ?
C4_28 C1_28 C2_28 F3_28 -174.2(12) . . . . ?
O1_28 C1_28 C3_28 F4_28 64.1(18) . . . . ?
C2_28 C1_28 C3_28 F4_28 -172.1(12) . . . . ?
C4_28 C1_28 C3_28 F4_28 -55.7(15) . . . . ?
O1_28 C1_28 C3_28 F5_28 -60.6(18) . . . . ?
C2_28 C1_28 C3_28 F5_28 63.3(16) . . . . ?
C4_28 C1_28 C3_28 F5_28 179.6(13) . . . . ?
O1_28 C1_28 C3_28 F6_28 -177.0(16) . . . . ?
C2_28 C1_28 C3_28 F6_28 -53.1(16) . . . . ?
C4_28 C1_28 C3_28 F6_28 63.2(15) . . . . ?
O1_28 C1_28 C4_28 F9_28 72.9(17) . . . . ?
C2_28 C1_28 C4_28 F9_28 -50.9(15) . . . . ?
C3_28 C1_28 C4_28 F9_28 -168.0(12) . . . . ?
O1_28 C1_28 C4_28 F7_28 -49.2(18) . . . . ?
C2_28 C1_28 C4_28 F7_28 -173.0(13) . . . . ?
C3_28 C1_28 C4_28 F7_28 70.0(15) . . . . ?
O1_28 C1_28 C4_28 F8_28 -165.5(15) . . . . ?
C2_28 C1_28 C4_28 F8_28 70.8(14) . . . . ?
C3_28 C1_28 C4_28 F8_28 -46.3(14) . . . . ?
O1_24 Al4 O1_29 C1_29 -32(2) . . . . ?
O1_20 Al4 O1_29 C1_29 -154.0(19) . . . . ?
O1_21 Al4 O1_29 C1_29 90(2) . . . . ?
Al4 O1_29 C1_29 C4_29 46(2) . . . . ?
Al4 O1_29 C1_29 C3_29 -78(2) . . . . ?
Al4 O1_29 C1_29 C2_29 162.6(17) . . . . ?
O1_29 C1_29 C2_29 F2_29 163.8(10) . . . . ?
C4_29 C1_29 C2_29 F2_29 -76.7(11) . . . . ?
C3_29 C1_29 C2_29 F2_29 40.7(12) . . . . ?
O1_29 C1_29 C2_29 F1_29 -74.0(10) . . . . ?
C4_29 C1_29 C2_29 F1_29 45.5(11) . . . . ?
C3_29 C1_29 C2_29 F1_29 162.9(8) . . . . ?
O1_29 C1_29 C2_29 F3_29 46.6(11) . . . . ?
C4_29 C1_29 C2_29 F3_29 166.0(9) . . . . ?
C3_29 C1_29 C2_29 F3_29 -76.5(10) . . . . ?
O1_29 C1_29 C3_29 F5_29 -72.3(10) . . . . ?
C4_29 C1_29 C3_29 F5_29 162.5(7) . . . . ?
C2_29 C1_29 C3_29 F5_29 45.1(10) . . . . ?
O1_29 C1_29 C3_29 F4_29 46.1(11) . . . . ?
C4_29 C1_29 C3_29 F4_29 -79.1(9) . . . . ?
C2_29 C1_29 C3_29 F4_29 163.5(8) . . . . ?
O1_29 C1_29 C3_29 F6_29 167.2(9) . . . . ?
C4_29 C1_29 C3_29 F6_29 42.0(10) . . . . ?
C2_29 C1_29 C3_29 F6_29 -75.4(10) . . . . ?
O1_29 C1_29 C4_29 F8_29 161.4(8) . . . . ?
C3_29 C1_29 C4_29 F8_29 -72.0(9) . . . . ?
C2_29 C1_29 C4_29 F8_29 46.2(10) . . . . ?
O1_29 C1_29 C4_29 F7_29 -77.0(10) . . . . ?
C3_29 C1_29 C4_29 F7_29 49.7(10) . . . . ?
C2_29 C1_29 C4_29 F7_29 167.9(8) . . . . ?
O1_29 C1_29 C4_29 F9_29 41.4(10) . . . . ?
C3_29 C1_29 C4_29 F9_29 168.0(7) . . . . ?
C2_29 C1_29 C4_29 F9_29 -73.8(9) . . . . ?
O1_25 Al2 O1_30 C1_30 -162(4) . . . . ?
O1_23 Al2 O1_30 C1_30 -38(5) . . . . ?
O1_22 Al2 O1_30 C1_30 84(4) . . . . ?
Al2 O1_30 C1_30 C3_30 -52(4) . . . . ?
Al2 O1_30 C1_30 C2_30 -173(4) . . . . ?
Al2 O1_30 C1_30 C4_30 66(4) . . . . ?
O1_30 C1_30 C2_30 F2_30 163.8(16) . . . . ?
C3_30 C1_30 C2_30 F2_30 43.0(16) . . . . ?
C4_30 C1_30 C2_30 F2_30 -74.6(15) . . . . ?
O1_30 C1_30 C2_30 F3_30 43.5(17) . . . . ?
C3_30 C1_30 C2_30 F3_30 -77.3(15) . . . . ?
C4_30 C1_30 C2_30 F3_30 165.1(13) . . . . ?
O1_30 C1_30 C2_30 F1_30 -77.2(17) . . . . ?
C3_30 C1_30 C2_30 F1_30 162.0(13) . . . . ?
C4_30 C1_30 C2_30 F1_30 44.4(15) . . . . ?
O1_30 C1_30 C3_30 F6_30 163.2(16) . . . . ?
C2_30 C1_30 C3_30 F6_30 -76.1(16) . . . . ?
C4_30 C1_30 C3_30 F6_30 42.8(17) . . . . ?
O1_30 C1_30 C3_30 F4_30 38.9(18) . . . . ?
C2_30 C1_30 C3_30 F4_30 159.6(14) . . . . ?
C4_30 C1_30 C3_30 F4_30 -81.5(15) . . . . ?
O1_30 C1_30 C3_30 F5_30 -76.9(17) . . . . ?
C2_30 C1_30 C3_30 F5_30 43.7(16) . . . . ?
C4_30 C1_30 C3_30 F5_30 162.6(14) . . . . ?
O1_30 C1_30 C4_30 F9_30 42.4(19) . . . . ?
C3_30 C1_30 C4_30 F9_30 162.3(14) . . . . ?
C2_30 C1_30 C4_30 F9_30 -78.6(15) . . . . ?
O1_30 C1_30 C4_30 F7_30 -76.7(18) . . . . ?
C3_30 C1_30 C4_30 F7_30 43.2(16) . . . . ?
C2_30 C1_30 C4_30 F7_30 162.3(13) . . . . ?
O1_30 C1_30 C4_30 F8_30 162.4(17) . . . . ?
C3_30 C1_30 C4_30 F8_30 -77.7(15) . . . . ?
C2_30 C1_30 C4_30 F8_30 41.4(16) . . . . ?
C4_23 F7_23 F7_30 C4_30 -69(4) . . . . ?
F9_30 C4_30 F7_30 F7_23 -49(3) . . . . ?
F8_30 C4_30 F7_30 F7_23 -167(2) . . . . ?
C1_30 C4_30 F7_30 F7_23 72(3) . . . . ?
O1_33 Al2 O1_31 C1_31 -85(3) . . . . ?
Al2 O1_31 C1_31 C2_31 -163(3) . . . . ?
Al2 O1_31 C1_31 C3_31 -42(3) . . . . ?
Al2 O1_31 C1_31 C4_31 76(3) . . . . ?
O1_31 C1_31 C2_31 F1_31 -46.0(17) . . . . ?
C3_31 C1_31 C2_31 F1_31 -166.6(14) . . . . ?
C4_31 C1_31 C2_31 F1_31 72.8(16) . . . . ?
O1_31 C1_31 C2_31 F2_31 -165.6(16) . . . . ?
C3_31 C1_31 C2_31 F2_31 73.7(16) . . . . ?
C4_31 C1_31 C2_31 F2_31 -46.8(16) . . . . ?
O1_31 C1_31 C2_31 F3_31 74.7(18) . . . . ?
C3_31 C1_31 C2_31 F3_31 -46.0(17) . . . . ?
C4_31 C1_31 C2_31 F3_31 -166.5(14) . . . . ?
O1_31 C1_31 C3_31 F6_31 -167.9(16) . . . . ?
C2_31 C1_31 C3_31 F6_31 -48.1(17) . . . . ?
C4_31 C1_31 C3_31 F6_31 73.7(16) . . . . ?
O1_31 C1_31 C3_31 F4_31 73.0(18) . . . . ?
C2_31 C1_31 C3_31 F4_31 -167.2(14) . . . . ?
C4_31 C1_31 C3_31 F4_31 -45.4(17) . . . . ?
O1_31 C1_31 C3_31 F5_31 -47.2(18) . . . . ?
C2_31 C1_31 C3_31 F5_31 72.6(16) . . . . ?
C4_31 C1_31 C3_31 F5_31 -165.6(14) . . . . ?
O1_31 C1_31 C4_31 F8_31 -163.9(16) . . . . ?
C2_31 C1_31 C4_31 F8_31 77.1(16) . . . . ?
C3_31 C1_31 C4_31 F8_31 -44.3(17) . . . . ?
O1_31 C1_31 C4_31 F9_31 73.7(17) . . . . ?
C2_31 C1_31 C4_31 F9_31 -45.3(17) . . . . ?
C3_31 C1_31 C4_31 F9_31 -166.7(14) . . . . ?
O1_31 C1_31 C4_31 F7_31 -43.3(17) . . . . ?
C2_31 C1_31 C4_31 F7_31 -162.3(13) . . . . ?
C3_31 C1_31 C4_31 F7_31 76.2(15) . . . . ?
O1_27 Al1 O1_32 C1_32 158(5) . . . . ?
Al1 O1_32 C1_32 C2_32 -85(5) . . . . ?
Al1 O1_32 C1_32 C4_32 154(5) . . . . ?
Al1 O1_32 C1_32 C3_32 33(6) . . . . ?
O1_32 C1_32 C2_32 F3_32 44(2) . . . . ?
C4_32 C1_32 C2_32 F3_32 163.8(16) . . . . ?
C3_32 C1_32 C2_32 F3_32 -74.9(17) . . . . ?
O1_32 C1_32 C2_32 F1_32 -73(2) . . . . ?
C4_32 C1_32 C2_32 F1_32 46.4(18) . . . . ?
C3_32 C1_32 C2_32 F1_32 167.7(16) . . . . ?
O1_32 C1_32 C2_32 F2_32 169(2) . . . . ?
C4_32 C1_32 C2_32 F2_32 -71(2) . . . . ?
C3_32 C1_32 C2_32 F2_32 50(2) . . . . ?
O1_32 C1_32 C3_32 F4_32 46(2) . . . . ?
C2_32 C1_32 C3_32 F4_32 164.5(16) . . . . ?
C4_32 C1_32 C3_32 F4_32 -73.9(18) . . . . ?
O1_32 C1_32 C3_32 F5_32 -74(2) . . . . ?
C2_32 C1_32 C3_32 F5_32 44.2(17) . . . . ?
C4_32 C1_32 C3_32 F5_32 165.8(15) . . . . ?
O1_32 C1_32 C3_32 F6_32 166(2) . . . . ?
C2_32 C1_32 C3_32 F6_32 -75(2) . . . . ?
C4_32 C1_32 C3_32 F6_32 47(2) . . . . ?
O1_32 C1_32 C4_32 F8_32 178(2) . . . . ?
C2_32 C1_32 C4_32 F8_32 58.0(19) . . . . ?
C3_32 C1_32 C4_32 F8_32 -61.9(19) . . . . ?
O1_32 C1_32 C4_32 F9_32 49(3) . . . . ?
C2_32 C1_32 C4_32 F9_32 -71(2) . . . . ?
C3_32 C1_32 C4_32 F9_32 169.2(19) . . . . ?
O1_32 C1_32 C4_32 F7_32 -74(2) . . . . ?
C2_32 C1_32 C4_32 F7_32 166.7(15) . . . . ?
C3_32 C1_32 C4_32 F7_32 46.8(17) . . . . ?
O1_31 Al2 O1_33 C1_33 -90(6) . . . . ?
Al2 O1_33 C1_33 C3_33 -150(6) . . . . ?
Al2 O1_33 C1_33 C4_33 -28(6) . . . . ?
Al2 O1_33 C1_33 C2_33 90(6) . . . . ?
O1_33 C1_33 C2_33 F1_33 -161(2) . . . . ?
C3_33 C1_33 C2_33 F1_33 80(2) . . . . ?
C4_33 C1_33 C2_33 F1_33 -43(2) . . . . ?
O1_33 C1_33 C2_33 F2_33 -43(2) . . . . ?
C3_33 C1_33 C2_33 F2_33 -162.5(18) . . . . ?
C4_33 C1_33 C2_33 F2_33 74.6(19) . . . . ?
O1_33 C1_33 C2_33 F3_33 80(2) . . . . ?
C3_33 C1_33 C2_33 F3_33 -39.4(18) . . . . ?
C4_33 C1_33 C2_33 F3_33 -162.3(16) . . . . ?
O1_33 C1_33 C3_33 F6_33 -175(3) . . . . ?
C4_33 C1_33 C3_33 F6_33 65(2) . . . . ?
C2_33 C1_33 C3_33 F6_33 -57(2) . . . . ?
O1_33 C1_33 C3_33 F5_33 -51(3) . . . . ?
C4_33 C1_33 C3_33 F5_33 -170.3(19) . . . . ?
C2_33 C1_33 C3_33 F5_33 68(2) . . . . ?
O1_33 C1_33 C3_33 F4_33 67(2) . . . . ?
C4_33 C1_33 C3_33 F4_33 -53(2) . . . . ?
C2_33 C1_33 C3_33 F4_33 -174.3(19) . . . . ?
O1_33 C1_33 C4_33 F9_33 74(2) . . . . ?
C3_33 C1_33 C4_33 F9_33 -166.3(17) . . . . ?
C2_33 C1_33 C4_33 F9_33 -43.8(18) . . . . ?
O1_33 C1_33 C4_33 F7_33 -47(2) . . . . ?
C3_33 C1_33 C4_33 F7_33 73.2(17) . . . . ?
C2_33 C1_33 C4_33 F7_33 -164.3(15) . . . . ?
O1_33 C1_33 C4_33 F8_33 -168.7(19) . . . . ?
C3_33 C1_33 C4_33 F8_33 -49.0(18) . . . . ?
C2_33 C1_33 C4_33 F8_33 73.5(17) . . . . ?
